data_1569884
loop_
_publ_author_name
'Tang, Shisi'
'Liu, Haoqi'
'Song, Tongxin'
'Cai, Xiao'
'Liu, Xu'
'Ding, Weiping'
'Zhu, Yan'

_publ_section_title
;
 Aromatic alkyne-protected Au28 nanoclusters for electrocatalytic ethanol
 oxidation
;
_journal_issue 20
_journal_name_full 'Catalysis Science &amp; Technology'
_journal_page_first 5821
_journal_page_last 5824
_journal_paper_doi 10.1039/D3CY00889D
_journal_volume 13
_journal_year 2023
_chemical_formula_moiety 'C200 H180 Au28'
_chemical_formula_sum 'C200 H180 Au28'
_chemical_formula_weight 8098.49
_space_group_crystal_system monoclinic
_space_group_IT_number 14
_space_group_name_Hall '-P 2yn'
_space_group_name_H-M_alt 'P 1 21/n 1'
_atom_sites_solution_hydrogens mixed
_atom_sites_solution_primary dual
_audit_creation_date 2021-12-20
_audit_creation_method
;
Olex2 1.5
(compiled 2021.12.09 svn.r5202d8cf for OlexSys, GUI svn.r6439)
;
_audit_update_record
;
2023-06-28 deposited with the CCDC.	2023-08-25 downloaded from the CCDC.
;
_cell_angle_alpha 90
_cell_angle_beta 96.5300(10)
_cell_angle_gamma 90
_cell_formula_units_Z 4
_cell_length_a 21.1424(6)
_cell_length_b 46.1033(15)
_cell_length_c 21.8744(7)
_cell_measurement_reflns_used 9963
_cell_measurement_temperature 173.00
_cell_measurement_theta_max 27.17
_cell_measurement_theta_min 2.27
_cell_volume 21183.4(11)
_computing_cell_refinement 'SAINT V8.40B (Bruker, 2019)'
_computing_data_collection 'Bruker BIS V6.2.1'
_computing_data_reduction 'SAINT V8.40B (Bruker, 2019)'
_computing_molecular_graphics 'Olex2 1.5 (Dolomanov et al., 2009)'
_computing_publication_material 'Olex2 1.5 (Dolomanov et al., 2009)'
_computing_structure_refinement 'SHELXL 2018/3 (Sheldrick, 2015)'
_computing_structure_solution 'SHELXT 2018/2 (Sheldrick, 2018)'
_diffrn_ambient_temperature 173.00
_diffrn_detector CPAD
_diffrn_detector_area_resol_mean 7.41
_diffrn_detector_type 'Bruker PHOTON 100'
_diffrn_measured_fraction_theta_full 0.998
_diffrn_measured_fraction_theta_max 0.994
_diffrn_measurement_device 'four-circle diffractometer'
_diffrn_measurement_device_type 'Bruker D8 VENTURE'
_diffrn_measurement_method '\w and \f scans'
_diffrn_measurement_specimen_support 'nylon loop'
_diffrn_radiation_monochromator 'Helios Multi-layer Optic'
_diffrn_radiation_probe x-ray
_diffrn_radiation_type MoK\a
_diffrn_radiation_wavelength 0.71073
_diffrn_reflns_av_R_equivalents 0.0585
_diffrn_reflns_av_unetI/netI 0.0645
_diffrn_reflns_Laue_measured_fraction_full 0.998
_diffrn_reflns_Laue_measured_fraction_max 0.994
_diffrn_reflns_limit_h_max 26
_diffrn_reflns_limit_h_min -27
_diffrn_reflns_limit_k_max 59
_diffrn_reflns_limit_k_min -59
_diffrn_reflns_limit_l_max 28
_diffrn_reflns_limit_l_min -25
_diffrn_reflns_number 153423
_diffrn_reflns_point_group_measured_fraction_full 0.998
_diffrn_reflns_point_group_measured_fraction_max 0.994
_diffrn_reflns_theta_full 25.242
_diffrn_reflns_theta_max 27.499
_diffrn_reflns_theta_min 1.944
_diffrn_source TXS
_diffrn_source_current 1.4
_diffrn_source_power 0.07
_diffrn_source_type 'Rotaing Anode'
_diffrn_source_voltage 50.0
_diffrn_standards_number 0
_exptl_absorpt_coefficient_mu 19.344
_exptl_absorpt_correction_T_max 0.0949
_exptl_absorpt_correction_T_min 0.0373
_exptl_absorpt_correction_type multi-scan
_exptl_absorpt_process_details
;
SADABS-2016/2 (Bruker,2016/2) was used for absorption correction.
wR2(int) was 0.1406 before and 0.0615 after correction.
The Ratio of minimum to maximum transmission is 0.3930.
The \l/2 correction factor is Not present.
;
_exptl_crystal_density_diffrn 2.539
_exptl_crystal_description block
_exptl_crystal_F_000 14368
_exptl_crystal_size_max 0.12
_exptl_crystal_size_mid 0.11
_exptl_crystal_size_min 0.1
_refine_diff_density_max 5.110
_refine_diff_density_min -6.882
_refine_diff_density_rms 0.232
_refine_ls_extinction_method none
_refine_ls_goodness_of_fit_ref 1.046
_refine_ls_hydrogen_treatment constr
_refine_ls_matrix_type full
_refine_ls_number_parameters 2270
_refine_ls_number_reflns 48410
_refine_ls_number_restraints 3077
_refine_ls_restrained_S_all 1.031
_refine_ls_R_factor_all 0.0822
_refine_ls_R_factor_gt 0.0502
_refine_ls_shift/su_max 0.008
_refine_ls_shift/su_mean 0.000
_refine_ls_structure_factor_coef Fsqd
_refine_ls_weighting_details 'w=1/[\s^2^(Fo^2^)+(0.0500P)^2^+157.5940P] where P=(Fo^2^+2Fc^2^)/3'
_refine_ls_weighting_scheme calc
_refine_ls_wR_factor_gt 0.1216
_refine_ls_wR_factor_ref 0.1360
_reflns_Friedel_coverage 0.000
_reflns_number_gt 31975
_reflns_number_total 48410
_reflns_threshold_expression 'I > 2\s(I)'
_cod_data_source_file d3cy00889d2.cif
_cod_data_source_block mo_20211207_au_2_hong_0m_a
_cod_depositor_comments
;
The following automatic conversions were performed:

data item '_diffrn_radiation_probe' value 'X-ray' was changed to
'x-ray' in accordance with the
/home/data/users/saulius/crontab/automatic-downloads/rss-feeds/RSC/lib/dictionaries/cif_core.dic
dictionary named 'cif_core.dic' version 2.4.2 last updated on
2011-04-26.

Automatic conversion script
Id: cif_fix_values 8170 2020-07-09 18:12:32Z antanas 

 Adding full bibliography for 1569884.cif.
;
_cod_database_code 1569884
_shelx_shelxl_version_number 2018/3
_shelx_space_group_comment
;
The symmetry employed for this shelxl refinement is uniquely defined
by the following loop, which should always be used as a source of
symmetry information in preference to the above space-group names.
They are only intended as comments.
;
_shelx_estimated_absorpt_t_max 0.248
_shelx_estimated_absorpt_t_min 0.205
_olex2_refinement_description
;
1. Fixed Uiso
 At 1.2 times of:
  All C(H) groups
 At 1.5 times of:
  All C(H,H,H) groups
2. Restrained distances
 C195-C176 = C210-C211
 1.55 with sigma of 0.002
 C155-C204 = C153-C203
 1.55 with sigma of 0.002
 C135-C93 \\sim C227-C230
 with sigma of 0.02
3. Uiso/Uaniso restraints and constraints
C1 \\sim C2 \\sim C3 \\sim C4 \\sim C5 \\sim C6 \\sim C7 \\sim C8 \\sim C9
\\sim C10 \\sim C11 \\sim C12 \\sim C13 \\sim C14 \\sim C15 \\sim C16 \\sim C17
\\sim C18 \\sim C19 \\sim C20 \\sim C21 \\sim C22 \\sim C23 \\sim C24 \\sim C25
\\sim C26 \\sim C27 \\sim C28 \\sim C29 \\sim C30 \\sim C31 \\sim C32 \\sim C33
\\sim C34 \\sim C35 \\sim C36 \\sim C37 \\sim C38 \\sim C39 \\sim C40 \\sim C41
\\sim C42 \\sim C43 \\sim C44 \\sim C45 \\sim C46 \\sim C47 \\sim C48 \\sim C49
\\sim C50 \\sim C51 \\sim C52 \\sim C53 \\sim C54 \\sim C55 \\sim C56 \\sim C57
\\sim C58 \\sim C59 \\sim C60 \\sim C61 \\sim C62 \\sim C63 \\sim C64 \\sim C65
\\sim C66 \\sim C67 \\sim C68 \\sim C69 \\sim C70 \\sim C71 \\sim C72 \\sim C73
\\sim C74 \\sim C75 \\sim C76 \\sim C77 \\sim C78 \\sim C79 \\sim C80 \\sim C81
\\sim C82 \\sim C83 \\sim C84 \\sim C85 \\sim C86 \\sim C87 \\sim C88 \\sim C89
\\sim C90 \\sim C91 \\sim C92 \\sim C93 \\sim C94 \\sim C95 \\sim C96 \\sim C97
\\sim C98 \\sim C99 \\sim C100 \\sim C101 \\sim C102 \\sim C103 \\sim C104
\\sim C105 \\sim C106 \\sim C107 \\sim C108 \\sim C109 \\sim C110 \\sim C111
\\sim C112 \\sim C113 \\sim C114 \\sim C115 \\sim C116 \\sim C117 \\sim C118
\\sim C119 \\sim C120 \\sim C121 \\sim C122 \\sim C123 \\sim C124 \\sim C125
\\sim C126 \\sim C127 \\sim C128 \\sim C129 \\sim C130 \\sim C131 \\sim C132
\\sim C133 \\sim C134 \\sim C135 \\sim C136 \\sim C137 \\sim C138 \\sim C139
\\sim C140 \\sim C141 \\sim C142 \\sim C143 \\sim C144 \\sim C145 \\sim C146
\\sim C147 \\sim C148 \\sim C149 \\sim C150 \\sim C151 \\sim C152 \\sim C153
\\sim C154 \\sim C155 \\sim C156 \\sim C157 \\sim C158 \\sim C159 \\sim C160
\\sim C161 \\sim C162 \\sim C163 \\sim C164 \\sim C165 \\sim C166 \\sim C167
\\sim C168 \\sim C169 \\sim C170 \\sim C171 \\sim C172 \\sim C173 \\sim C174
\\sim C175 \\sim C176 \\sim C177 \\sim C178 \\sim C179 \\sim C180 \\sim C181
\\sim C182 \\sim C183 \\sim C184 \\sim C185 \\sim C186 \\sim C187 \\sim C188
\\sim C189 \\sim C190 \\sim C191 \\sim C192 \\sim C193 \\sim C194 \\sim C195
\\sim C196 \\sim C197 \\sim C198 \\sim C199 \\sim C200 \\sim C201 \\sim C202
\\sim C203 \\sim C204 \\sim C205 \\sim C206 \\sim C207 \\sim C208 \\sim C209
\\sim C210 \\sim C211 \\sim C212 \\sim C213 \\sim C214 \\sim C215 \\sim C216
\\sim C217 \\sim C218 \\sim C219 \\sim C220 \\sim C221 \\sim C222 \\sim C223
\\sim C224 \\sim C225 \\sim C226 \\sim C227 \\sim C228 \\sim C229 \\sim C230
\\sim C231: within 2A with sigma of 0.01 and sigma for terminal atoms of 0.02
within 2A
Uanis(C1) \\sim Ueq, Uanis(C2) \\sim Ueq, Uanis(C3) \\sim Ueq, Uanis(C4) \\sim
Ueq, Uanis(C5) \\sim Ueq, Uanis(C6) \\sim Ueq, Uanis(C7) \\sim Ueq, Uanis(C8)
\\sim Ueq, Uanis(C9) \\sim Ueq, Uanis(C10) \\sim Ueq, Uanis(C11) \\sim Ueq,
Uanis(C12) \\sim Ueq, Uanis(C13) \\sim Ueq, Uanis(C14) \\sim Ueq, Uanis(C15)
\\sim Ueq, Uanis(C16) \\sim Ueq, Uanis(C17) \\sim Ueq, Uanis(C18) \\sim Ueq,
Uanis(C19) \\sim Ueq, Uanis(C20) \\sim Ueq, Uanis(C21) \\sim Ueq, Uanis(C22)
\\sim Ueq, Uanis(C23) \\sim Ueq, Uanis(C24) \\sim Ueq, Uanis(C25) \\sim Ueq,
Uanis(C26) \\sim Ueq, Uanis(C27) \\sim Ueq, Uanis(C28) \\sim Ueq, Uanis(C29)
\\sim Ueq, Uanis(C30) \\sim Ueq, Uanis(C31) \\sim Ueq, Uanis(C32) \\sim Ueq,
Uanis(C33) \\sim Ueq, Uanis(C34) \\sim Ueq, Uanis(C35) \\sim Ueq, Uanis(C36)
\\sim Ueq, Uanis(C37) \\sim Ueq, Uanis(C38) \\sim Ueq, Uanis(C39) \\sim Ueq,
Uanis(C40) \\sim Ueq, Uanis(C41) \\sim Ueq, Uanis(C42) \\sim Ueq, Uanis(C43)
\\sim Ueq, Uanis(C44) \\sim Ueq, Uanis(C45) \\sim Ueq, Uanis(C46) \\sim Ueq,
Uanis(C47) \\sim Ueq, Uanis(C48) \\sim Ueq, Uanis(C49) \\sim Ueq, Uanis(C50)
\\sim Ueq, Uanis(C51) \\sim Ueq, Uanis(C52) \\sim Ueq, Uanis(C53) \\sim Ueq,
Uanis(C54) \\sim Ueq, Uanis(C55) \\sim Ueq, Uanis(C56) \\sim Ueq, Uanis(C57)
\\sim Ueq, Uanis(C58) \\sim Ueq, Uanis(C59) \\sim Ueq, Uanis(C60) \\sim Ueq,
Uanis(C61) \\sim Ueq, Uanis(C62) \\sim Ueq, Uanis(C63) \\sim Ueq, Uanis(C64)
\\sim Ueq, Uanis(C65) \\sim Ueq, Uanis(C66) \\sim Ueq, Uanis(C67) \\sim Ueq,
Uanis(C68) \\sim Ueq, Uanis(C69) \\sim Ueq, Uanis(C70) \\sim Ueq, Uanis(C71)
\\sim Ueq, Uanis(C72) \\sim Ueq, Uanis(C73) \\sim Ueq, Uanis(C74) \\sim Ueq,
Uanis(C75) \\sim Ueq, Uanis(C76) \\sim Ueq, Uanis(C77) \\sim Ueq, Uanis(C78)
\\sim Ueq, Uanis(C79) \\sim Ueq, Uanis(C80) \\sim Ueq, Uanis(C81) \\sim Ueq,
Uanis(C82) \\sim Ueq, Uanis(C83) \\sim Ueq, Uanis(C84) \\sim Ueq, Uanis(C85)
\\sim Ueq, Uanis(C86) \\sim Ueq, Uanis(C87) \\sim Ueq, Uanis(C88) \\sim Ueq,
Uanis(C89) \\sim Ueq, Uanis(C90) \\sim Ueq, Uanis(C91) \\sim Ueq, Uanis(C92)
\\sim Ueq, Uanis(C93) \\sim Ueq, Uanis(C94) \\sim Ueq, Uanis(C95) \\sim Ueq,
Uanis(C96) \\sim Ueq, Uanis(C97) \\sim Ueq, Uanis(C98) \\sim Ueq, Uanis(C99)
\\sim Ueq, Uanis(C100) \\sim Ueq, Uanis(C101) \\sim Ueq, Uanis(C102) \\sim Ueq,
Uanis(C103) \\sim Ueq, Uanis(C104) \\sim Ueq, Uanis(C105) \\sim Ueq,
Uanis(C106) \\sim Ueq, Uanis(C107) \\sim Ueq, Uanis(C108) \\sim Ueq,
Uanis(C109) \\sim Ueq, Uanis(C110) \\sim Ueq, Uanis(C111) \\sim Ueq,
Uanis(C112) \\sim Ueq, Uanis(C113) \\sim Ueq, Uanis(C114) \\sim Ueq,
Uanis(C115) \\sim Ueq, Uanis(C116) \\sim Ueq, Uanis(C117) \\sim Ueq,
Uanis(C118) \\sim Ueq, Uanis(C119) \\sim Ueq, Uanis(C120) \\sim Ueq,
Uanis(C121) \\sim Ueq, Uanis(C122) \\sim Ueq, Uanis(C123) \\sim Ueq,
Uanis(C124) \\sim Ueq, Uanis(C125) \\sim Ueq, Uanis(C126) \\sim Ueq,
Uanis(C127) \\sim Ueq, Uanis(C128) \\sim Ueq, Uanis(C129) \\sim Ueq,
Uanis(C130) \\sim Ueq, Uanis(C131) \\sim Ueq, Uanis(C132) \\sim Ueq,
Uanis(C133) \\sim Ueq, Uanis(C134) \\sim Ueq, Uanis(C135) \\sim Ueq,
Uanis(C136) \\sim Ueq, Uanis(C137) \\sim Ueq, Uanis(C138) \\sim Ueq,
Uanis(C139) \\sim Ueq, Uanis(C140) \\sim Ueq, Uanis(C141) \\sim Ueq,
Uanis(C142) \\sim Ueq, Uanis(C143) \\sim Ueq, Uanis(C144) \\sim Ueq,
Uanis(C145) \\sim Ueq, Uanis(C146) \\sim Ueq, Uanis(C147) \\sim Ueq,
Uanis(C148) \\sim Ueq, Uanis(C149) \\sim Ueq, Uanis(C150) \\sim Ueq,
Uanis(C151) \\sim Ueq, Uanis(C152) \\sim Ueq, Uanis(C153) \\sim Ueq,
Uanis(C154) \\sim Ueq, Uanis(C155) \\sim Ueq, Uanis(C156) \\sim Ueq,
Uanis(C157) \\sim Ueq, Uanis(C158) \\sim Ueq, Uanis(C159) \\sim Ueq,
Uanis(C160) \\sim Ueq, Uanis(C161) \\sim Ueq, Uanis(C162) \\sim Ueq,
Uanis(C163) \\sim Ueq, Uanis(C164) \\sim Ueq, Uanis(C165) \\sim Ueq,
Uanis(C166) \\sim Ueq, Uanis(C167) \\sim Ueq, Uanis(C168) \\sim Ueq,
Uanis(C169) \\sim Ueq, Uanis(C170) \\sim Ueq, Uanis(C171) \\sim Ueq,
Uanis(C172) \\sim Ueq, Uanis(C173) \\sim Ueq, Uanis(C174) \\sim Ueq,
Uanis(C175) \\sim Ueq, Uanis(C176) \\sim Ueq, Uanis(C177) \\sim Ueq,
Uanis(C178) \\sim Ueq, Uanis(C179) \\sim Ueq, Uanis(C180) \\sim Ueq,
Uanis(C181) \\sim Ueq, Uanis(C182) \\sim Ueq, Uanis(C183) \\sim Ueq,
Uanis(C184) \\sim Ueq, Uanis(C185) \\sim Ueq, Uanis(C186) \\sim Ueq,
Uanis(C187) \\sim Ueq, Uanis(C188) \\sim Ueq, Uanis(C189) \\sim Ueq,
Uanis(C190) \\sim Ueq, Uanis(C191) \\sim Ueq, Uanis(C192) \\sim Ueq,
Uanis(C193) \\sim Ueq, Uanis(C194) \\sim Ueq, Uanis(C195) \\sim Ueq,
Uanis(C196) \\sim Ueq, Uanis(C197) \\sim Ueq, Uanis(C198) \\sim Ueq,
Uanis(C199) \\sim Ueq, Uanis(C200) \\sim Ueq, Uanis(C201) \\sim Ueq,
Uanis(C202) \\sim Ueq, Uanis(C203) \\sim Ueq, Uanis(C204) \\sim Ueq,
Uanis(C205) \\sim Ueq, Uanis(C206) \\sim Ueq, Uanis(C207) \\sim Ueq,
Uanis(C208) \\sim Ueq, Uanis(C209) \\sim Ueq, Uanis(C210) \\sim Ueq,
Uanis(C211) \\sim Ueq, Uanis(C212) \\sim Ueq, Uanis(C213) \\sim Ueq,
Uanis(C214) \\sim Ueq, Uanis(C215) \\sim Ueq, Uanis(C216) \\sim Ueq,
Uanis(C217) \\sim Ueq, Uanis(C218) \\sim Ueq, Uanis(C219) \\sim Ueq,
Uanis(C220) \\sim Ueq, Uanis(C221) \\sim Ueq, Uanis(C222) \\sim Ueq,
Uanis(C223) \\sim Ueq, Uanis(C224) \\sim Ueq, Uanis(C225) \\sim Ueq,
Uanis(C226) \\sim Ueq, Uanis(C227) \\sim Ueq, Uanis(C228) \\sim Ueq,
Uanis(C229) \\sim Ueq, Uanis(C230) \\sim Ueq, Uanis(C231) \\sim Ueq: with sigma
of 0.01 and sigma for terminal atoms of 0.02
4. Others
 Sof(C182)=Sof(C183)=Sof(H18D)=Sof(H18E)=Sof(H18F)=Sof(C184)=Sof(C185)=
 Sof(H18G)=Sof(H18H)=Sof(H18I)=Sof(C186)=Sof(H186)=Sof(C187)=Sof(H187)=
 Sof(C188)=Sof(C189)=Sof(H189)=Sof(C190)=Sof(C191)=1-FVAR(1)
 Sof(C113)=Sof(C125)=Sof(C165)=Sof(H165)=Sof(C166)=Sof(C167)=Sof(H167)=
 Sof(C168)=Sof(C169)=Sof(C170)=Sof(H170)=Sof(C192)=Sof(H19A)=Sof(H19B)=
 Sof(H19C)=Sof(C193)=Sof(H19D)=Sof(H19E)=Sof(H19F)=FVAR(1)
 Sof(Au28)=1-FVAR(2)
 Sof(Au29)=FVAR(2)
 Sof(Au27)=1-FVAR(3)
 Sof(Au30)=FVAR(3)
 Sof(H153)=Sof(C204)=Sof(H20G)=Sof(H20H)=Sof(H20I)=1-FVAR(4)
 Sof(H155)=Sof(C203)=Sof(H20D)=Sof(H20E)=Sof(H20F)=FVAR(4)
 Sof(C205)=Sof(H205)=Sof(C206)=Sof(H206)=Sof(C207)=Sof(C208)=Sof(C209)=
 Sof(H209)=Sof(C210)=Sof(C211)=Sof(H21A)=Sof(H21B)=Sof(H21C)=Sof(C212)=
 Sof(C213)=Sof(C214)=Sof(H21D)=Sof(H21E)=Sof(H21F)=1-FVAR(5)
 Sof(C108)=Sof(C176)=Sof(H17J)=Sof(H17K)=Sof(H17L)=Sof(C180)=Sof(H18A)=
 Sof(H18B)=Sof(H18C)=Sof(C181)=Sof(C194)=Sof(H194)=Sof(C195)=Sof(C196)=
 Sof(H196)=Sof(C197)=Sof(H197)=Sof(C198)=Sof(C199)=FVAR(5)
 Sof(C221)=Sof(C222)=Sof(H222)=Sof(C223)=Sof(C224)=Sof(C225)=Sof(H225)=
 Sof(C226)=Sof(H226)=Sof(C227)=Sof(C228)=Sof(H22A)=Sof(H22B)=Sof(H22C)=
 Sof(C229)=Sof(H22D)=Sof(H22E)=Sof(H22F)=Sof(C230)=1-FVAR(6)
 Sof(C93)=Sof(C135)=Sof(C163)=Sof(H16A)=Sof(H16B)=Sof(H16C)=Sof(C175)=
 Sof(H17G)=Sof(H17H)=Sof(H17I)=Sof(C215)=Sof(C216)=Sof(H216)=Sof(C217)=
 Sof(C218)=Sof(C219)=Sof(H219)=Sof(C220)=Sof(H220)=FVAR(6)
5.a Riding coordinates:
 C203(H20D,H20E,H20F)
5.b Aromatic/amide H refined with riding coordinates:
 C4(H4), C5(H5), C7(H7), C18(H18), C21(H21), C25(H25), C34(H34), C35(H35),
 C36(H36), C38(H38), C40(H40), C41(H41), C43(H43), C51(H51), C54(H54), C59(H59),
  C61(H61), C62(H62), C65(H65), C71(H71), C72(H72), C73(H73), C83(H83),
 C92(H92), C100(H100), C106(H106), C107(H107), C114(H114), C120(H120),
 C122(H122), C124(H124), C126(H126), C127(H127), C130(H130), C131(H131),
 C133(H133), C137(H137), C140(H140), C141(H141), C143(H143), C144(H144),
 C145(H145), C147(H147), C152(H152), C153(H153), C155(H155), C156(H156),
 C157(H157), C160(H160), C162(H162), C165(H165), C167(H167), C170(H170),
 C172(H172), C186(H186), C187(H187), C189(H189), C194(H194), C196(H196),
 C197(H197), C200(H200), C205(H205), C206(H206), C209(H209), C216(H216),
 C219(H219), C220(H220), C222(H222), C225(H225), C226(H226)
5.c Fitted hexagon refined as free rotating group:
 C4(C5,C6,C7,C8,C9), C61(C62,C63,C64,C65,C66), C128(C129,C130,C131,C132,C133),
 C136(C137,C138,C139,C140,C141), C144(C145,C146,C147,C148,C149), C151(C152,C153,
 C154,C155,C156), C165(C166,C167,C168,C169,C170), C186(C187,C188,C189,C190,
 C191), C194(C195,C196,C197,C198,C199), C205(C206,C207,C208,C209,C210),
 C215(C216,C217,C218,C219,C220)
5.d Idealised Me refined as rotating group:
 C31(H31A,H31B,H31C), C37(H37A,H37B,H37C), C46(H46A,H46B,H46C), C49(H49A,H49B,
 H49C), C55(H55A,H55B,H55C), C68(H68A,H68B,H68C), C69(H69A,H69B,H69C), C70(H70A,
 H70B,H70C), C87(H87A,H87B,H87C), C88(H88A,H88B,H88C), C90(H90A,H90B,H90C),
 C98(H98A,H98B,H98C), C102(H10A,H10B,H10C), C105(H10D,H10E,H10F), C110(H11A,
 H11B,H11C), C111(H11D,H11E,H11F), C115(H11G,H11H,H11I), C116(H11J,H11K,H11L),
 C117(H11M,H11N,H11O), C118(H11P,H11Q,H11R), C119(H11S,H11T,H11U), C121(H12A,
 H12B,H12C), C123(H12D,H12E,H12F), C134(H13A,H13B,H13C), C142(H14A,H14B,H14C),
 C159(H15A,H15B,H15C), C163(H16A,H16B,H16C), C164(H16D,H16E,H16F), C171(H17A,
 H17B,H17C), C173(H17D,H17E,H17F), C175(H17G,H17H,H17I), C176(H17J,H17K,H17L),
 C177(H17M,H17N,H17O), C178(H17P,H17Q,H17R), C179(H17S,H17T,H17U), C180(H18A,
 H18B,H18C), C183(H18D,H18E,H18F), C185(H18G,H18H,H18I), C192(H19A,H19B,H19C),
 C193(H19D,H19E,H19F), C202(H20A,H20B,H20C), C204(H20G,H20H,H20I), C211(H21A,
 H21B,H21C), C214(H21D,H21E,H21F), C228(H22A,H22B,H22C), C229(H22D,H22E,H22F)
;
_smtbx_masks_void_probe_radius 1.2
_smtbx_masks_void_truncation_radius 1.2
_olex2_submission_special_instructions 'No special instructions were received'

loop_
_space_group_symop_operation_xyz
'x, y, z'
'-x+1/2, y+1/2, -z+1/2'
'-x, -y, -z'
'x-1/2, -y-1/2, z-1/2'

loop_
_atom_site_label
_atom_site_type_symbol
_atom_site_fract_x
_atom_site_fract_y
_atom_site_fract_z
_atom_site_U_iso_or_equiv
_atom_site_adp_type
_atom_site_occupancy
_atom_site_site_symmetry_order
_atom_site_calc_flag
_atom_site_refinement_flags_posn
_atom_site_refinement_flags_adp
_atom_site_refinement_flags_occupancy
_atom_site_disorder_assembly
_atom_site_disorder_group
Au1 Au 0.74018(2) 0.60302(2) 0.73982(2) 0.04416(11) Uani 1 1 d . . . . .
Au2 Au 0.61003(2) 0.62226(2) 0.85798(2) 0.04658(11) Uani 1 1 d . . . . .
Au3 Au 0.62264(2) 0.57942(2) 0.75453(2) 0.04547(11) Uani 1 1 d . . . . .
Au4 Au 0.71553(2) 0.57921(2) 0.85238(2) 0.04802(12) Uani 1 1 d . . . . .
Au5 Au 0.62832(2) 0.64312(2) 0.74468(2) 0.04811(11) Uani 1 1 d . . . . .
Au6 Au 0.72851(2) 0.54524(2) 0.75207(2) 0.04865(12) Uani 1 1 d . . . . .
Au7 Au 0.72927(2) 0.64393(2) 0.84014(2) 0.05000(12) Uani 1 1 d . . . . .
Au8 Au 0.76306(2) 0.61882(2) 0.62640(2) 0.05178(13) Uani 1 1 d . . . . .
Au9 Au 0.58598(2) 0.54946(2) 0.88914(2) 0.05110(12) Uani 1 1 d . . . . .
Au10 Au 0.48368(2) 0.61750(2) 0.75402(2) 0.05014(12) Uani 1 1 d . . . . .
Au11 Au 0.70629(2) 0.61808(2) 0.97276(2) 0.05165(12) Uani 1 1 d . . . . .
Au12 Au 0.85885(2) 0.62601(2) 0.72194(2) 0.05430(14) Uani 1 1 d . . . . .
Au13 Au 0.75476(2) 0.66125(2) 0.71185(2) 0.05324(13) Uani 1 1 d . . . . .
Au14 Au 0.67627(2) 0.49964(2) 0.81220(2) 0.05385(13) Uani 1 1 d . . . . .
Au15 Au 0.49886(2) 0.69012(2) 0.80960(2) 0.05547(13) Uani 1 1 d . . . . .
Au16 Au 0.83922(2) 0.60918(2) 0.84955(2) 0.06028(15) Uani 1 1 d . . . . .
Au17 Au 0.62992(2) 0.68056(2) 0.84038(3) 0.05569(13) Uani 1 1 d . . . . .
Au18 Au 0.74031(2) 0.71434(2) 0.80380(2) 0.06065(15) Uani 1 1 d . . . . .
Au19 Au 0.74719(2) 0.55674(2) 0.62155(2) 0.05715(14) Uani 1 1 d . . . . .
Au20 Au 0.72279(3) 0.69232(2) 0.94604(2) 0.06101(15) Uani 1 1 d . . . . .
Au21 Au 0.81927(3) 0.65902(2) 0.55850(3) 0.05942(14) Uani 1 1 d . . . . .
Au22 Au 0.62636(2) 0.60402(2) 0.62244(2) 0.06218(15) Uani 1 1 d . . . . .
Au23 Au 0.84705(2) 0.66715(2) 0.82618(3) 0.06594(17) Uani 1 1 d . . . . .
Au24 Au 0.86427(2) 0.56123(2) 0.75347(3) 0.06667(16) Uani 1 1 d . . . . .
Au25 Au 0.88222(2) 0.69721(2) 0.68828(3) 0.06424(16) Uani 1 1 d . . . . .
Au26 Au 0.81885(2) 0.64792(2) 0.93886(3) 0.0750(2) Uani 1 1 d . . . . .
Au27 Au 0.98740(8) 0.62427(9) 0.84521(12) 0.0492(7) Uani 0.646(9) 1 d . . P A 1
Au28 Au 0.94519(4) 0.63384(4) 0.99434(5) 0.0510(4) Uani 0.591(3) 1 d . . P A 2
C1 C 0.6815(6) 0.6635(3) 0.9959(6) 0.052(3) Uani 1 1 d . U . . .
C2 C 0.5550(5) 0.5886(3) 0.9043(5) 0.046(3) Uani 1 1 d . U . . .
C3 C 0.7331(6) 0.5781(3) 0.9540(6) 0.055(3) Uani 1 1 d . U . . .
C4 C 0.4968(3) 0.66050(18) 0.9468(4) 0.054(3) Uani 1 1 d G U . . .
H4 H 0.540734 0.665252 0.954776 0.065 Uiso 1 1 calc R U . . .
C5 C 0.4509(4) 0.68119(15) 0.9555(4) 0.063(3) Uani 1 1 d G U . . .
H5 H 0.463360 0.700084 0.969369 0.075 Uiso 1 1 calc R U . . .
C6 C 0.3867(4) 0.67424(18) 0.9438(4) 0.067(3) Uani 1 1 d G U . . .
C7 C 0.3684(3) 0.6466(2) 0.9234(4) 0.062(3) Uani 1 1 d G U . . .
H7 H 0.324542 0.641851 0.915421 0.075 Uiso 1 1 calc R U . . .
C8 C 0.4144(4) 0.62591(15) 0.9147(4) 0.054(3) Uani 1 1 d G U . . .
C9 C 0.4786(3) 0.63286(16) 0.9264(4) 0.052(2) Uani 1 1 d G U . . .
C10 C 0.7612(7) 0.7244(4) 0.9025(6) 0.069(3) Uani 1 1 d . U . . .
C11 C 0.8737(6) 0.6967(3) 0.5406(6) 0.057(3) Uani 1 1 d . U . . .
C12 C 0.6256(6) 0.6382(3) 1.0833(6) 0.058(2) Uani 1 1 d . U . . .
C13 C 0.8939(7) 0.5493(3) 0.6619(7) 0.069(3) Uani 1 1 d . U . . .
C14 C 0.7504(7) 0.5216(3) 0.9645(7) 0.066(3) Uani 1 1 d . U . . .
C15 C 0.5151(5) 0.5790(3) 0.7351(6) 0.049(3) Uani 1 1 d . U . . .
C16 C 0.7437(7) 0.5523(3) 0.9535(6) 0.062(3) Uani 1 1 d . U . . .
C17 C 0.6076(6) 0.5079(3) 0.8783(6) 0.059(3) Uani 1 1 d . U . . .
C18 C 0.6160(7) 0.6083(4) 1.0932(7) 0.067(3) Uani 1 1 d . U . . .
H18 H 0.629855 0.594114 1.066118 0.081 Uiso 1 1 calc R U . . .
C19 C 0.5905(7) 0.6422(3) 0.6471(6) 0.062(3) Uani 1 1 d . U . . .
C20 C 0.9732(6) 0.6319(3) 0.6290(6) 0.061(3) Uani 1 1 d . U . . .
C21 C 0.9436(7) 0.6141(3) 0.5827(7) 0.065(3) Uani 1 1 d . U . . .
H21 H 0.917010 0.598559 0.592492 0.079 Uiso 1 1 calc R U . . .
C22 C 0.6034(7) 0.6592(4) 1.1205(7) 0.068(3) Uani 1 1 d . U . . .
C23 C 0.7707(7) 0.6221(3) 0.5327(6) 0.065(3) Uani 1 1 d . U . . .
C24 C 0.7135(6) 0.7073(3) 0.6575(6) 0.051(2) Uani 1 1 d . U . . .
C25 C 0.7885(7) 0.5049(4) 0.9288(7) 0.074(3) Uani 1 1 d . U . . .
H25 H 0.812149 0.514070 0.899780 0.089 Uiso 1 1 calc R U . . .
C26 C 0.8027(7) 0.6484(4) 1.1324(7) 0.075(3) Uani 1 1 d . U . . .
C27 C 0.6128(7) 0.4817(3) 0.8742(6) 0.061(3) Uani 1 1 d . U . . .
C28 C 0.4392(7) 0.6546(3) 0.7692(7) 0.064(3) Uani 1 1 d . U . . .
C29 C 0.7351(6) 0.7386(3) 0.5739(6) 0.057(3) Uani 1 1 d . U . . .
C30 C 1.0143(6) 0.6541(3) 0.6157(7) 0.063(3) Uani 1 1 d . U . . .
C31 C 0.7650(7) 0.7606(3) 0.6185(7) 0.066(4) Uani 1 1 d . U . . .
H31A H 0.800054 0.751574 0.645032 0.099 Uiso 1 1 calc R U . . .
H31B H 0.733085 0.767861 0.643878 0.099 Uiso 1 1 calc R U . . .
H31C H 0.781470 0.776743 0.595875 0.099 Uiso 1 1 calc R U . . .
C32 C 0.5333(6) 0.5233(3) 0.7105(6) 0.060(3) Uani 1 1 d . U . . .
C33 C 0.9350(7) 0.7245(3) 0.4707(7) 0.064(3) Uani 1 1 d . U . . .
C34 C 0.6808(6) 0.6932(3) 0.5509(6) 0.057(3) Uani 1 1 d . U . . .
H34 H 0.661391 0.676186 0.564641 0.068 Uiso 1 1 calc R U . . .
C35 C 0.8554(7) 0.6902(3) 0.4267(7) 0.070(3) Uani 1 1 d . U . . .
H35 H 0.821469 0.677277 0.432006 0.084 Uiso 1 1 calc R U . . .
C36 C 0.7325(7) 0.7436(3) 0.5101(6) 0.064(3) Uani 1 1 d . U . . .
H36 H 0.750609 0.760821 0.495712 0.077 Uiso 1 1 calc R U . . .
C37 C 0.6212(10) 0.6103(5) 0.4332(9) 0.109(6) Uani 1 1 d . U . . .
H37A H 0.622438 0.628696 0.410780 0.164 Uiso 1 1 calc R U . . .
H37B H 0.632962 0.613794 0.477235 0.164 Uiso 1 1 calc R U . . .
H37C H 0.578109 0.602237 0.426658 0.164 Uiso 1 1 calc R U . . .
C38 C 1.0247(7) 0.6575(4) 0.5546(7) 0.073(3) Uani 1 1 d . U . . .
H38 H 1.054501 0.671691 0.544771 0.087 Uiso 1 1 calc R U . . .
C39 C 0.8646(8) 0.6454(4) 1.0331(8) 0.086(4) Uani 1 1 d . U . . .
C40 C 0.6800(7) 0.6985(3) 0.4888(6) 0.063(3) Uani 1 1 d . U . . .
H40 H 0.662351 0.684298 0.460362 0.076 Uiso 1 1 calc R U . . .
C41 C 0.9493(7) 0.7296(3) 0.4117(7) 0.067(3) Uani 1 1 d . U . . .
H41 H 0.980482 0.743858 0.405673 0.080 Uiso 1 1 calc R U . . .
C42 C 0.4041(7) 0.6745(4) 0.7725(7) 0.067(3) Uani 1 1 d . U . . .
C43 C 0.7910(8) 0.4750(4) 0.9365(8) 0.079(3) Uani 1 1 d . U . . .
H43 H 0.817363 0.463820 0.913106 0.095 Uiso 1 1 calc R U . . .
C44 C 0.5025(7) 0.5018(4) 0.7417(7) 0.070(3) Uani 1 1 d . U . . .
C45 C 0.9610(6) 0.6274(3) 0.6925(7) 0.064(3) Uani 1 1 d . U . . .
C46 C 0.3359(8) 0.6970(4) 0.9509(8) 0.089(5) Uani 1 1 d . U . . .
H46A H 0.313394 0.692023 0.986262 0.133 Uiso 1 1 calc R U . . .
H46B H 0.305577 0.697448 0.913532 0.133 Uiso 1 1 calc R U . . .
H46C H 0.356012 0.716019 0.957481 0.133 Uiso 1 1 calc R U . . .
C47 C 0.6589(7) 0.5471(4) 0.5551(8) 0.075(3) Uani 1 1 d . U . . .
C48 C 0.9051(7) 0.6997(4) 0.7800(7) 0.071(3) Uani 1 1 d . U . . .
C49 C 0.9687(8) 0.7405(4) 0.5258(8) 0.082(4) Uani 1 1 d . U . . .
H49A H 0.989886 0.726389 0.554830 0.123 Uiso 1 1 calc R U . . .
H49B H 0.937575 0.751584 0.546036 0.123 Uiso 1 1 calc R U . . .
H49C H 1.000519 0.753686 0.511974 0.123 Uiso 1 1 calc R U . . .
C50 C 0.9251(7) 0.7030(4) 0.8331(8) 0.075(3) Uani 1 1 d . U . . .
C51 C 0.9536(8) 0.6195(4) 0.5223(8) 0.075(3) Uani 1 1 d . U . . .
H51 H 0.932636 0.607966 0.490091 0.090 Uiso 1 1 calc R U . . .
C52 C 0.5616(8) 0.6640(4) 0.6513(7) 0.073(3) Uani 1 1 d . U . . .
C53 C 0.5956(9) 0.5199(5) 0.4739(9) 0.094(4) Uani 1 1 d . U . . .
C54 C 0.5732(7) 0.5145(3) 0.6679(6) 0.065(3) Uani 1 1 d . U . . .
H54 H 0.595460 0.528753 0.647381 0.078 Uiso 1 1 calc R U . . .
C55 C 0.5343(9) 0.4604(4) 0.9633(8) 0.090(5) Uani 1 1 d . U . . .
H55A H 0.565392 0.468996 0.994831 0.135 Uiso 1 1 calc R U . . .
H55B H 0.502013 0.449856 0.983279 0.135 Uiso 1 1 calc R U . . .
H55C H 0.513800 0.475782 0.937262 0.135 Uiso 1 1 calc R U . . .
C56 C 0.8051(8) 0.7738(4) 0.8616(8) 0.082(3) Uani 1 1 d . U . . .
C57 C 0.8369(8) 0.6480(4) 1.0783(8) 0.079(3) Uani 1 1 d . U . . .
C58 C 0.8874(6) 0.7042(3) 0.4782(7) 0.061(3) Uani 1 1 d . U . . .
C59 C 1.0674(8) 0.7157(4) 0.9482(8) 0.085(3) Uani 1 1 d . U . . .
H59 H 1.112509 0.715774 0.949918 0.102 Uiso 1 1 calc R U . . .
C60 C 0.9199(7) 0.7149(3) 0.3605(7) 0.070(3) Uani 1 1 d . U . . .
C61 C 0.6318(5) 0.4014(2) 0.8554(5) 0.082(3) Uani 1 1 d G U . . .
H61 H 0.653775 0.388250 0.831840 0.098 Uiso 1 1 calc R U . . .
C62 C 0.6379(5) 0.4311(2) 0.8472(4) 0.074(3) Uani 1 1 d G U . . .
H62 H 0.663979 0.438292 0.818016 0.089 Uiso 1 1 calc R U . . .
C63 C 0.6058(5) 0.45031(16) 0.8818(5) 0.066(3) Uani 1 1 d G U . . .
C64 C 0.5676(5) 0.4398(2) 0.9245(4) 0.074(3) Uani 1 1 d G U . . .
C65 C 0.5616(5) 0.4101(2) 0.9327(4) 0.076(3) Uani 1 1 d G U . . .
H65 H 0.535473 0.402878 0.961927 0.091 Uiso 1 1 calc R U . . .
C66 C 0.5937(5) 0.39086(17) 0.8982(5) 0.082(3) Uani 1 1 d G U . . .
C67 C 0.7558(8) 0.4612(4) 0.9775(8) 0.083(3) Uani 1 1 d . U . . .
C68 C 0.7109(10) 0.6504(5) 1.2981(8) 0.104(5) Uani 1 1 d . U . . .
H68A H 0.671733 0.638836 1.291876 0.156 Uiso 1 1 calc R U . . .
H68B H 0.700498 0.670273 1.309157 0.156 Uiso 1 1 calc R U . . .
H68C H 0.740002 0.641812 1.331246 0.156 Uiso 1 1 calc R U . . .
C69 C 0.4587(7) 0.5106(4) 0.7897(7) 0.074(4) Uani 1 1 d . U . . .
H69A H 0.478809 0.526143 0.815567 0.112 Uiso 1 1 calc R U . . .
H69B H 0.451324 0.493799 0.815507 0.112 Uiso 1 1 calc R U . . .
H69C H 0.417984 0.517421 0.768844 0.112 Uiso 1 1 calc R U . . .
C70 C 1.0476(7) 0.6739(4) 0.6631(8) 0.077(4) Uani 1 1 d . U . . .
H70A H 1.016399 0.686611 0.679309 0.116 Uiso 1 1 calc R U . . .
H70B H 1.078789 0.685621 0.644230 0.116 Uiso 1 1 calc R U . . .
H70C H 1.069477 0.662319 0.696689 0.116 Uiso 1 1 calc R U . . .
C71 C 0.7907(8) 0.6748(4) 1.1576(8) 0.081(3) Uani 1 1 d . U . . .
H71 H 0.803499 0.692227 1.139169 0.097 Uiso 1 1 calc R U . . .
C72 C 0.5124(8) 0.4730(4) 0.7292(8) 0.082(3) Uani 1 1 d . U . . .
H72 H 0.492728 0.458640 0.751820 0.098 Uiso 1 1 calc R U . . .
C73 C 0.9371(8) 0.7140(4) 0.9441(8) 0.090(4) Uani 1 1 d . U . . .
H73 H 0.892032 0.713615 0.942973 0.108 Uiso 1 1 calc R U . . .
C74 C 0.6569(6) 0.6477(3) 1.0316(6) 0.053(3) Uani 1 1 d . U . . .
C75 C 0.5291(6) 0.5535(3) 0.7237(6) 0.051(2) Uani 1 1 d . U . . .
C76 C 0.5265(5) 0.6119(3) 0.9143(5) 0.047(2) Uani 1 1 d . U . . .
C77 C 0.7101(6) 0.7129(3) 0.5938(6) 0.052(2) Uani 1 1 d . U . . .
C78 C 0.8743(6) 0.6970(3) 0.5983(7) 0.057(3) Uani 1 1 d . U . . .
C79 C 0.7209(6) 0.7065(3) 0.7146(6) 0.053(3) Uani 1 1 d . U . . .
C80 C 0.7033(7) 0.7233(3) 0.4669(6) 0.064(3) Uani 1 1 d . U . . .
C81 C 0.7428(7) 0.4992(3) 0.7545(7) 0.069(3) Uani 1 1 d . U . . .
C82 C 0.6496(7) 0.5676(4) 0.5858(7) 0.068(3) Uani 1 1 d . U . . .
C83 C 0.7528(7) 0.6254(4) 1.2109(7) 0.074(3) Uani 1 1 d . U . . .
H83 H 0.739000 0.607996 1.228497 0.089 Uiso 1 1 calc R U . . .
C84 C 0.7516(8) 0.6084(4) 0.4872(7) 0.072(3) Uani 1 1 d . U . . .
C85 C 1.0316(7) 0.7095(4) 0.8922(7) 0.077(3) Uani 1 1 d . U . . .
C86 C 0.9942(8) 0.6415(4) 0.5085(8) 0.077(3) Uani 1 1 d . U . . .
C87 C 0.6713(8) 0.5256(4) 1.0437(7) 0.080(4) Uani 1 1 d . U . . .
H87A H 0.694800 0.541530 1.065485 0.119 Uiso 1 1 calc R U . . .
H87B H 0.654289 0.512748 1.073652 0.119 Uiso 1 1 calc R U . . .
H87C H 0.636149 0.533444 1.015565 0.119 Uiso 1 1 calc R U . . .
C88 C 0.3941(7) 0.5965(4) 0.8934(7) 0.073(4) Uani 1 1 d . U . . .
H88A H 0.408716 0.592817 0.853212 0.109 Uiso 1 1 calc R U . . .
H88B H 0.347597 0.595223 0.889877 0.109 Uiso 1 1 calc R U . . .
H88C H 0.412680 0.582096 0.923126 0.109 Uiso 1 1 calc R U . . .
C89 C 0.7843(8) 0.6238(4) 1.1549(7) 0.079(3) Uani 1 1 d . U . . .
C90 C 0.6110(9) 0.6904(4) 1.1076(8) 0.084(4) Uani 1 1 d . U . . .
H90A H 0.655532 0.694414 1.102243 0.125 Uiso 1 1 calc R U . . .
H90B H 0.598692 0.701842 1.142128 0.125 Uiso 1 1 calc R U . . .
H90C H 0.583760 0.695637 1.069947 0.125 Uiso 1 1 calc R U . . .
C91 C 0.6568(8) 0.5240(4) 0.5085(8) 0.087(3) Uani 1 1 d . U . . .
C92 C 0.8723(8) 0.6948(4) 0.3686(8) 0.076(3) Uani 1 1 d . U . . .
H92 H 0.851819 0.684459 0.334339 0.091 Uiso 1 1 calc R U . . .
C93 C 0.8858(11) 0.5627(5) 0.8516(11) 0.053(4) Uani 0.584(8) 1 d D U P A 1
C94 C 0.8368(7) 0.5530(3) 0.6534(7) 0.066(3) Uani 1 1 d . U . . .
C95 C 0.9694(9) 0.5334(4) 0.5929(9) 0.094(4) Uani 1 1 d . U . . .
C96 C 0.7814(8) 0.7455(4) 0.8765(7) 0.073(3) Uani 1 1 d . U . . .
C97 C 0.7161(8) 0.5084(4) 1.0072(7) 0.077(3) Uani 1 1 d . U . . .
C98 C 1.0648(7) 0.7004(4) 0.8397(7) 0.080(4) Uani 1 1 d . U . . .
H98A H 1.110859 0.700645 0.851794 0.120 Uiso 1 1 calc R U . . .
H98B H 1.054140 0.713681 0.805173 0.120 Uiso 1 1 calc R U . . .
H98C H 1.051438 0.680662 0.827296 0.120 Uiso 1 1 calc R U . . .
C99 C 0.9586(8) 0.5421(4) 0.6520(8) 0.083(3) Uani 1 1 d . U . . .
C100 C 0.5855(8) 0.6003(4) 1.1442(7) 0.079(3) Uani 1 1 d . U . . .
H100 H 0.578151 0.580370 1.152051 0.095 Uiso 1 1 calc R U . . .
C101 C 0.7429(8) 0.6507(4) 1.2382(8) 0.082(3) Uani 1 1 d . U . . .
C102 C 0.6994(8) 0.7298(4) 0.3993(7) 0.084(4) Uani 1 1 d . U . . .
H10A H 0.672349 0.746802 0.389881 0.126 Uiso 1 1 calc R U . . .
H10B H 0.681051 0.713057 0.375867 0.126 Uiso 1 1 calc R U . . .
H10C H 0.742146 0.733630 0.388089 0.126 Uiso 1 1 calc R U . . .
C103 C 0.9650(7) 0.7097(4) 0.8911(8) 0.080(3) Uani 1 1 d . U . . .
C104 C 0.5664(8) 0.6210(4) 1.1827(8) 0.084(3) Uani 1 1 d . U . . .
C105 C 0.5377(9) 0.5376(5) 0.4862(10) 0.115(6) Uani 1 1 d . U . . .
H10D H 0.542015 0.543579 0.529399 0.173 Uiso 1 1 calc R U . . .
H10E H 0.499200 0.525728 0.477296 0.173 Uiso 1 1 calc R U . . .
H10F H 0.534442 0.554767 0.459694 0.173 Uiso 1 1 calc R U . . .
C106 C 0.9755(8) 0.7191(4) 1.0004(9) 0.095(4) Uani 1 1 d . U . . .
H106 H 0.956764 0.720834 1.037724 0.114 Uiso 1 1 calc R U . . .
C107 C 0.5899(10) 0.4986(5) 0.4272(9) 0.104(4) Uani 1 1 d . U . . .
H107 H 0.549746 0.495564 0.403735 0.124 Uiso 1 1 calc R U . . .
C108 C 0.564(2) 0.7185(10) 0.8352(17) 0.067(4) Uani 0.474(9) 1 d . U P B 1
C109 C 1.0406(9) 0.7217(5) 1.0005(9) 0.096(4) Uani 1 1 d . U . . .
C110 C 0.7932(9) 0.5945(4) 1.1266(8) 0.095(5) Uani 1 1 d . U . . .
H11A H 0.782033 0.579245 1.154764 0.143 Uiso 1 1 calc R U . . .
H11B H 0.837758 0.592170 1.119093 0.143 Uiso 1 1 calc R U . . .
H11C H 0.765659 0.592908 1.087574 0.143 Uiso 1 1 calc R U . . .
C111 C 0.9158(9) 0.5307(5) 0.5455(8) 0.102(5) Uani 1 1 d . U . . .
H11D H 0.887479 0.515232 0.556635 0.154 Uiso 1 1 calc R U . . .
H11E H 0.931263 0.526109 0.506137 0.154 Uiso 1 1 calc R U . . .
H11F H 0.892303 0.549108 0.541893 0.154 Uiso 1 1 calc R U . . .
C112 C 0.8238(9) 0.7935(4) 0.9069(8) 0.085(3) Uani 1 1 d . U . . .
C113 C 1.0210(13) 0.6239(7) 0.9362(13) 0.060(4) Uani 0.531(7) 1 d . U P A 1
C114 C 0.8406(9) 0.8213(4) 0.8923(9) 0.094(4) Uani 1 1 d . U . . .
H114 H 0.849710 0.835198 0.924251 0.112 Uiso 1 1 calc R U . . .
C115 C 1.0825(9) 0.7289(5) 1.0625(9) 0.116(6) Uani 1 1 d . U . . .
H11G H 1.121236 0.717064 1.065874 0.175 Uiso 1 1 calc R U . . .
H11H H 1.058352 0.724598 1.097090 0.175 Uiso 1 1 calc R U . . .
H11I H 1.093954 0.749474 1.063125 0.175 Uiso 1 1 calc R U . . .
C116 C 0.1767(8) 0.7434(4) 0.7302(8) 0.092(5) Uani 1 1 d . U . . .
H11J H 0.173123 0.756664 0.764721 0.139 Uiso 1 1 calc R U . . .
H11K H 0.138731 0.731077 0.724151 0.139 Uiso 1 1 calc R U . . .
H11L H 0.180194 0.754685 0.692773 0.139 Uiso 1 1 calc R U . . .
C117 C 0.8195(10) 0.7856(4) 0.9728(8) 0.101(5) Uani 1 1 d . U . . .
H11M H 0.778821 0.775940 0.976222 0.152 Uiso 1 1 calc R U . . .
H11N H 0.822263 0.803300 0.997940 0.152 Uiso 1 1 calc R U . . .
H11O H 0.854597 0.772593 0.987357 0.152 Uiso 1 1 calc R U . . .
C118 C 1.0051(9) 0.6468(5) 0.4409(8) 0.100(5) Uani 1 1 d . U . . .
H11P H 1.040297 0.634591 0.430435 0.150 Uiso 1 1 calc R U . . .
H11Q H 1.015678 0.667247 0.435245 0.150 Uiso 1 1 calc R U . . .
H11R H 0.966327 0.641897 0.413944 0.150 Uiso 1 1 calc R U . . .
C119 C 0.7573(9) 0.4292(4) 0.9878(9) 0.099(5) Uani 1 1 d . U . . .
H11S H 0.784256 0.424782 1.026186 0.148 Uiso 1 1 calc R U . . .
H11T H 0.774664 0.419565 0.953391 0.148 Uiso 1 1 calc R U . . .
H11U H 0.714020 0.422112 0.990684 0.148 Uiso 1 1 calc R U . . .
C120 C 0.5749(8) 0.6495(4) 1.1715(7) 0.078(3) Uani 1 1 d . U . . .
H120 H 0.561184 0.663392 1.199240 0.093 Uiso 1 1 calc R U . . .
C121 C 0.9431(9) 0.7183(4) 0.2967(8) 0.091(5) Uani 1 1 d . U . . .
H12A H 0.988773 0.722722 0.301597 0.136 Uiso 1 1 calc R U . . .
H12B H 0.919819 0.734198 0.274447 0.136 Uiso 1 1 calc R U . . .
H12C H 0.935544 0.700259 0.273423 0.136 Uiso 1 1 calc R U . . .
C122 C 0.7194(9) 0.4781(4) 1.0120(8) 0.086(4) Uani 1 1 d . U . . .
H122 H 0.695297 0.468776 1.040440 0.104 Uiso 1 1 calc R U . . .
C123 C 0.5897(10) 0.3578(4) 0.9071(9) 0.100(5) Uani 1 1 d . U . . .
H12D H 0.545545 0.351422 0.896977 0.150 Uiso 1 1 calc R U . . .
H12E H 0.604205 0.352927 0.950002 0.150 Uiso 1 1 calc R U . . .
H12F H 0.616826 0.348066 0.879971 0.150 Uiso 1 1 calc R U . . .
C124 C 0.8071(9) 0.7827(4) 0.8014(8) 0.096(4) Uani 1 1 d . U . . .
H124 H 0.792933 0.769523 0.769274 0.115 Uiso 1 1 calc R U . . .
C125 C 1.0475(12) 0.6231(6) 0.9868(12) 0.061(3) Uani 0.531(7) 1 d . U P A 1
C126 C 0.7593(8) 0.6760(4) 1.2111(8) 0.085(3) Uani 1 1 d . U . . .
H126 H 0.749590 0.694176 1.228283 0.102 Uiso 1 1 calc R U . . .
C127 C 0.7065(10) 0.5096(5) 0.4947(10) 0.105(4) Uani 1 1 d . U . . .
H127 H 0.747070 0.514797 0.514985 0.126 Uiso 1 1 calc R U . . .
C128 C 0.2922(5) 0.68041(19) 0.7309(5) 0.088(3) Uani 1 1 d G U . . .
C129 C 0.3455(4) 0.6918(2) 0.7658(5) 0.071(3) Uani 1 1 d G U . . .
C130 C 0.3435(4) 0.7196(2) 0.7899(5) 0.072(3) Uani 1 1 d G U . . .
H130 H 0.379931 0.727419 0.813744 0.086 Uiso 1 1 calc R U . . .
C131 C 0.2883(5) 0.73610(18) 0.7791(5) 0.070(3) Uani 1 1 d G U . . .
H131 H 0.286969 0.755128 0.795520 0.084 Uiso 1 1 calc R U . . .
C132 C 0.2350(4) 0.7247(2) 0.7441(5) 0.078(3) Uani 1 1 d G U . . .
C133 C 0.2370(4) 0.6969(2) 0.7200(5) 0.089(4) Uani 1 1 d G U . . .
H133 H 0.200539 0.689092 0.696179 0.107 Uiso 1 1 calc R U . . .
C134 C 0.4343(10) 0.6524(5) 0.5975(9) 0.116(6) Uani 1 1 d . U . . .
H13A H 0.388127 0.649995 0.596239 0.174 Uiso 1 1 calc R U . . .
H13B H 0.455932 0.637417 0.623945 0.174 Uiso 1 1 calc R U . . .
H13C H 0.446634 0.650587 0.555825 0.174 Uiso 1 1 calc R U . . .
C135 C 0.9088(11) 0.5594(6) 0.9024(11) 0.056(3) Uani 0.584(8) 1 d D U P A 1
C136 C 0.4252(6) 0.7301(3) 0.6426(6) 0.113(4) Uani 1 1 d G U . . .
C137 C 0.4075(5) 0.7028(3) 0.6201(6) 0.115(4) Uani 1 1 d G U . . .
H137 H 0.364680 0.699175 0.603488 0.138 Uiso 1 1 calc R U . . .
C138 C 0.4523(7) 0.6806(2) 0.6218(6) 0.103(4) Uani 1 1 d G U . . .
C139 C 0.5149(6) 0.6859(3) 0.6461(6) 0.089(3) Uani 1 1 d G U . . .
C140 C 0.5327(5) 0.7132(3) 0.6686(6) 0.099(4) Uani 1 1 d G U . . .
H140 H 0.575450 0.716808 0.685212 0.119 Uiso 1 1 calc R U . . .
C141 C 0.4878(7) 0.7353(2) 0.6669(6) 0.108(4) Uani 1 1 d G U . . .
H141 H 0.499944 0.754039 0.682294 0.130 Uiso 1 1 calc R U . . .
C142 C 0.8662(11) 0.8605(5) 0.8194(11) 0.122(6) Uani 1 1 d . U . . .
H14A H 0.886216 0.860471 0.781113 0.183 Uiso 1 1 calc R U . . .
H14B H 0.896887 0.867300 0.853281 0.183 Uiso 1 1 calc R U . . .
H14C H 0.829181 0.873450 0.814899 0.183 Uiso 1 1 calc R U . . .
C143 C 0.7034(10) 0.4867(5) 0.4512(10) 0.114(4) Uani 1 1 d . U . . .
H143 H 0.739467 0.475044 0.446218 0.137 Uiso 1 1 calc R U . . .
C144 C 0.7744(5) 0.5733(3) 0.4090(6) 0.110(4) Uani 1 1 d G U . . .
H144 H 0.817829 0.573496 0.425968 0.132 Uiso 1 1 calc R U . . .
C145 C 0.7554(6) 0.5563(3) 0.3576(6) 0.120(4) Uani 1 1 d G U . . .
H145 H 0.785744 0.544934 0.339554 0.145 Uiso 1 1 calc R U . . .
C146 C 0.6919(7) 0.5560(3) 0.3327(5) 0.116(4) Uani 1 1 d G U . . .
C147 C 0.6475(5) 0.5727(3) 0.3592(6) 0.108(4) Uani 1 1 d G U . . .
H147 H 0.604067 0.572533 0.342183 0.129 Uiso 1 1 calc R U . . .
C148 C 0.6665(5) 0.5897(3) 0.4105(6) 0.093(4) Uani 1 1 d G U . . .
C149 C 0.7300(6) 0.5900(3) 0.4354(5) 0.088(3) Uani 1 1 d G U . . .
C150 C 0.6425(11) 0.4818(5) 0.4146(10) 0.112(4) Uani 1 1 d . U . . .
C151 C 0.9134(8) 0.4514(4) 0.6163(7) 0.136(5) Uani 1 1 d G U . . .
C152 C 0.8488(9) 0.4478(4) 0.5975(6) 0.146(5) Uani 1 1 d G U . . .
H152 H 0.835354 0.437448 0.560818 0.175 Uiso 1 1 calc R U . . .
C153 C 0.8040(6) 0.4595(4) 0.6324(8) 0.140(5) Uani 1 1 d DG U . . .
H153 H 0.759854 0.457007 0.619510 0.167 Uiso 0.38(3) 1 calc R U P C 2
C154 C 0.8237(7) 0.4747(3) 0.6860(7) 0.113(4) Uani 1 1 d G U . . .
C155 C 0.8883(8) 0.4783(3) 0.7048(6) 0.117(4) Uani 1 1 d DG U . . .
H155 H 0.901730 0.488686 0.741460 0.140 Uiso 0.62(3) 1 calc R U P C 1
C156 C 0.9331(5) 0.4667(4) 0.6699(8) 0.126(5) Uani 1 1 d G U . . .
H156 H 0.977231 0.469127 0.682769 0.151 Uiso 1 1 calc R U . . .
C157 C 1.0071(9) 0.5428(5) 0.7004(10) 0.102(4) Uani 1 1 d . U . . .
H157 H 0.999385 0.549362 0.740051 0.122 Uiso 1 1 calc R U . . .
C158 C 0.7817(9) 0.4892(4) 0.7246(8) 0.088(4) Uani 1 1 d . U . . .
C159 C 0.5325(10) 0.6127(5) 1.2393(9) 0.113(6) Uani 1 1 d . U . . .
H15A H 0.507129 0.595116 1.230229 0.170 Uiso 1 1 calc R U . . .
H15B H 0.504574 0.628612 1.248986 0.170 Uiso 1 1 calc R U . . .
H15C H 0.564395 0.609125 1.274689 0.170 Uiso 1 1 calc R U . . .
C160 C 0.8286(10) 0.8094(5) 0.7859(10) 0.107(4) Uani 1 1 d . U . . .
H160 H 0.832661 0.814209 0.744289 0.129 Uiso 1 1 calc R U . . .
C161 C 1.0759(11) 0.5234(5) 0.6307(12) 0.119(4) Uani 1 1 d . U . . .
C162 C 1.0289(10) 0.5245(5) 0.5845(11) 0.111(4) Uani 1 1 d . U . . .
H162 H 1.037501 0.518906 0.544492 0.133 Uiso 1 1 calc R U . . .
C163 C 1.0445(13) 0.5467(7) 0.9122(13) 0.078(5) Uani 0.584(8) 1 d . U P A 1
H16A H 1.068981 0.564830 0.916402 0.117 Uiso 0.584(8) 1 calc R U P A 1
H16B H 1.015002 0.547338 0.874324 0.117 Uiso 0.584(8) 1 calc R U P A 1
H16C H 1.073673 0.530314 0.910617 0.117 Uiso 0.584(8) 1 calc R U P A 1
C164 C 0.2957(11) 0.6500(5) 0.7019(11) 0.126(7) Uani 1 1 d . U . . .
H16D H 0.323252 0.650701 0.668880 0.189 Uiso 1 1 calc R U . . .
H16E H 0.252848 0.643836 0.685066 0.189 Uiso 1 1 calc R U . . .
H16F H 0.313071 0.636190 0.733498 0.189 Uiso 1 1 calc R U . . .
C165 C 1.1061(9) 0.5957(4) 1.1469(8) 0.075(4) Uani 0.531(7) 1 d G U P A 1
H165 H 1.092265 0.583201 1.177262 0.090 Uiso 0.531(7) 1 calc R U P A 1
C166 C 1.1647(8) 0.6096(5) 1.1577(7) 0.077(4) Uani 0.531(7) 1 d G U P A 1
C167 C 1.1850(7) 0.6279(4) 1.1134(9) 0.076(4) Uani 0.531(7) 1 d G U P A 1
H167 H 1.225007 0.637359 1.120765 0.091 Uiso 0.531(7) 1 calc R U P A 1
C168 C 1.1467(9) 0.6323(4) 1.0582(8) 0.073(3) Uani 0.531(7) 1 d G U P A 1
C169 C 1.0881(8) 0.6184(4) 1.0474(7) 0.067(3) Uani 0.531(7) 1 d G U P A 1
C170 C 1.0678(7) 0.6001(4) 1.0918(9) 0.071(4) Uani 0.531(7) 1 d G U P A 1
H170 H 1.027786 0.590652 1.084364 0.085 Uiso 0.531(7) 1 calc R U P A 1
C171 C 0.3743(12) 0.7552(6) 0.6394(10) 0.138(7) Uani 1 1 d . U . . .
H17A H 0.362026 0.760639 0.596342 0.207 Uiso 1 1 calc R U . . .
H17B H 0.392509 0.772132 0.662213 0.207 Uiso 1 1 calc R U . . .
H17C H 0.336591 0.748567 0.657644 0.207 Uiso 1 1 calc R U . . .
C172 C 1.0700(11) 0.5333(5) 0.6886(11) 0.116(4) Uani 1 1 d . U . . .
H172 H 1.105300 0.534014 0.719626 0.139 Uiso 1 1 calc R U . . .
C173 C 0.9639(13) 0.4411(6) 0.5753(12) 0.160(8) Uani 1 1 d . U . . .
H17D H 0.957614 0.420431 0.566070 0.241 Uiso 1 1 calc R U . . .
H17E H 1.006547 0.444096 0.597074 0.241 Uiso 1 1 calc R U . . .
H17F H 0.959612 0.452202 0.536877 0.241 Uiso 1 1 calc R U . . .
C174 C 0.8444(10) 0.8292(5) 0.8334(10) 0.106(4) Uani 1 1 d . U . . .
C175 C 1.0320(15) 0.5201(7) 1.1376(14) 0.096(8) Uani 0.584(8) 1 d . U P A 1
H17G H 1.029690 0.498840 1.137530 0.145 Uiso 0.584(8) 1 calc R U P A 1
H17H H 1.010124 0.527718 1.171364 0.145 Uiso 0.584(8) 1 calc R U P A 1
H17I H 1.076634 0.526179 1.143139 0.145 Uiso 0.584(8) 1 calc R U P A 1
C176 C 0.6751(17) 0.8615(4) 0.8805(17) 0.086(8) Uani 0.474(9) 1 d D U P B 1
H17J H 0.707883 0.865754 0.853523 0.130 Uiso 0.474(9) 1 calc R U P B 1
H17K H 0.691925 0.865462 0.923303 0.130 Uiso 0.474(9) 1 calc R U P B 1
H17L H 0.637701 0.873638 0.868926 0.130 Uiso 0.474(9) 1 calc R U P B 1
C177 C 0.6374(12) 0.4583(6) 0.3609(11) 0.141(7) Uani 1 1 d . U . . .
H17M H 0.666734 0.463366 0.330974 0.211 Uiso 1 1 calc R U . . .
H17N H 0.593724 0.457835 0.340306 0.211 Uiso 1 1 calc R U . . .
H17O H 0.648555 0.439118 0.378329 0.211 Uiso 1 1 calc R U . . .
C178 C 0.6702(12) 0.5361(6) 0.2779(11) 0.143(7) Uani 1 1 d . U . . .
H17P H 0.707500 0.529195 0.259361 0.214 Uiso 1 1 calc R U . . .
H17Q H 0.642107 0.546851 0.247230 0.214 Uiso 1 1 calc R U . . .
H17R H 0.647147 0.519413 0.292332 0.214 Uiso 1 1 calc R U . . .
C179 C 1.1469(11) 0.5134(6) 0.6172(13) 0.152(8) Uani 1 1 d . U . . .
H17S H 1.163135 0.498690 0.647355 0.228 Uiso 1 1 calc R U . . .
H17T H 1.175324 0.530246 0.620552 0.228 Uiso 1 1 calc R U . . .
H17U H 1.144912 0.505254 0.575675 0.228 Uiso 1 1 calc R U . . .
C180 C 0.6184(17) 0.7781(8) 0.7411(16) 0.083(8) Uani 0.474(9) 1 d . U P B 1
H18A H 0.615728 0.794452 0.712254 0.124 Uiso 0.474(9) 1 calc R U P B 1
H18B H 0.579650 0.766387 0.733847 0.124 Uiso 0.474(9) 1 calc R U P B 1
H18C H 0.655461 0.766139 0.734940 0.124 Uiso 0.474(9) 1 calc R U P B 1
C181 C 0.5887(15) 0.7441(8) 0.8473(16) 0.069(4) Uani 0.474(9) 1 d . U P B 1
C182 C 1.0395(14) 0.6486(7) 0.9698(14) 0.064(4) Uani 0.469(7) 1 d . U P A 2
C183 C 1.1679(17) 0.6382(9) 0.9457(17) 0.082(7) Uani 0.469(7) 1 d . U P A 2
H18D H 1.201724 0.623580 0.949425 0.123 Uiso 0.469(7) 1 calc R U P A 2
H18E H 1.181228 0.654850 0.922243 0.123 Uiso 0.469(7) 1 calc R U P A 2
H18F H 1.128965 0.629861 0.924233 0.123 Uiso 0.469(7) 1 calc R U P A 2
C184 C 1.0114(15) 0.6411(8) 0.9197(15) 0.062(4) Uani 0.469(7) 1 d . U P A 2
C185 C 1.2424(18) 0.6672(10) 1.1704(18) 0.099(9) Uani 0.469(7) 1 d . U P A 2
H18G H 1.227995 0.678310 1.204438 0.149 Uiso 0.469(7) 1 calc R U P A 2
H18H H 1.275611 0.678107 1.152561 0.149 Uiso 0.469(7) 1 calc R U P A 2
H18I H 1.259565 0.648513 1.185788 0.149 Uiso 0.469(7) 1 calc R U P A 2
C186 C 1.0744(8) 0.6617(6) 1.0797(10) 0.082(5) Uani 0.469(7) 1 d G U P A 2
H186 H 1.030950 0.664524 1.085344 0.099 Uiso 0.469(7) 1 calc R U P A 2
C187 C 1.1216(11) 0.6661(6) 1.1285(8) 0.084(5) Uani 0.469(7) 1 d G U P A 2
H187 H 1.110345 0.671948 1.167461 0.100 Uiso 0.469(7) 1 calc R U P A 2
C188 C 1.1852(9) 0.6620(5) 1.1202(9) 0.081(4) Uani 0.469(7) 1 d G U P A 2
C189 C 1.2016(8) 0.6534(6) 1.0631(11) 0.077(4) Uani 0.469(7) 1 d G U P A 2
H189 H 1.245054 0.650580 1.057493 0.092 Uiso 0.469(7) 1 calc R U P A 2
C190 C 1.1544(11) 0.6490(6) 1.0144(9) 0.075(4) Uani 0.469(7) 1 d G U P A 2
C191 C 1.0908(9) 0.6531(6) 1.0226(9) 0.070(3) Uani 0.469(7) 1 d G U P A 2
C192 C 1.2047(16) 0.5992(9) 1.2248(16) 0.102(8) Uani 0.531(7) 1 d . U P A 1
H19A H 1.176675 0.600571 1.257480 0.153 Uiso 0.531(7) 1 calc R U P A 1
H19B H 1.241641 0.611870 1.234734 0.153 Uiso 0.531(7) 1 calc R U P A 1
H19C H 1.219032 0.579119 1.221468 0.153 Uiso 0.531(7) 1 calc R U P A 1
C193 C 1.1683(15) 0.6483(8) 1.0043(15) 0.079(5) Uani 0.531(7) 1 d . U P A 1
H19D H 1.213937 0.652443 1.012449 0.118 Uiso 0.531(7) 1 calc R U P A 1
H19E H 1.144670 0.666538 0.998076 0.118 Uiso 0.531(7) 1 calc R U P A 1
H19F H 1.160372 0.636295 0.967214 0.118 Uiso 0.531(7) 1 calc R U P A 1
C194 C 0.6470(11) 0.8176(4) 0.8147(9) 0.076(5) Uani 0.474(9) 1 d G U P B 1
H194 H 0.655817 0.829127 0.780683 0.092 Uiso 0.474(9) 1 calc R U P B 1
C195 C 0.6560(11) 0.8291(4) 0.8739(11) 0.081(4) Uani 0.474(9) 1 d DG U P B 1
C196 C 0.6431(11) 0.8122(5) 0.9237(8) 0.083(4) Uani 0.474(9) 1 d G U P B 1
H196 H 0.649232 0.820029 0.964140 0.100 Uiso 0.474(9) 1 calc R U P B 1
C197 C 0.6213(11) 0.7839(5) 0.9144(9) 0.077(3) Uani 0.474(9) 1 d G U P B 1
H197 H 0.612479 0.772435 0.948445 0.093 Uiso 0.474(9) 1 calc R U P B 1
C198 C 0.6123(11) 0.7725(4) 0.8552(10) 0.072(3) Uani 0.474(9) 1 d G U P B 1
C199 C 0.6252(11) 0.7893(5) 0.8054(8) 0.073(4) Uani 0.474(9) 1 d G U P B 1
Au29 Au 0.93921(6) 0.65463(6) 0.98223(6) 0.0545(7) Uani 0.409(3) 1 d . . P A 1
Au30 Au 0.97819(11) 0.63818(14) 0.83139(12) 0.0436(9) Uani 0.354(9) 1 d . . P A 2
C200 C 0.5812(7) 0.4857(3) 0.6547(7) 0.070(3) Uani 1 1 d . U . . .
H200 H 0.608168 0.480223 0.624783 0.084 Uiso 1 1 calc R U . . .
C201 C 0.5496(9) 0.4644(4) 0.6855(8) 0.083(3) Uani 1 1 d . U . . .
C202 C 0.5607(10) 0.4323(4) 0.6716(9) 0.107(6) Uani 1 1 d . U . . .
H20A H 0.563323 0.421088 0.709819 0.160 Uiso 1 1 calc R U . . .
H20B H 0.600668 0.430266 0.653160 0.160 Uiso 1 1 calc R U . . .
H20C H 0.525376 0.425055 0.642762 0.160 Uiso 1 1 calc R U . . .
C203 C 0.7334(8) 0.4507(10) 0.615(2) 0.158(11) Uani 0.62(3) 1 d D U P C 1
H20D H 0.706107 0.467703 0.618354 0.237 Uiso 0.62(3) 1 d R U P C 1
H20E H 0.727617 0.443313 0.572944 0.237 Uiso 0.62(3) 1 d R U P C 1
H20F H 0.721847 0.435603 0.643424 0.237 Uiso 0.62(3) 1 d R U P C 1
C204 C 0.907(3) 0.4862(13) 0.7733(9) 0.122(11) Uani 0.38(3) 1 d D U P C 2
H20G H 0.902007 0.507198 0.778822 0.183 Uiso 0.38(3) 1 calc R U P C 2
H20H H 0.951127 0.480673 0.785706 0.183 Uiso 0.38(3) 1 calc R U P C 2
H20I H 0.878927 0.475898 0.798851 0.183 Uiso 0.38(3) 1 calc R U P C 2
C205 C 0.6590(10) 0.7778(5) 1.0241(7) 0.091(5) Uani 0.526(9) 1 d G U P B 2
H205 H 0.663252 0.775872 1.067579 0.109 Uiso 0.526(9) 1 calc R U P B 2
C206 C 0.6338(10) 0.7551(4) 0.9871(9) 0.085(5) Uani 0.526(9) 1 d G U P B 2
H206 H 0.620805 0.737693 1.005408 0.101 Uiso 0.526(9) 1 calc R U P B 2
C207 C 0.6275(10) 0.7578(4) 0.9234(9) 0.076(3) Uani 0.526(9) 1 d G U P B 2
C208 C 0.6465(10) 0.7833(5) 0.8967(7) 0.080(3) Uani 0.526(9) 1 d G U P B 2
C209 C 0.6717(10) 0.8060(4) 0.9336(10) 0.084(4) Uani 0.526(9) 1 d G U P B 2
H209 H 0.684644 0.823349 0.915347 0.101 Uiso 0.526(9) 1 calc R U P B 2
C210 C 0.6779(10) 0.8032(4) 0.9973(10) 0.091(4) Uani 0.526(9) 1 d DG U P B 2
C211 C 0.7088(18) 0.8281(7) 1.0380(17) 0.124(10) Uani 0.526(9) 1 d D U P B 2
H21A H 0.675868 0.838242 1.057798 0.186 Uiso 0.526(9) 1 calc R U P B 2
H21B H 0.729567 0.841746 1.012331 0.186 Uiso 0.526(9) 1 calc R U P B 2
H21C H 0.740516 0.820011 1.069600 0.186 Uiso 0.526(9) 1 calc R U P B 2
C212 C 0.5992(14) 0.7344(7) 0.8859(15) 0.069(4) Uani 0.526(9) 1 d . U P B 2
C213 C 0.5690(19) 0.7150(9) 0.8549(15) 0.068(4) Uani 0.526(9) 1 d . U P B 2
C214 C 0.6419(16) 0.7863(7) 0.8324(15) 0.081(5) Uani 0.526(9) 1 d . U P B 2
H21D H 0.684573 0.785166 0.819040 0.122 Uiso 0.526(9) 1 calc R U P B 2
H21E H 0.622723 0.805060 0.820421 0.122 Uiso 0.526(9) 1 calc R U P B 2
H21F H 0.615382 0.770654 0.812945 0.122 Uiso 0.526(9) 1 calc R U P B 2
C215 C 1.0004(8) 0.5315(4) 1.0774(6) 0.079(4) Uani 0.584(8) 1 d G U P A 1
C216 C 1.0347(6) 0.5337(4) 1.0271(8) 0.076(4) Uani 0.584(8) 1 d G U P A 1
H216 H 1.078598 0.528795 1.031180 0.092 Uiso 0.584(8) 1 calc R U P A 1
C217 C 1.0047(7) 0.5430(4) 0.9706(7) 0.071(3) Uani 0.584(8) 1 d G U P A 1
C218 C 0.9404(7) 0.5502(4) 0.9646(6) 0.065(3) Uani 0.584(8) 1 d G U P A 1
C219 C 0.9062(6) 0.5481(4) 1.0150(7) 0.067(4) Uani 0.584(8) 1 d G U P A 1
H219 H 0.862230 0.552956 1.010877 0.080 Uiso 0.584(8) 1 calc R U P A 1
C220 C 0.9361(8) 0.5387(4) 1.0714(6) 0.073(4) Uani 0.584(8) 1 d G U P A 1
H220 H 0.912684 0.537227 1.105850 0.088 Uiso 0.584(8) 1 calc R U P A 1
C221 C 1.0198(18) 0.5827(9) 1.0561(17) 0.072(4) Uani 0.416(8) 1 d . U P A 2
C222 C 1.0499(18) 0.5762(8) 1.0012(17) 0.070(4) Uani 0.416(8) 1 d . U P A 2
H222 H 1.094952 0.574706 1.003180 0.084 Uiso 0.416(8) 1 calc R U P A 2
C223 C 0.9426(16) 0.5785(8) 0.9453(16) 0.062(3) Uani 0.416(8) 1 d . U P A 2
C224 C 1.0107(17) 0.5719(8) 0.9437(17) 0.068(3) Uani 0.416(8) 1 d . U P A 2
C225 C 0.9184(17) 0.5842(8) 1.0001(16) 0.068(4) Uani 0.416(8) 1 d . U P A 2
H225 H 0.873932 0.587159 0.999861 0.081 Uiso 0.416(8) 1 calc R U P A 2
C226 C 0.9569(18) 0.5856(9) 1.0547(18) 0.073(5) Uani 0.416(8) 1 d . U P A 2
H226 H 0.938691 0.588791 1.091873 0.088 Uiso 0.416(8) 1 calc R U P A 2
C227 C 0.9048(15) 0.5757(8) 0.8839(14) 0.056(4) Uani 0.416(8) 1 d D U P A 2
C228 C 1.0663(18) 0.5862(9) 1.1148(18) 0.075(6) Uani 0.416(8) 1 d . U P A 2
H22A H 1.097465 0.570369 1.117401 0.112 Uiso 0.416(8) 1 calc R U P A 2
H22B H 1.042657 0.585597 1.150775 0.112 Uiso 0.416(8) 1 calc R U P A 2
H22C H 1.088452 0.604812 1.113638 0.112 Uiso 0.416(8) 1 calc R U P A 2
C229 C 1.0413(17) 0.5656(9) 0.8867(17) 0.066(6) Uani 0.416(8) 1 d . U P A 2
H22D H 1.087666 0.567349 0.895721 0.099 Uiso 0.416(8) 1 calc R U P A 2
H22E H 1.026012 0.579527 0.854468 0.099 Uiso 0.416(8) 1 calc R U P A 2
H22F H 1.030408 0.545895 0.872559 0.099 Uiso 0.416(8) 1 calc R U P A 2
C230 C 0.8841(16) 0.5726(8) 0.8320(14) 0.055(4) Uani 0.416(8) 1 d D U P A 2
C231 C 0.9658(6) 0.6267(3) 0.7505(7) 0.063(3) Uani 1 1 d . U . . .

loop_
_atom_site_aniso_label
_atom_site_aniso_U_11
_atom_site_aniso_U_22
_atom_site_aniso_U_33
_atom_site_aniso_U_23
_atom_site_aniso_U_13
_atom_site_aniso_U_12
Au1 0.0355(2) 0.0584(3) 0.0401(2) -0.0102(2) 0.01066(17) -0.0120(2)
Au2 0.0342(2) 0.0614(3) 0.0459(2) -0.0034(2) 0.01210(18) -0.0054(2)
Au3 0.0338(2) 0.0577(3) 0.0446(2) -0.0025(2) 0.00357(17) -0.0094(2)
Au4 0.0367(2) 0.0698(3) 0.0381(2) -0.0071(2) 0.00640(17) -0.0016(2)
Au5 0.0422(2) 0.0566(3) 0.0466(3) -0.0024(2) 0.00946(19) -0.0081(2)
Au6 0.0451(2) 0.0576(3) 0.0444(3) -0.0059(2) 0.00985(19) -0.0028(2)
Au7 0.0324(2) 0.0731(4) 0.0464(3) -0.0200(2) 0.01251(18) -0.0115(2)
Au8 0.0517(3) 0.0636(3) 0.0422(2) -0.0113(2) 0.0147(2) -0.0218(2)
Au9 0.0455(2) 0.0618(3) 0.0472(3) 0.0065(2) 0.0107(2) 0.0054(2)
Au10 0.0464(2) 0.0530(3) 0.0502(3) 0.0021(2) 0.0020(2) -0.0066(2)
Au11 0.0393(2) 0.0677(3) 0.0480(3) -0.0076(2) 0.00526(19) 0.0020(2)
Au12 0.0384(2) 0.0743(4) 0.0530(3) -0.0231(2) 0.0176(2) -0.0172(2)
Au13 0.0489(3) 0.0600(3) 0.0535(3) -0.0147(2) 0.0173(2) -0.0178(2)
Au14 0.0562(3) 0.0583(3) 0.0480(3) 0.0057(2) 0.0104(2) 0.0019(2)
Au15 0.0514(3) 0.0580(3) 0.0599(3) -0.0021(2) 0.0190(2) -0.0012(2)
Au16 0.0352(2) 0.1035(5) 0.0435(3) -0.0214(3) 0.01023(19) -0.0094(3)
Au17 0.0466(3) 0.0604(3) 0.0638(3) -0.0140(3) 0.0224(2) -0.0086(2)
Au18 0.0551(3) 0.0861(4) 0.0422(3) -0.0088(3) 0.0117(2) -0.0237(3)
Au19 0.0521(3) 0.0644(3) 0.0560(3) -0.0122(2) 0.0108(2) -0.0169(3)
Au20 0.0725(3) 0.0703(4) 0.0445(3) -0.0127(2) 0.0251(2) -0.0237(3)
Au21 0.0574(3) 0.0656(4) 0.0591(3) -0.0087(3) 0.0233(2) -0.0228(3)
Au22 0.0469(3) 0.0890(4) 0.0499(3) 0.0109(3) 0.0026(2) -0.0205(3)
Au23 0.0429(2) 0.0988(5) 0.0595(3) -0.0387(3) 0.0203(2) -0.0270(3)
Au24 0.0419(3) 0.0681(4) 0.0905(4) -0.0244(3) 0.0095(3) -0.0046(3)
Au25 0.0516(3) 0.0740(4) 0.0715(4) -0.0282(3) 0.0262(3) -0.0251(3)
Au26 0.0405(2) 0.1380(6) 0.0490(3) -0.0413(3) 0.0157(2) -0.0244(3)
Au27 0.0359(5) 0.0622(15) 0.0506(8) -0.0100(9) 0.0092(5) -0.0053(6)
Au28 0.0376(4) 0.0681(11) 0.0466(5) -0.0088(5) 0.0016(3) 0.0025(4)
C1 0.056(5) 0.054(6) 0.048(5) -0.008(5) 0.015(4) 0.001(5)
C2 0.038(5) 0.061(6) 0.040(5) 0.007(4) 0.007(4) 0.003(4)
C3 0.053(5) 0.067(6) 0.042(5) -0.007(5) -0.001(4) 0.002(5)
C4 0.049(5) 0.062(5) 0.056(5) -0.001(4) 0.021(4) -0.009(4)
C5 0.063(5) 0.064(5) 0.064(5) 0.003(5) 0.022(5) -0.001(5)
C6 0.066(5) 0.071(5) 0.067(5) 0.007(5) 0.021(5) 0.009(5)
C7 0.052(5) 0.074(6) 0.063(5) 0.005(5) 0.014(4) 0.007(5)
C8 0.045(4) 0.065(5) 0.055(5) 0.002(4) 0.011(4) 0.001(4)
C9 0.047(4) 0.062(5) 0.047(4) -0.001(4) 0.009(4) -0.003(4)
C10 0.071(6) 0.082(7) 0.053(6) -0.006(5) 0.010(5) -0.027(6)
C11 0.050(5) 0.058(5) 0.064(5) -0.003(5) 0.016(4) -0.015(4)
C12 0.059(5) 0.064(5) 0.053(5) 0.003(4) 0.015(4) 0.004(4)
C13 0.062(5) 0.065(6) 0.081(6) -0.017(5) 0.012(5) 0.002(5)
C14 0.065(5) 0.071(5) 0.060(5) -0.008(4) 0.000(4) 0.013(5)
C15 0.036(5) 0.057(6) 0.053(5) 0.005(5) 0.000(4) -0.010(5)
C16 0.061(5) 0.073(6) 0.050(5) -0.006(5) 0.001(4) 0.006(5)
C17 0.060(5) 0.068(6) 0.050(5) 0.004(5) 0.013(5) -0.004(5)
C18 0.064(5) 0.074(6) 0.064(5) 0.009(5) 0.008(5) 0.000(5)
C19 0.058(6) 0.073(6) 0.054(6) 0.007(5) 0.004(5) -0.019(5)
C20 0.053(4) 0.069(5) 0.066(5) -0.020(4) 0.026(4) -0.009(4)
C21 0.064(5) 0.066(5) 0.069(5) -0.020(5) 0.017(5) -0.004(5)
C22 0.074(5) 0.074(5) 0.060(5) -0.001(5) 0.026(5) 0.005(5)
C23 0.067(6) 0.075(6) 0.055(6) -0.002(5) 0.016(5) -0.015(5)
C24 0.050(5) 0.054(5) 0.051(5) -0.004(4) 0.017(4) -0.009(4)
C25 0.070(5) 0.075(6) 0.075(6) -0.006(5) 0.002(5) 0.012(5)
C26 0.066(5) 0.094(6) 0.066(5) -0.011(5) 0.005(4) -0.005(5)
C27 0.064(5) 0.069(5) 0.050(5) 0.006(5) 0.012(4) -0.003(5)
C28 0.058(6) 0.072(6) 0.062(6) 0.006(5) 0.011(5) -0.002(5)
C29 0.059(5) 0.058(5) 0.053(5) 0.003(4) 0.005(4) -0.001(4)
C30 0.054(5) 0.070(5) 0.071(5) -0.013(5) 0.028(4) -0.006(5)
C31 0.072(8) 0.052(7) 0.073(8) 0.008(6) 0.003(7) -0.015(6)
C32 0.054(4) 0.061(5) 0.065(5) -0.001(4) 0.011(4) -0.005(4)
C33 0.063(5) 0.057(5) 0.072(5) 0.004(5) 0.015(5) -0.004(5)
C34 0.058(5) 0.063(5) 0.050(5) -0.005(4) 0.009(4) -0.006(5)
C35 0.072(5) 0.070(6) 0.071(5) 0.007(5) 0.017(5) -0.014(5)
C36 0.064(5) 0.070(6) 0.060(5) 0.006(5) 0.015(5) -0.001(5)
C37 0.113(11) 0.109(11) 0.103(11) -0.014(9) 0.000(9) -0.007(10)
C38 0.063(5) 0.078(6) 0.081(6) -0.006(5) 0.026(5) -0.007(5)
C39 0.069(6) 0.110(7) 0.078(7) -0.019(6) 0.007(6) 0.000(6)
C40 0.063(5) 0.069(6) 0.058(5) -0.007(5) 0.010(5) -0.001(5)
C41 0.066(5) 0.061(5) 0.076(6) 0.013(5) 0.018(5) -0.007(5)
C42 0.062(5) 0.074(6) 0.066(5) -0.002(5) 0.009(5) -0.007(5)
C43 0.077(6) 0.078(6) 0.078(6) -0.009(5) -0.007(5) 0.016(5)
C44 0.070(5) 0.069(5) 0.072(5) 0.004(5) 0.016(5) -0.005(5)
C45 0.048(5) 0.073(6) 0.073(5) -0.019(5) 0.016(5) -0.016(5)
C46 0.090(9) 0.085(10) 0.099(10) 0.014(8) 0.042(8) 0.023(8)
C47 0.063(5) 0.086(6) 0.077(6) -0.006(5) 0.014(5) -0.020(5)
C48 0.055(6) 0.080(7) 0.080(6) -0.018(6) 0.023(5) -0.022(5)
C49 0.087(9) 0.066(9) 0.096(10) -0.010(8) 0.022(8) -0.016(8)
C50 0.058(5) 0.088(6) 0.081(6) -0.030(5) 0.021(5) -0.018(5)
C51 0.076(6) 0.074(6) 0.078(6) -0.013(5) 0.018(5) -0.001(5)
C52 0.078(6) 0.081(6) 0.062(5) 0.009(5) 0.015(5) -0.008(5)
C53 0.088(6) 0.097(6) 0.094(6) -0.007(5) 0.001(5) -0.009(5)
C54 0.068(5) 0.066(5) 0.060(5) -0.007(5) 0.008(5) -0.002(5)
C55 0.094(9) 0.100(10) 0.080(9) 0.017(8) 0.025(8) -0.001(9)
C56 0.088(5) 0.090(5) 0.067(5) 0.005(5) 0.006(5) -0.026(5)
C57 0.065(5) 0.102(6) 0.071(6) -0.018(5) 0.007(5) -0.002(5)
C58 0.057(5) 0.063(5) 0.066(5) 0.001(4) 0.021(4) -0.005(4)
C59 0.064(5) 0.104(6) 0.088(6) -0.032(5) 0.012(5) -0.020(5)
C60 0.073(5) 0.066(5) 0.073(5) 0.016(5) 0.021(5) -0.012(5)
C61 0.095(6) 0.081(6) 0.071(6) 0.006(5) 0.019(5) -0.004(5)
C62 0.088(6) 0.072(6) 0.065(5) 0.009(5) 0.021(5) -0.004(5)
C63 0.073(5) 0.068(5) 0.059(5) 0.012(4) 0.015(4) 0.001(5)
C64 0.079(5) 0.078(6) 0.067(5) 0.012(5) 0.014(5) -0.003(5)
C65 0.085(6) 0.078(6) 0.067(5) 0.021(5) 0.011(5) -0.008(5)
C66 0.096(6) 0.077(6) 0.072(6) 0.017(5) 0.004(5) -0.007(5)
C67 0.084(6) 0.082(6) 0.080(6) -0.002(5) -0.009(5) 0.013(5)
C68 0.116(11) 0.131(12) 0.071(9) -0.024(9) 0.032(8) -0.015(10)
C69 0.075(8) 0.080(9) 0.071(8) -0.002(7) 0.020(7) -0.003(7)
C70 0.058(7) 0.088(9) 0.092(9) -0.027(8) 0.032(7) -0.020(7)
C71 0.075(6) 0.096(6) 0.074(6) -0.006(5) 0.017(5) -0.007(5)
C72 0.085(6) 0.077(6) 0.087(6) 0.000(5) 0.020(5) -0.005(5)
C73 0.075(6) 0.109(6) 0.088(6) -0.039(5) 0.014(5) -0.011(5)
C74 0.052(5) 0.058(5) 0.050(5) -0.004(4) 0.013(4) -0.001(4)
C75 0.041(4) 0.057(5) 0.055(5) 0.001(4) 0.007(4) -0.011(4)
C76 0.037(4) 0.063(5) 0.043(4) 0.004(4) 0.009(4) -0.003(4)
C77 0.052(4) 0.054(5) 0.048(4) -0.004(4) 0.006(4) -0.004(4)
C78 0.051(5) 0.052(6) 0.070(6) -0.009(5) 0.013(5) -0.010(5)
C79 0.049(5) 0.055(6) 0.055(5) -0.001(5) 0.011(5) -0.008(5)
C80 0.064(5) 0.073(5) 0.055(5) 0.003(5) 0.008(4) 0.002(5)
C81 0.076(6) 0.066(6) 0.066(6) -0.001(5) 0.018(5) 0.009(6)
C82 0.063(6) 0.075(7) 0.068(6) -0.001(5) 0.010(5) -0.018(6)
C83 0.074(6) 0.089(6) 0.060(5) -0.010(5) 0.006(5) 0.002(5)
C84 0.080(6) 0.082(6) 0.059(5) -0.005(5) 0.019(5) -0.018(5)
C85 0.063(5) 0.095(6) 0.076(5) -0.032(5) 0.016(5) -0.017(5)
C86 0.076(5) 0.081(6) 0.078(6) -0.009(5) 0.025(5) -0.004(5)
C87 0.096(9) 0.081(9) 0.062(8) 0.007(7) 0.006(7) 0.027(8)
C88 0.051(7) 0.090(9) 0.078(8) 0.004(7) 0.012(6) -0.004(7)
C89 0.072(5) 0.096(6) 0.067(5) -0.017(5) -0.001(5) 0.004(5)
C90 0.103(10) 0.074(9) 0.079(9) -0.003(7) 0.036(8) 0.011(8)
C91 0.077(5) 0.095(6) 0.091(5) -0.015(5) 0.010(5) -0.013(5)
C92 0.078(6) 0.076(6) 0.075(6) 0.010(5) 0.017(5) -0.013(5)
C93 0.047(5) 0.053(6) 0.058(6) 0.002(5) 0.009(5) 0.000(5)
C94 0.063(6) 0.063(6) 0.072(6) -0.017(5) 0.013(5) 0.004(5)
C95 0.087(6) 0.097(6) 0.101(6) -0.018(5) 0.014(5) 0.008(5)
C96 0.081(6) 0.082(6) 0.056(5) -0.002(5) 0.008(5) -0.023(5)
C97 0.080(5) 0.080(6) 0.067(5) 0.001(5) -0.006(5) 0.014(5)
C98 0.060(7) 0.096(10) 0.086(9) -0.026(8) 0.016(7) -0.027(7)
C99 0.075(5) 0.084(5) 0.092(5) -0.018(5) 0.013(5) 0.007(5)
C100 0.080(6) 0.084(6) 0.074(6) 0.015(5) 0.008(5) -0.002(5)
C101 0.082(6) 0.096(6) 0.070(5) -0.013(5) 0.020(5) 0.002(5)
C102 0.091(9) 0.106(10) 0.055(8) 0.003(7) 0.006(7) -0.006(9)
C103 0.065(5) 0.097(5) 0.081(5) -0.035(5) 0.016(5) -0.015(5)
C104 0.084(6) 0.094(6) 0.075(6) 0.013(5) 0.021(5) -0.002(5)
C105 0.096(10) 0.123(12) 0.119(11) -0.007(10) -0.018(9) -0.004(10)
C106 0.079(6) 0.118(7) 0.090(6) -0.039(6) 0.014(5) -0.012(6)
C107 0.099(6) 0.108(7) 0.103(6) -0.010(6) 0.006(6) -0.007(6)
C108 0.064(6) 0.066(6) 0.070(7) -0.004(6) 0.012(6) 0.006(5)
C109 0.076(6) 0.117(6) 0.096(6) -0.036(5) 0.012(5) -0.014(5)
C110 0.097(10) 0.117(11) 0.069(9) -0.019(8) -0.002(8) 0.017(9)
C111 0.105(10) 0.113(11) 0.091(10) -0.034(9) 0.017(9) 0.018(9)
C112 0.091(6) 0.087(6) 0.076(6) 0.001(5) 0.002(5) -0.023(5)
C113 0.055(6) 0.066(6) 0.059(6) 0.002(5) 0.007(5) -0.002(6)
C114 0.097(6) 0.095(6) 0.087(6) 0.004(6) 0.000(6) -0.021(6)
C115 0.090(10) 0.157(12) 0.103(11) -0.057(10) 0.015(9) -0.017(10)
C116 0.077(9) 0.112(11) 0.087(9) 0.001(9) 0.004(8) 0.011(9)
C117 0.130(11) 0.088(10) 0.082(9) -0.015(8) -0.002(9) -0.024(9)
C118 0.097(10) 0.122(11) 0.090(10) -0.007(9) 0.044(8) -0.012(9)
C119 0.108(10) 0.080(10) 0.103(10) -0.008(9) -0.008(9) 0.022(9)
C120 0.082(6) 0.085(6) 0.070(6) 0.001(5) 0.025(5) 0.002(5)
C121 0.097(10) 0.097(10) 0.082(9) 0.020(8) 0.027(8) -0.007(9)
C122 0.092(6) 0.086(6) 0.077(6) 0.005(5) -0.007(5) 0.012(5)
C123 0.113(11) 0.090(10) 0.096(10) 0.016(9) 0.008(9) -0.029(9)
C124 0.104(6) 0.103(6) 0.079(6) 0.010(6) 0.003(5) -0.029(6)
C125 0.058(5) 0.067(5) 0.060(5) 0.001(5) 0.008(4) -0.003(5)
C126 0.081(6) 0.100(6) 0.078(6) -0.012(5) 0.021(5) 0.001(5)
C127 0.090(6) 0.111(7) 0.112(6) -0.025(6) 0.006(6) -0.002(6)
C128 0.077(6) 0.087(6) 0.099(6) -0.012(5) 0.000(5) 0.000(5)
C129 0.061(5) 0.074(5) 0.077(5) -0.005(5) 0.007(4) -0.003(5)
C130 0.063(5) 0.074(6) 0.078(6) -0.007(5) 0.009(5) 0.003(5)
C131 0.064(5) 0.070(6) 0.077(6) -0.004(5) 0.012(5) 0.006(5)
C132 0.065(5) 0.086(6) 0.083(6) -0.002(5) 0.009(5) 0.002(5)
C133 0.071(6) 0.095(6) 0.100(6) -0.006(6) -0.004(5) -0.002(5)
C134 0.119(11) 0.132(12) 0.091(10) 0.008(10) -0.014(9) 0.004(10)
C135 0.050(5) 0.059(5) 0.060(5) -0.002(5) 0.009(4) 0.001(5)
C136 0.132(7) 0.116(7) 0.094(6) 0.009(6) 0.023(6) 0.012(6)
C137 0.126(7) 0.121(7) 0.098(6) 0.006(6) 0.013(6) 0.011(6)
C138 0.112(6) 0.107(6) 0.090(6) 0.004(6) 0.012(6) 0.011(6)
C139 0.099(6) 0.092(6) 0.081(5) 0.003(5) 0.025(5) -0.003(5)
C140 0.111(6) 0.100(6) 0.093(6) 0.007(6) 0.037(6) 0.001(6)
C141 0.122(7) 0.111(7) 0.098(6) 0.004(6) 0.042(6) 0.002(6)
C142 0.122(11) 0.109(11) 0.132(12) 0.025(10) 0.003(10) -0.036(10)
C143 0.100(6) 0.124(7) 0.117(7) -0.024(6) 0.002(6) -0.001(6)
C144 0.112(7) 0.112(7) 0.104(6) -0.024(6) 0.006(6) 0.000(6)
C145 0.126(7) 0.119(7) 0.114(7) -0.027(6) 0.008(6) 0.004(6)
C146 0.122(7) 0.116(7) 0.107(6) -0.028(6) 0.002(6) 0.000(6)
C147 0.114(7) 0.110(7) 0.097(6) -0.020(6) 0.006(6) -0.005(6)
C148 0.101(6) 0.098(6) 0.081(6) -0.016(5) 0.009(5) -0.011(6)
C149 0.094(5) 0.092(6) 0.080(5) -0.012(5) 0.015(5) -0.011(5)
C150 0.105(6) 0.117(7) 0.111(6) -0.019(6) 0.002(6) -0.005(6)
C151 0.136(7) 0.144(7) 0.133(7) -0.007(6) 0.032(6) 0.014(6)
C152 0.144(7) 0.157(7) 0.139(7) -0.013(6) 0.026(6) 0.015(6)
C153 0.137(7) 0.149(7) 0.134(7) -0.016(6) 0.023(6) 0.012(6)
C154 0.116(6) 0.116(6) 0.110(6) -0.001(5) 0.022(5) 0.012(5)
C155 0.118(7) 0.115(7) 0.120(7) 0.001(6) 0.025(6) 0.006(6)
C156 0.126(7) 0.124(7) 0.130(7) -0.001(6) 0.030(6) 0.010(6)
C157 0.090(6) 0.106(6) 0.110(6) -0.016(6) 0.016(6) 0.009(6)
C158 0.094(6) 0.086(6) 0.085(6) 0.000(5) 0.018(5) 0.013(5)
C159 0.119(11) 0.140(12) 0.090(10) 0.019(9) 0.050(9) -0.003(10)
C160 0.114(6) 0.110(7) 0.096(6) 0.019(6) 0.004(6) -0.024(6)
C161 0.107(6) 0.126(7) 0.125(7) -0.014(6) 0.022(6) 0.008(6)
C162 0.104(6) 0.116(7) 0.114(7) -0.014(6) 0.019(6) 0.009(6)
C163 0.071(9) 0.078(10) 0.084(10) 0.006(9) 0.005(9) 0.000(9)
C164 0.115(11) 0.100(11) 0.157(13) -0.028(10) -0.008(11) 0.005(10)
C165 0.072(7) 0.080(7) 0.072(7) -0.002(6) 0.004(6) 0.003(6)
C166 0.071(6) 0.085(7) 0.073(7) -0.001(6) 0.002(6) 0.002(6)
C167 0.071(5) 0.081(6) 0.076(6) 0.002(5) 0.003(5) 0.000(5)
C168 0.067(5) 0.076(5) 0.074(5) 0.002(5) 0.006(4) -0.001(5)
C169 0.063(5) 0.070(5) 0.068(5) 0.000(5) 0.008(5) -0.001(5)
C170 0.069(6) 0.075(6) 0.068(6) -0.002(5) 0.005(5) -0.002(5)
C171 0.165(13) 0.144(13) 0.111(11) 0.011(11) 0.040(11) 0.040(11)
C172 0.104(6) 0.123(7) 0.121(7) -0.014(6) 0.012(6) 0.005(6)
C173 0.159(13) 0.178(14) 0.155(13) -0.007(12) 0.067(11) 0.043(12)
C174 0.107(6) 0.105(6) 0.103(6) 0.017(6) 0.002(6) -0.024(6)
C175 0.099(13) 0.096(13) 0.093(13) 0.000(12) 0.008(11) -0.002(12)
C176 0.088(13) 0.076(13) 0.094(14) -0.006(12) 0.007(12) -0.010(12)
C177 0.143(12) 0.150(13) 0.128(12) -0.036(11) 0.007(11) -0.004(11)
C178 0.157(13) 0.144(13) 0.121(12) -0.049(11) -0.011(11) 0.001(11)
C179 0.124(12) 0.162(14) 0.173(13) -0.031(12) 0.029(11) 0.019(11)
C180 0.077(13) 0.078(13) 0.093(14) -0.001(12) 0.010(12) 0.001(12)
C181 0.066(5) 0.069(5) 0.073(6) -0.006(5) 0.012(5) 0.003(5)
C182 0.059(5) 0.069(6) 0.064(6) 0.002(5) 0.009(5) -0.004(5)
C183 0.065(11) 0.091(12) 0.092(12) 0.010(11) 0.013(10) 0.000(10)
C184 0.057(6) 0.069(6) 0.061(6) 0.003(6) 0.006(5) -0.003(6)
C185 0.093(14) 0.108(15) 0.092(14) 0.013(13) -0.011(12) -0.001(13)
C186 0.080(7) 0.085(7) 0.081(7) 0.000(6) 0.004(6) -0.002(6)
C187 0.082(7) 0.086(7) 0.081(7) 0.003(6) 0.001(6) -0.002(6)
C188 0.079(6) 0.083(6) 0.080(6) 0.005(5) 0.001(5) -0.002(5)
C189 0.071(5) 0.079(6) 0.078(5) 0.003(5) 0.003(5) -0.002(5)
C190 0.070(6) 0.078(6) 0.077(6) 0.004(5) 0.006(5) -0.001(5)
C191 0.066(5) 0.074(5) 0.071(5) 0.002(4) 0.006(4) -0.003(4)
C192 0.082(13) 0.119(14) 0.100(14) -0.015(12) -0.014(12) -0.001(12)
C193 0.067(8) 0.083(8) 0.085(8) 0.009(8) 0.004(8) 0.001(8)
C194 0.073(7) 0.076(7) 0.079(7) 0.000(6) 0.008(6) -0.001(6)
C195 0.077(6) 0.080(6) 0.085(6) -0.004(5) 0.006(5) -0.004(5)
C196 0.080(5) 0.081(5) 0.088(5) -0.005(5) 0.007(5) 0.000(5)
C197 0.074(5) 0.075(5) 0.082(5) -0.004(5) 0.008(5) 0.001(5)
C198 0.069(5) 0.072(5) 0.077(5) -0.003(4) 0.011(4) 0.002(4)
C199 0.072(6) 0.071(6) 0.076(7) 0.001(6) 0.006(6) 0.000(6)
Au29 0.0394(6) 0.0788(18) 0.0439(7) -0.0002(7) -0.0019(5) -0.0093(7)
Au30 0.0311(7) 0.056(2) 0.0439(9) 0.0095(11) 0.0040(6) 0.0004(9)
C200 0.075(5) 0.066(6) 0.069(5) -0.001(5) 0.012(5) 0.004(5)
C201 0.092(6) 0.078(6) 0.080(6) -0.003(5) 0.019(5) -0.005(5)
C202 0.129(11) 0.091(11) 0.104(11) -0.007(9) 0.035(9) 0.001(10)
C203 0.154(15) 0.166(16) 0.154(15) -0.032(13) 0.020(13) 0.008(14)
C204 0.117(16) 0.115(16) 0.133(16) 0.007(14) 0.015(14) -0.001(14)
C205 0.085(7) 0.092(7) 0.095(7) -0.010(6) 0.012(6) 0.004(6)
C206 0.078(7) 0.087(7) 0.090(7) -0.008(6) 0.013(6) 0.003(6)
C207 0.071(5) 0.075(5) 0.081(5) -0.004(4) 0.008(4) 0.003(4)
C208 0.077(5) 0.077(5) 0.085(5) -0.003(5) 0.007(5) 0.002(5)
C209 0.079(5) 0.083(5) 0.090(5) -0.003(5) 0.008(5) 0.002(5)
C210 0.086(6) 0.091(6) 0.097(6) -0.009(5) 0.012(5) 0.003(5)
C211 0.118(15) 0.124(15) 0.131(15) -0.023(13) 0.024(13) 0.000(13)
C212 0.066(5) 0.067(5) 0.075(5) -0.003(5) 0.010(5) 0.006(5)
C213 0.064(6) 0.068(6) 0.072(7) -0.005(6) 0.013(6) 0.006(5)
C214 0.080(8) 0.072(8) 0.091(9) 0.001(8) 0.003(8) 0.001(8)
C215 0.079(7) 0.082(7) 0.075(7) 0.000(6) 0.001(6) 0.001(6)
C216 0.074(7) 0.078(7) 0.076(7) -0.001(6) 0.002(6) 0.004(6)
C217 0.068(5) 0.072(5) 0.073(5) 0.000(5) 0.003(5) 0.003(5)
C218 0.060(5) 0.068(5) 0.067(5) -0.003(4) 0.005(4) 0.000(4)
C219 0.064(6) 0.071(6) 0.067(6) -0.002(5) 0.005(5) -0.004(5)
C220 0.072(7) 0.078(7) 0.070(7) 0.002(6) 0.005(6) -0.003(6)
C221 0.071(6) 0.072(6) 0.072(6) 0.002(5) 0.003(5) -0.003(5)
C222 0.066(6) 0.071(6) 0.072(6) 0.003(5) 0.004(5) -0.001(5)
C223 0.059(5) 0.064(5) 0.065(5) -0.001(5) 0.007(5) 0.000(5)
C224 0.064(5) 0.069(5) 0.070(5) 0.001(5) 0.007(5) 0.000(5)
C225 0.064(5) 0.070(6) 0.068(5) -0.001(5) 0.004(5) 0.000(5)
C226 0.072(7) 0.075(7) 0.072(7) 0.002(6) 0.006(6) 0.000(6)
C227 0.051(5) 0.059(6) 0.059(6) 0.002(5) 0.007(5) -0.003(5)
C228 0.073(10) 0.077(10) 0.071(10) -0.002(9) -0.003(9) 0.001(10)
C229 0.062(11) 0.071(12) 0.066(11) 0.018(10) 0.005(10) 0.004(10)
C230 0.047(6) 0.059(6) 0.060(6) 0.002(6) 0.008(5) -0.002(6)
C231 0.046(5) 0.075(6) 0.072(6) -0.019(5) 0.020(5) -0.010(5)

loop_
_atom_type_symbol
_atom_type_description
_atom_type_scat_dispersion_real
_atom_type_scat_dispersion_imag
_atom_type_scat_source
C C 0.0033 0.0016 'International Tables Vol C Tables 4.2.6.8 and 6.1.1.4'
H H 0.0000 0.0000 'International Tables Vol C Tables 4.2.6.8 and 6.1.1.4'
Au Au -2.0133 8.8022 'International Tables Vol C Tables 4.2.6.8 and 6.1.1.4'

loop_
_geom_angle_atom_site_label_1
_geom_angle_atom_site_label_2
_geom_angle_atom_site_label_3
_geom_angle
_geom_angle_site_symmetry_1
_geom_angle_site_symmetry_3
_geom_angle_publ_flag
Au3 Au1 Au4 58.899(16) . . ?
Au3 Au1 Au5 61.180(17) . . ?
Au3 Au1 Au7 91.022(18) . . ?
Au3 Au1 Au12 178.43(2) . . ?
Au3 Au1 Au13 121.98(2) . . ?
Au3 Au1 Au16 119.78(2) . . ?
Au3 Au1 Au19 87.639(18) . . ?
Au3 Au1 Au22 60.830(15) . . ?
Au3 Au1 Au24 118.96(2) . . ?
Au4 Au1 Au5 89.094(18) . . ?
Au4 Au1 Au7 63.511(18) . . ?
Au4 Au1 Au16 61.203(17) . . ?
Au4 Au1 Au19 117.13(2) . . ?
Au4 Au1 Au22 119.721(18) . . ?
Au4 Au1 Au24 85.16(2) . . ?
Au5 Au1 Au16 113.02(2) . . ?
Au5 Au1 Au19 121.255(19) . . ?
Au5 Au1 Au22 60.992(17) . . ?
Au5 Au1 Au24 172.64(2) . . ?
Au6 Au1 Au3 60.341(18) . . ?
Au6 Au1 Au4 59.722(18) . . ?
Au6 Au1 Au5 121.50(2) . . ?
Au6 Au1 Au7 123.23(2) . . ?
Au6 Au1 Au12 118.93(2) . . ?
Au6 Au1 Au13 172.74(2) . . ?
Au6 Au1 Au16 94.43(2) . . ?
Au6 Au1 Au19 57.471(17) . . ?
Au6 Au1 Au22 91.391(19) . . ?
Au6 Au1 Au24 58.995(18) . . ?
Au7 Au1 Au5 56.514(16) . . ?
Au7 Au1 Au16 56.507(16) . . ?
Au7 Au1 Au19 177.77(2) . . ?
Au7 Au1 Au22 117.42(2) . . ?
Au7 Au1 Au24 116.53(2) . . ?
Au8 Au1 Au3 118.27(2) . . ?
Au8 Au1 Au4 172.62(3) . . ?
Au8 Au1 Au5 95.21(2) . . ?
Au8 Au1 Au6 112.91(2) . . ?
Au8 Au1 Au7 123.86(2) . . ?
Au8 Au1 Au12 60.510(17) . . ?
Au8 Au1 Au13 59.837(18) . . ?
Au8 Au1 Au16 121.94(2) . . ?
Au8 Au1 Au19 55.494(17) . . ?
Au8 Au1 Au22 58.055(16) . . ?
Au8 Au1 Au24 91.00(2) . . ?
Au12 Au1 Au4 122.17(2) . . ?
Au12 Au1 Au5 119.57(2) . . ?
Au12 Au1 Au7 90.522(18) . . ?
Au12 Au1 Au16 61.429(17) . . ?
Au12 Au1 Au19 90.808(17) . . ?
Au12 Au1 Au22 118.11(2) . . ?
Au12 Au1 Au24 60.510(19) . . ?
Au13 Au1 Au4 127.54(2) . . ?
Au13 Au1 Au5 61.453(17) . . ?
Au13 Au1 Au7 64.026(18) . . ?
Au13 Au1 Au12 58.553(19) . . ?
Au13 Au1 Au16 89.99(2) . . ?
Au13 Au1 Au19 115.28(2) . . ?
Au13 Au1 Au22 84.54(2) . . ?
Au13 Au1 Au24 119.06(2) . . ?
Au16 Au1 Au19 125.72(2) . . ?
Au16 Au1 Au22 173.38(2) . . ?
Au16 Au1 Au24 60.060(17) . . ?
Au22 Au1 Au19 60.358(17) . . ?
Au24 Au1 Au19 65.700(17) . . ?
Au24 Au1 Au22 126.05(2) . . ?
Au3 Au2 Au10 65.027(15) . . ?
Au3 Au2 Au11 117.70(2) . . ?
Au4 Au2 Au3 53.885(15) . . ?
Au4 Au2 Au10 118.27(2) . . ?
Au4 Au2 Au11 64.056(16) . . ?
Au5 Au2 Au3 61.232(17) . . ?
Au5 Au2 Au4 90.759(19) . . ?
Au5 Au2 Au7 61.382(17) . . ?
Au5 Au2 Au10 65.547(16) . . ?
Au5 Au2 Au11 128.28(2) . . ?
Au5 Au2 Au17 59.269(19) . . ?
Au7 Au2 Au3 88.352(17) . . ?
Au7 Au2 Au4 62.710(18) . . ?
Au7 Au2 Au10 126.92(2) . . ?
Au7 Au2 Au11 66.910(17) . . ?
Au11 Au2 Au10 166.04(2) . . ?
Au17 Au2 Au3 120.16(2) . . ?
Au17 Au2 Au4 120.93(2) . . ?
Au17 Au2 Au7 58.290(18) . . ?
Au17 Au2 Au10 95.32(2) . . ?
Au17 Au2 Au11 94.50(2) . . ?
C2 Au2 Au3 88.9(3) . . ?
C2 Au2 Au4 89.2(3) . . ?
C2 Au2 Au5 141.9(3) . . ?
C2 Au2 Au7 146.6(3) . . ?
C2 Au2 Au10 81.1(3) . . ?
C2 Au2 Au11 85.2(3) . . ?
C2 Au2 Au17 146.3(3) . . ?
C2 Au2 C76 32.1(4) . . ?
C76 Au2 Au3 113.5(3) . . ?
C76 Au2 Au4 120.1(3) . . ?
C76 Au2 Au5 138.8(3) . . ?
C76 Au2 Au7 155.2(3) . . ?
C76 Au2 Au10 75.4(3) . . ?
C76 Au2 Au11 91.5(3) . . ?
C76 Au2 Au17 114.4(3) . . ?
Au1 Au3 Au2 89.259(18) . . ?
Au1 Au3 Au5 63.567(17) . . ?
Au1 Au3 Au22 68.327(17) . . ?
Au2 Au3 Au22 117.91(2) . . ?
Au4 Au3 Au1 61.161(16) . . ?
Au4 Au3 Au2 62.319(16) . . ?
Au4 Au3 Au5 91.67(2) . . ?
Au4 Au3 Au6 59.898(17) . . ?
Au4 Au3 Au22 129.48(2) . . ?
Au5 Au3 Au2 54.172(16) . . ?
Au5 Au3 Au22 64.132(18) . . ?
Au6 Au3 Au1 58.503(18) . . ?
Au6 Au3 Au2 121.94(2) . . ?
Au6 Au3 Au5 122.05(2) . . ?
Au6 Au3 Au22 94.83(2) . . ?
C15 Au3 Au1 151.4(3) . . ?
C15 Au3 Au2 88.5(3) . . ?
C15 Au3 Au4 139.7(3) . . ?
C15 Au3 Au5 92.5(3) . . ?
C15 Au3 Au6 142.7(3) . . ?
C15 Au3 Au22 87.7(3) . . ?
C15 Au3 C75 31.2(4) . . ?
C75 Au3 Au1 155.2(3) . . ?
C75 Au3 Au2 113.8(3) . . ?
C75 Au3 Au4 137.0(3) . . ?
C75 Au3 Au5 121.8(3) . . ?
C75 Au3 Au6 111.4(3) . . ?
C75 Au3 Au22 91.6(3) . . ?
Au1 Au4 Au2 89.44(2) . . ?
Au1 Au4 Au7 60.253(17) . . ?
Au1 Au4 Au9 129.103(19) . . ?
Au1 Au4 Au11 122.53(2) . . ?
Au1 Au4 Au16 62.985(17) . . ?
Au2 Au4 Au7 55.099(15) . . ?
Au2 Au4 Au9 67.470(16) . . ?
Au2 Au4 Au11 58.797(15) . . ?
Au3 Au4 Au1 59.940(16) . . ?
Au3 Au4 Au2 63.796(17) . . ?
Au3 Au4 Au7 89.71(2) . . ?
Au3 Au4 Au9 69.163(16) . . ?
Au3 Au4 Au11 122.33(2) . . ?
Au3 Au4 Au16 122.58(2) . . ?
Au6 Au4 Au1 58.196(18) . . ?
Au6 Au4 Au2 123.70(2) . . ?
Au6 Au4 Au3 60.189(17) . . ?
Au6 Au4 Au7 118.45(2) . . ?
Au6 Au4 Au9 96.97(2) . . ?
Au6 Au4 Au11 177.48(2) . . ?
Au6 Au4 Au16 94.640(19) . . ?
Au7 Au4 Au9 122.22(2) . . ?
Au7 Au4 Au11 62.315(17) . . ?
Au11 Au4 Au9 84.308(17) . . ?
Au16 Au4 Au2 110.76(2) . . ?
Au16 Au4 Au7 56.104(18) . . ?
Au16 Au4 Au9 166.80(2) . . ?
Au16 Au4 Au11 83.860(18) . . ?
C3 Au4 Au1 150.0(4) . . ?
C3 Au4 Au2 90.8(4) . . ?
C3 Au4 Au3 144.1(3) . . ?
C3 Au4 Au6 140.6(4) . . ?
C3 Au4 Au7 96.0(4) . . ?
C3 Au4 Au9 78.0(3) . . ?
C3 Au4 Au11 37.5(4) . . ?
C3 Au4 Au16 89.1(4) . . ?
C3 Au4 C16 28.4(5) . . ?
C16 Au4 Au1 155.1(3) . . ?
C16 Au4 Au2 112.8(3) . . ?
C16 Au4 Au3 139.2(3) . . ?
C16 Au4 Au6 112.5(3) . . ?
C16 Au4 Au7 123.0(3) . . ?
C16 Au4 Au9 72.5(3) . . ?
C16 Au4 Au11 65.7(3) . . ?
C16 Au4 Au16 97.2(3) . . ?
Au1 Au5 Au10 121.21(2) . . ?
Au1 Au5 Au22 64.114(16) . . ?
Au2 Au5 Au1 90.50(2) . . ?
Au2 Au5 Au3 64.597(18) . . ?
Au2 Au5 Au7 60.246(17) . . ?
Au2 Au5 Au10 65.797(16) . . ?
Au2 Au5 Au13 122.99(2) . . ?
Au2 Au5 Au22 124.57(2) . . ?
Au3 Au5 Au1 55.253(15) . . ?
Au3 Au5 Au10 66.040(16) . . ?
Au3 Au5 Au13 110.11(2) . . ?
Au3 Au5 Au22 60.427(17) . . ?
Au7 Au5 Au1 60.116(16) . . ?
Au7 Au5 Au3 89.58(2) . . ?
Au7 Au5 Au10 126.03(2) . . ?
Au7 Au5 Au13 63.072(17) . . ?
Au7 Au5 Au22 124.13(2) . . ?
Au13 Au5 Au1 55.373(17) . . ?
Au13 Au5 Au10 168.84(2) . . ?
Au13 Au5 Au22 83.311(17) . . ?
Au17 Au5 Au1 118.50(2) . . ?
Au17 Au5 Au2 60.873(19) . . ?
Au17 Au5 Au3 125.10(2) . . ?
Au17 Au5 Au7 58.410(18) . . ?
Au17 Au5 Au10 96.327(19) . . ?
Au17 Au5 Au13 94.31(2) . . ?
Au17 Au5 Au22 174.47(3) . . ?
Au22 Au5 Au10 85.795(17) . . ?
C19 Au5 Au1 98.9(4) . . ?
C19 Au5 Au2 143.5(4) . . ?
C19 Au5 Au3 92.2(4) . . ?
C19 Au5 Au7 152.3(4) . . ?
C19 Au5 Au10 79.4(4) . . ?
C19 Au5 Au13 90.5(4) . . ?
C19 Au5 Au17 137.3(4) . . ?
C19 Au5 Au22 38.0(4) . . ?
C19 Au5 C52 27.8(5) . . ?
C52 Au5 Au1 124.8(4) . . ?
C52 Au5 Au2 138.0(4) . . ?
C52 Au5 Au3 114.4(4) . . ?
C52 Au5 Au7 154.0(4) . . ?
C52 Au5 Au10 75.6(4) . . ?
C52 Au5 Au13 97.6(4) . . ?
C52 Au5 Au17 109.7(4) . . ?
C52 Au5 Au22 65.8(4) . . ?
Au1 Au6 Au3 61.157(17) . . ?
Au1 Au6 Au4 62.082(18) . . ?
Au1 Au6 Au14 147.45(2) . . ?
Au1 Au6 Au19 72.800(19) . . ?
Au1 Au6 Au24 69.808(19) . . ?
Au3 Au6 Au14 93.22(2) . . ?
Au3 Au6 Au19 96.56(2) . . ?
Au3 Au6 Au24 130.48(2) . . ?
Au4 Au6 Au3 59.914(17) . . ?
Au4 Au6 Au14 88.39(2) . . ?
Au4 Au6 Au19 134.79(3) . . ?
Au4 Au6 Au24 91.99(2) . . ?
Au14 Au6 Au19 133.92(2) . . ?
Au14 Au6 Au24 128.42(3) . . ?
Au24 Au6 Au19 74.40(2) . . ?
C81 Au6 Au1 165.5(4) . . ?
C81 Au6 Au3 133.0(4) . . ?
C81 Au6 Au4 125.0(4) . . ?
C81 Au6 Au14 45.6(4) . . ?
C81 Au6 Au19 99.6(4) . . ?
C81 Au6 Au24 96.4(4) . . ?
Au1 Au7 Au4 56.236(16) . . ?
Au1 Au7 Au11 118.04(2) . . ?
Au1 Au7 Au13 55.672(16) . . ?
Au1 Au7 Au18 115.64(2) . . ?
Au1 Au7 Au20 176.03(2) . . ?
Au2 Au7 Au1 91.360(19) . . ?
Au2 Au7 Au4 62.191(17) . . ?
Au2 Au7 Au5 58.372(16) . . ?
Au2 Au7 Au11 60.591(16) . . ?
Au2 Au7 Au13 119.03(2) . . ?
Au2 Au7 Au16 122.71(3) . . ?
Au2 Au7 Au18 117.99(2) . . ?
Au2 Au7 Au20 91.975(18) . . ?
Au4 Au7 Au11 61.838(17) . . ?
Au4 Au7 Au13 111.908(19) . . ?
Au4 Au7 Au18 171.45(2) . . ?
Au4 Au7 Au20 127.44(2) . . ?
Au5 Au7 Au1 63.370(16) . . ?
Au5 Au7 Au4 88.862(18) . . ?
Au5 Au7 Au11 118.956(19) . . ?
Au5 Au7 Au13 60.964(16) . . ?
Au5 Au7 Au16 126.75(2) . . ?
Au5 Au7 Au18 84.51(2) . . ?
Au5 Au7 Au20 116.83(2) . . ?
Au11 Au7 Au18 126.316(19) . . ?
Au11 Au7 Au20 65.604(17) . . ?
Au13 Au7 Au11 173.50(2) . . ?
Au13 Au7 Au18 60.025(17) . . ?
Au13 Au7 Au20 120.63(2) . . ?
Au16 Au7 Au1 63.386(17) . . ?
Au16 Au7 Au4 61.083(19) . . ?
Au16 Au7 Au11 86.07(2) . . ?
Au16 Au7 Au13 89.155(19) . . ?
Au16 Au7 Au18 119.29(2) . . ?
Au16 Au7 Au20 116.31(2) . . ?
Au17 Au7 Au1 122.26(2) . . ?
Au17 Au7 Au2 60.375(18) . . ?
Au17 Au7 Au4 122.50(2) . . ?
Au17 Au7 Au5 58.923(18) . . ?
Au17 Au7 Au11 91.869(19) . . ?
Au17 Au7 Au13 93.29(2) . . ?
Au17 Au7 Au16 174.18(2) . . ?
Au17 Au7 Au18 57.977(18) . . ?
Au17 Au7 Au20 57.949(18) . . ?
Au17 Au7 Au23 118.06(3) . . ?
Au17 Au7 Au26 115.45(2) . . ?
Au20 Au7 Au18 60.764(16) . . ?
Au23 Au7 Au1 91.034(18) . . ?
Au23 Au7 Au2 177.60(3) . . ?
Au23 Au7 Au4 119.44(2) . . ?
Au23 Au7 Au5 122.78(2) . . ?
Au23 Au7 Au11 118.25(2) . . ?
Au23 Au7 Au13 62.393(18) . . ?
Au23 Au7 Au16 58.67(2) . . ?
Au23 Au7 Au18 60.70(2) . . ?
Au23 Au7 Au20 85.626(19) . . ?
Au26 Au7 Au1 122.29(2) . . ?
Au26 Au7 Au2 118.36(2) . . ?
Au26 Au7 Au4 93.57(3) . . ?
Au26 Au7 Au5 174.19(2) . . ?
Au26 Au7 Au11 58.104(18) . . ?
Au26 Au7 Au13 122.61(2) . . ?
Au26 Au7 Au16 58.912(19) . . ?
Au26 Au7 Au18 93.54(2) . . ?
Au26 Au7 Au20 57.64(2) . . ?
Au26 Au7 Au23 60.29(2) . . ?
Au1 Au8 Au12 61.718(17) . . ?
Au1 Au8 Au13 61.839(19) . . ?
Au1 Au8 Au19 74.44(2) . . ?
Au1 Au8 Au21 145.40(2) . . ?
Au1 Au8 Au22 71.720(17) . . ?
Au12 Au8 Au19 102.67(2) . . ?
Au12 Au8 Au22 132.81(2) . . ?
Au13 Au8 Au12 59.559(19) . . ?
Au13 Au8 Au19 136.20(2) . . ?
Au13 Au8 Au21 87.25(2) . . ?
Au13 Au8 Au22 92.68(2) . . ?
Au19 Au8 Au22 70.18(2) . . ?
Au21 Au8 Au12 90.18(2) . . ?
Au21 Au8 Au19 135.23(2) . . ?
Au21 Au8 Au22 128.63(3) . . ?
C23 Au8 Au1 166.9(4) . . ?
C23 Au8 Au12 127.2(4) . . ?
C23 Au8 Au13 129.9(4) . . ?
C23 Au8 Au19 93.3(4) . . ?
C23 Au8 Au21 47.7(4) . . ?
C23 Au8 Au22 100.0(4) . . ?
C2 Au9 Au4 87.8(3) . . ?
C2 Au9 C17 172.6(5) . . ?
C17 Au9 Au4 99.5(4) . . ?
Au5 Au10 Au2 48.656(13) . . ?
C15 Au10 Au2 86.5(3) . . ?
C15 Au10 Au5 88.4(3) . . ?
C15 Au10 C28 171.8(5) . . ?
C28 Au10 Au2 100.8(4) . . ?
C28 Au10 Au5 99.2(4) . . ?
Au2 Au11 Au4 57.148(15) . . ?
Au2 Au11 Au7 52.499(14) . . ?
Au4 Au11 Au7 55.846(16) . . ?
Au26 Au11 Au2 104.36(2) . . ?
Au26 Au11 Au4 85.827(18) . . ?
Au26 Au11 Au7 52.123(16) . . ?
C1 Au11 Au2 88.6(3) . . ?
C1 Au11 Au4 138.4(3) . . ?
C1 Au11 Au7 85.4(3) . . ?
C1 Au11 Au26 80.5(3) . . ?
C3 Au11 Au2 93.9(3) . . ?
C3 Au11 Au4 42.8(4) . . ?
C3 Au11 Au7 94.7(4) . . ?
C3 Au11 Au26 97.2(4) . . ?
C3 Au11 C1 177.0(5) . . ?
C3 Au11 C74 148.9(5) . . ?
C74 Au11 Au2 97.2(3) . . ?
C74 Au11 Au4 153.7(3) . . ?
C74 Au11 Au7 115.1(4) . . ?
C74 Au11 Au26 108.0(3) . . ?
C74 Au11 C1 32.0(4) . . ?
Au1 Au12 Au16 62.965(16) . . ?
Au1 Au12 Au23 88.841(18) . . ?
Au1 Au12 Au24 67.022(19) . . ?
Au1 Au12 Au30 125.73(6) . . ?
Au8 Au12 Au1 57.772(16) . . ?
Au8 Au12 Au16 120.74(2) . . ?
Au8 Au12 Au23 122.31(2) . . ?
Au8 Au12 Au24 93.37(2) . . ?
Au8 Au12 Au30 176.12(10) . . ?
Au13 Au12 Au1 60.475(18) . . ?
Au13 Au12 Au8 59.583(19) . . ?
Au13 Au12 Au16 91.95(2) . . ?
Au13 Au12 Au23 63.129(19) . . ?
Au13 Au12 Au24 127.49(2) . . ?
Au13 Au12 Au30 119.87(10) . . ?
Au16 Au12 Au23 54.42(2) . . ?
Au16 Au12 Au24 62.59(2) . . ?
Au16 Au12 Au30 62.80(6) . . ?
Au23 Au12 Au24 116.72(3) . . ?
Au23 Au12 Au30 57.80(8) . . ?
Au24 Au12 Au30 89.80(12) . . ?
C45 Au12 Au1 158.0(4) . . ?
C45 Au12 Au8 114.7(4) . . ?
C45 Au12 Au13 136.8(4) . . ?
C45 Au12 Au16 120.1(4) . . ?
C45 Au12 Au23 110.7(3) . . ?
C45 Au12 Au24 94.4(4) . . ?
C45 Au12 Au30 62.7(4) . . ?
C231 Au12 Au1 147.9(4) . . ?
C231 Au12 Au8 146.1(4) . . ?
C231 Au12 Au13 141.5(4) . . ?
C231 Au12 Au16 89.2(4) . . ?
C231 Au12 Au23 87.1(4) . . ?
C231 Au12 Au24 86.6(4) . . ?
C231 Au12 C45 31.8(5) . . ?
C231 Au12 Au30 31.9(4) . . ?
Au1 Au13 Au5 63.174(17) . . ?
Au1 Au13 Au7 60.302(17) . . ?
Au1 Au13 Au18 125.37(2) . . ?
Au1 Au13 Au23 88.97(2) . . ?
Au1 Au13 Au25 129.92(2) . . ?
Au5 Au13 Au7 55.964(15) . . ?
Au5 Au13 Au18 84.859(18) . . ?
Au5 Au13 Au23 109.99(2) . . ?
Au5 Au13 Au25 165.29(2) . . ?
Au7 Au13 Au18 65.137(17) . . ?
Au7 Au13 Au25 121.30(2) . . ?
Au8 Au13 Au1 58.324(18) . . ?
Au8 Au13 Au5 95.39(2) . . ?
Au8 Au13 Au7 118.63(2) . . ?
Au8 Au13 Au18 175.54(3) . . ?
Au8 Au13 Au23 123.34(3) . . ?
Au8 Au13 Au25 97.929(19) . . ?
Au12 Au13 Au1 60.972(19) . . ?
Au12 Au13 Au5 123.67(3) . . ?
Au12 Au13 Au7 89.71(2) . . ?
Au12 Au13 Au8 60.858(19) . . ?
Au12 Au13 Au18 122.58(2) . . ?
Au12 Au13 Au23 62.893(19) . . ?
Au12 Au13 Au25 68.946(19) . . ?
Au18 Au13 Au25 81.378(17) . . ?
Au23 Au13 Au7 54.471(16) . . ?
Au23 Au13 Au18 60.502(18) . . ?
Au23 Au13 Au25 67.335(18) . . ?
C24 Au13 Au1 150.5(3) . . ?
C24 Au13 Au5 94.5(3) . . ?
C24 Au13 Au7 124.6(3) . . ?
C24 Au13 Au8 109.0(3) . . ?
C24 Au13 Au12 140.2(3) . . ?
C24 Au13 Au18 66.6(3) . . ?
C24 Au13 Au23 118.0(3) . . ?
C24 Au13 Au25 75.3(3) . . ?
C79 Au13 Au1 149.6(3) . . ?
C79 Au13 Au5 87.5(3) . . ?
C79 Au13 Au7 97.6(3) . . ?
C79 Au13 Au8 138.0(3) . . ?
C79 Au13 Au12 145.3(3) . . ?
C79 Au13 Au18 37.6(3) . . ?
C79 Au13 Au23 94.2(3) . . ?
C79 Au13 Au25 78.4(3) . . ?
C79 Au13 C24 29.3(4) . . ?
C17 Au14 Au6 120.7(4) . . ?
C27 Au14 Au6 152.8(4) . . ?
C27 Au14 C17 32.2(5) . . ?
C81 Au14 Au6 50.2(5) . . ?
C81 Au14 C17 170.3(6) . . ?
C81 Au14 C27 156.9(6) . . ?
C28 Au15 Au17 119.1(4) . . ?
C28 Au15 C42 31.4(5) . . ?
C42 Au15 Au17 150.5(4) . . ?
C108 Au15 Au17 52.1(13) . . ?
C108 Au15 C28 168.4(13) . . ?
C108 Au15 C42 156.7(13) . . ?
C213 Au15 Au17 47.9(11) . . ?
C213 Au15 C28 165.8(11) . . ?
C213 Au15 C42 161.1(12) . . ?
Au1 Au16 Au24 63.571(17) . . ?
Au1 Au16 Au27 125.94(5) . . ?
Au1 Au16 Au30 119.40(6) . . ?
Au4 Au16 Au1 55.811(15) . . ?
Au4 Au16 Au12 111.047(19) . . ?
Au4 Au16 Au24 84.38(2) . . ?
Au4 Au16 Au27 164.69(8) . . ?
Au4 Au16 Au30 173.24(5) . . ?
Au7 Au16 Au1 60.106(16) . . ?
Au7 Au16 Au4 62.813(18) . . ?
Au7 Au16 Au12 89.15(2) . . ?
Au7 Au16 Au24 123.63(2) . . ?
Au7 Au16 Au27 132.35(8) . . ?
Au7 Au16 Au30 120.10(12) . . ?
Au12 Au16 Au1 55.606(15) . . ?
Au12 Au16 Au24 60.156(19) . . ?
Au12 Au16 Au27 71.08(6) . . ?
Au12 Au16 Au30 63.82(6) . . ?
Au23 Au16 Au1 89.69(2) . . ?
Au23 Au16 Au4 122.19(2) . . ?
Au23 Au16 Au7 59.71(2) . . ?
Au23 Au16 Au12 63.29(2) . . ?
Au23 Au16 Au24 123.11(2) . . ?
Au23 Au16 Au27 72.73(8) . . ?
Au23 Au16 Au30 60.39(12) . . ?
Au24 Au16 Au27 83.89(3) . . ?
Au24 Au16 Au30 89.11(7) . . ?
Au26 Au16 Au1 118.82(2) . . ?
Au26 Au16 Au4 94.54(2) . . ?
Au26 Au16 Au7 58.72(2) . . ?
Au26 Au16 Au12 123.66(3) . . ?
Au26 Au16 Au23 60.59(2) . . ?
Au26 Au16 Au24 176.09(3) . . ?
Au26 Au16 Au27 96.51(3) . . ?
Au26 Au16 Au30 92.08(7) . . ?
C93 Au16 Au1 100.4(5) . . ?
C93 Au16 Au4 86.8(6) . . ?
C93 Au16 Au7 149.3(6) . . ?
C93 Au16 Au12 98.7(6) . . ?
C93 Au16 Au23 149.3(6) . . ?
C93 Au16 Au24 43.1(6) . . ?
C93 Au16 Au26 133.2(6) . . ?
C93 Au16 Au27 77.9(6) . . ?
C227 Au16 Au1 124.9(8) . . ?
C227 Au16 Au4 101.1(9) . . ?
C227 Au16 Au7 158.2(9) . . ?
C227 Au16 Au12 111.2(9) . . ?
C227 Au16 Au23 135.8(9) . . ?
C227 Au16 Au24 65.0(8) . . ?
C227 Au16 Au26 111.6(8) . . ?
C227 Au16 Au30 77.6(9) . . ?
C230 Au16 Au1 94.0(9) . . ?
C230 Au16 Au4 92.9(10) . . ?
C230 Au16 Au7 151.1(9) . . ?
C230 Au16 Au12 85.4(10) . . ?
C230 Au16 Au23 138.8(11) . . ?
C230 Au16 Au24 32.3(9) . . ?
C230 Au16 Au26 144.3(9) . . ?
C230 Au16 Au30 82.5(10) . . ?
C230 Au16 C227 32.7(8) . . ?
Au2 Au17 Au15 91.41(2) . . ?
Au2 Au17 Au18 133.01(2) . . ?
Au2 Au17 Au20 99.84(2) . . ?
Au5 Au17 Au2 59.858(18) . . ?
Au5 Au17 Au15 89.40(2) . . ?
Au5 Au17 Au18 93.82(2) . . ?
Au5 Au17 Au20 132.88(3) . . ?
Au7 Au17 Au2 61.335(19) . . ?
Au7 Au17 Au5 62.666(18) . . ?
Au7 Au17 Au15 147.66(3) . . ?
Au7 Au17 Au18 72.17(2) . . ?
Au7 Au17 Au20 70.28(2) . . ?
Au15 Au17 Au18 129.23(3) . . ?
Au15 Au17 Au20 135.98(2) . . ?
Au20 Au17 Au18 68.808(18) . . ?
C108 Au17 Au2 132.0(12) . . ?
C108 Au17 Au5 120.5(10) . . ?
C108 Au17 Au7 166.6(12) . . ?
C108 Au17 Au15 43.4(12) . . ?
C108 Au17 Au18 94.5(12) . . ?
C108 Au17 Au20 104.7(11) . . ?
C213 Au17 Au2 127.8(11) . . ?
C213 Au17 Au5 130.3(10) . . ?
C213 Au17 Au7 165.8(11) . . ?
C213 Au17 Au15 46.4(11) . . ?
C213 Au17 Au18 99.1(11) . . ?
C213 Au17 Au20 96.3(10) . . ?
Au13 Au18 Au7 54.837(16) . . ?
Au13 Au18 Au20 112.45(2) . . ?
Au17 Au18 Au7 49.858(16) . . ?
Au17 Au18 Au13 84.436(19) . . ?
Au17 Au18 Au20 54.444(17) . . ?
Au17 Au18 Au23 99.60(2) . . ?
Au20 Au18 Au7 57.740(16) . . ?
Au23 Au18 Au7 50.177(16) . . ?
Au23 Au18 Au13 56.582(17) . . ?
Au23 Au18 Au20 78.29(2) . . ?
C10 Au18 Au7 89.0(4) . . ?
C10 Au18 Au13 138.8(5) . . ?
C10 Au18 Au17 85.6(4) . . ?
C10 Au18 Au20 35.0(4) . . ?
C10 Au18 Au23 86.1(5) . . ?
C10 Au18 C96 32.1(5) . . ?
C79 Au18 Au7 92.5(4) . . ?
C79 Au18 Au13 42.8(4) . . ?
C79 Au18 Au17 95.1(4) . . ?
C79 Au18 Au20 146.2(4) . . ?
C79 Au18 Au23 95.3(4) . . ?
C79 Au18 C10 178.3(6) . . ?
C79 Au18 C96 146.6(6) . . ?
C96 Au18 Au7 118.9(4) . . ?
C96 Au18 Au13 151.3(4) . . ?
C96 Au18 Au17 113.3(4) . . ?
C96 Au18 Au20 67.0(4) . . ?
C96 Au18 Au23 96.9(5) . . ?
Au6 Au19 Au1 49.729(15) . . ?
Au6 Au19 Au22 85.758(19) . . ?
Au8 Au19 Au1 50.064(15) . . ?
Au8 Au19 Au6 99.75(2) . . ?
Au8 Au19 Au22 56.007(17) . . ?
Au22 Au19 Au1 58.994(16) . . ?
C47 Au19 Au1 120.6(5) . . ?
C47 Au19 Au6 113.0(4) . . ?
C47 Au19 Au8 107.5(5) . . ?
C47 Au19 Au22 64.0(5) . . ?
C82 Au19 Au1 90.4(4) . . ?
C82 Au19 Au6 99.3(4) . . ?
C82 Au19 Au8 83.5(4) . . ?
C82 Au19 Au22 33.3(4) . . ?
C82 Au19 C47 30.8(6) . . ?
C94 Au19 Au1 84.7(4) . . ?
C94 Au19 Au6 82.6(5) . . ?
C94 Au19 Au8 88.3(5) . . ?
C94 Au19 Au22 139.8(4) . . ?
C94 Au19 C47 154.6(6) . . ?
C94 Au19 C82 171.9(6) . . ?
Au7 Au20 Au18 61.496(17) . . ?
Au17 Au20 Au7 51.772(16) . . ?
Au17 Au20 Au18 56.749(16) . . ?
Au26 Au20 Au7 52.171(16) . . ?
Au26 Au20 Au17 103.83(2) . . ?
Au26 Au20 Au18 90.67(2) . . ?
C1 Au20 Au7 89.3(4) . . ?
C1 Au20 Au17 90.7(4) . . ?
C1 Au20 Au18 145.0(4) . . ?
C1 Au20 Au26 84.9(4) . . ?
C10 Au20 Au7 96.8(4) . . ?
C10 Au20 Au17 92.0(4) . . ?
C10 Au20 Au18 39.6(4) . . ?
C10 Au20 Au26 100.0(5) . . ?
C10 Au20 C1 173.7(6) . . ?
C11 Au21 Au8 157.7(4) . . ?
C11 Au21 C78 33.5(5) . . ?
C23 Au21 Au8 49.1(4) . . ?
C23 Au21 C11 153.1(5) . . ?
C23 Au21 C78 172.9(6) . . ?
C78 Au21 Au8 124.2(4) . . ?
Au1 Au22 Au19 60.648(15) . . ?
Au3 Au22 Au1 50.843(13) . . ?
Au3 Au22 Au5 55.441(16) . . ?
Au3 Au22 Au19 82.443(19) . . ?
Au5 Au22 Au1 54.894(15) . . ?
Au5 Au22 Au19 115.458(19) . . ?
Au8 Au22 Au1 50.225(14) . . ?
Au8 Au22 Au3 100.626(19) . . ?
Au8 Au22 Au5 85.779(18) . . ?
Au8 Au22 Au19 53.810(17) . . ?
C19 Au22 Au1 93.8(4) . . ?
C19 Au22 Au3 91.1(4) . . ?
C19 Au22 Au5 42.1(4) . . ?
C19 Au22 Au8 100.7(4) . . ?
C19 Au22 Au19 151.4(4) . . ?
C82 Au22 Au1 96.4(4) . . ?
C82 Au22 Au3 95.8(5) . . ?
C82 Au22 Au5 147.5(5) . . ?
C82 Au22 Au8 85.4(4) . . ?
C82 Au22 Au19 37.9(4) . . ?
C82 Au22 C19 169.7(6) . . ?
Au7 Au23 Au12 89.594(19) . . ?
Au7 Au23 Au13 63.136(17) . . ?
Au7 Au23 Au18 69.12(2) . . ?
Au7 Au23 Au30 130.55(11) . . ?
Au12 Au23 Au13 53.978(17) . . ?
Au12 Au23 Au18 116.18(2) . . ?
Au12 Au23 Au30 66.41(5) . . ?
Au13 Au23 Au18 62.916(19) . . ?
Au13 Au23 Au30 119.35(4) . . ?
Au16 Au23 Au7 61.62(2) . . ?
Au16 Au23 Au12 62.295(19) . . ?
Au16 Au23 Au13 91.13(2) . . ?
Au16 Au23 Au18 130.64(2) . . ?
Au16 Au23 Au26 59.49(2) . . ?
Au16 Au23 Au30 68.94(11) . . ?
Au26 Au23 Au7 59.001(18) . . ?
Au26 Au23 Au12 121.57(3) . . ?
Au26 Au23 Au13 122.07(2) . . ?
Au26 Au23 Au18 97.95(2) . . ?
Au26 Au23 Au30 96.53(8) . . ?
C48 Au23 Au7 148.6(4) . . ?
C48 Au23 Au12 89.1(4) . . ?
C48 Au23 Au13 91.3(4) . . ?
C48 Au23 Au16 141.7(4) . . ?
C48 Au23 Au18 83.5(4) . . ?
C48 Au23 Au26 143.4(4) . . ?
C48 Au23 C50 30.3(5) . . ?
C48 Au23 Au30 76.7(4) . . ?
C50 Au23 Au7 155.5(4) . . ?
C50 Au23 Au12 112.2(4) . . ?
C50 Au23 Au13 120.4(4) . . ?
C50 Au23 Au16 137.8(4) . . ?
C50 Au23 Au18 90.6(4) . . ?
C50 Au23 Au26 113.3(4) . . ?
C50 Au23 Au30 71.1(4) . . ?
Au30 Au23 Au18 160.05(11) . . ?
Au6 Au24 Au1 51.196(16) . . ?
Au6 Au24 Au12 103.24(2) . . ?
Au6 Au24 Au16 86.848(19) . . ?
Au12 Au24 Au1 52.468(15) . . ?
Au12 Au24 Au16 57.250(18) . . ?
Au16 Au24 Au1 56.369(16) . . ?
C13 Au24 Au1 111.8(4) . . ?
C13 Au24 Au6 107.5(4) . . ?
C13 Au24 Au12 92.6(4) . . ?
C13 Au24 Au16 149.4(4) . . ?
C93 Au24 Au1 98.6(7) . . ?
C93 Au24 Au6 96.5(7) . . ?
C93 Au24 Au12 101.0(7) . . ?
C93 Au24 Au16 48.6(7) . . ?
C93 Au24 C13 148.8(8) . . ?
C93 Au24 C94 171.5(8) . . ?
C94 Au24 Au1 83.9(4) . . ?
C94 Au24 Au6 78.7(4) . . ?
C94 Au24 Au12 86.9(4) . . ?
C94 Au24 Au16 137.1(4) . . ?
C94 Au24 C13 31.5(5) . . ?
C230 Au24 Au1 90.8(12) . . ?
C230 Au24 Au6 101.7(11) . . ?
C230 Au24 Au12 86.0(12) . . ?
C230 Au24 Au16 36.3(12) . . ?
C230 Au24 C13 150.3(12) . . ?
C230 Au24 C94 172.8(13) . . ?
C48 Au25 Au13 88.9(4) . . ?
C78 Au25 Au13 100.3(4) . . ?
C78 Au25 C48 170.5(5) . . ?
Au7 Au26 Au11 69.773(18) . . ?
Au7 Au26 Au16 62.370(18) . . ?
Au7 Au26 Au20 70.19(2) . . ?
Au7 Au26 Au23 60.710(19) . . ?
Au7 Au26 Au28 148.28(3) . . ?
Au16 Au26 Au11 94.20(2) . . ?
Au16 Au26 Au20 132.22(3) . . ?
Au16 Au26 Au23 59.92(2) . . ?
Au16 Au26 Au28 86.53(3) . . ?
Au20 Au26 Au11 73.890(19) . . ?
Au23 Au26 Au11 130.30(2) . . ?
Au23 Au26 Au20 92.61(3) . . ?
Au23 Au26 Au28 99.51(3) . . ?
Au28 Au26 Au11 122.08(4) . . ?
Au28 Au26 Au20 139.29(3) . . ?
C39 Au26 Au7 160.8(5) . . ?
C39 Au26 Au11 91.2(5) . . ?
C39 Au26 Au16 123.7(5) . . ?
C39 Au26 Au20 103.0(5) . . ?
C39 Au26 Au23 138.4(5) . . ?
C39 Au26 Au28 45.4(5) . . ?
C39 Au26 Au29 50.1(5) . . ?
Au29 Au26 Au7 148.69(4) . . ?
Au29 Au26 Au11 138.36(5) . . ?
Au29 Au26 Au16 96.35(5) . . ?
Au29 Au26 Au20 123.51(6) . . ?
Au29 Au26 Au23 89.19(4) . . ?
C113 Au27 Au16 101.6(8) . . ?
C113 Au27 C231 172.0(8) . . ?
C231 Au27 Au16 86.4(4) . . ?
C39 Au28 Au26 48.9(5) . . ?
C39 Au28 C182 145.7(10) . . ?
C39 Au28 C184 149.0(10) . . ?
C39 Au28 C225 90.8(11) . . ?
C39 Au28 C226 92.7(11) . . ?
C182 Au28 Au26 129.9(8) . . ?
C182 Au28 C184 31.7(10) . . ?
C182 Au28 C225 122.3(13) . . ?
C182 Au28 C226 110.5(12) . . ?
C184 Au28 Au26 106.2(8) . . ?
C184 Au28 C225 110.4(13) . . ?
C184 Au28 C226 117.3(13) . . ?
C225 Au28 Au26 91.4(9) . . ?
C225 Au28 C226 31.7(11) . . ?
C226 Au28 Au26 116.1(8) . . ?
Au20 C1 Au11 112.0(5) . . ?
C74 C1 Au11 73.4(9) . . ?
C74 C1 Au20 173.3(12) . . ?
Au9 C2 Au2 111.0(5) . . ?
C76 C2 Au2 76.7(8) . . ?
C76 C2 Au9 171.0(10) . . ?
Au11 C3 Au4 99.7(6) . . ?
C16 C3 Au4 91.3(9) . . ?
C16 C3 Au11 166.4(12) . . ?
C5 C4 H4 120.0 . . ?
C5 C4 C9 120.0 . . ?
C9 C4 H4 120.0 . . ?
C4 C5 H5 120.0 . . ?
C6 C5 C4 120.0 . . ?
C6 C5 H5 120.0 . . ?
C5 C6 C7 120.0 . . ?
C5 C6 C46 120.6(9) . . ?
C7 C6 C46 119.4(10) . . ?
C6 C7 H7 120.0 . . ?
C8 C7 C6 120.0 . . ?
C8 C7 H7 120.0 . . ?
C7 C8 C9 120.0 . . ?
C7 C8 C88 119.3(8) . . ?
C9 C8 C88 120.7(8) . . ?
C4 C9 C76 119.8(7) . . ?
C8 C9 C4 120.0 . . ?
C8 C9 C76 120.2(7) . . ?
Au20 C10 Au18 105.4(6) . . ?
C96 C10 Au18 75.7(10) . . ?
C96 C10 Au20 175.4(16) . . ?
C58 C11 Au21 121.7(10) . . ?
C78 C11 Au21 76.8(9) . . ?
C78 C11 C58 161.3(14) . . ?
C18 C12 C74 120.2(13) . . ?
C22 C12 C18 121.9(13) . . ?
C22 C12 C74 117.9(14) . . ?
C94 C13 Au24 74.2(10) . . ?
C94 C13 C99 161.8(17) . . ?
C99 C13 Au24 123.9(12) . . ?
C25 C14 C16 119.7(15) . . ?
C97 C14 C16 119.7(14) . . ?
C97 C14 C25 120.5(16) . . ?
Au10 C15 Au3 108.1(5) . . ?
C75 C15 Au3 77.8(8) . . ?
C75 C15 Au10 173.7(10) . . ?
C3 C16 Au4 60.3(8) . . ?
C3 C16 C14 168.2(15) . . ?
C14 C16 Au4 129.3(10) . . ?
Au9 C17 Au14 115.0(6) . . ?
C27 C17 Au9 171.2(13) . . ?
C27 C17 Au14 73.0(9) . . ?
C12 C18 H18 121.1 . . ?
C100 C18 C12 117.8(15) . . ?
C100 C18 H18 121.1 . . ?
Au22 C19 Au5 99.8(6) . . ?
C52 C19 Au5 92.4(12) . . ?
C52 C19 Au22 167.1(13) . . ?
C21 C20 C45 119.7(13) . . ?
C30 C20 C21 121.2(14) . . ?
C30 C20 C45 119.1(12) . . ?
C20 C21 H21 120.5 . . ?
C51 C21 C20 118.9(15) . . ?
C51 C21 H21 120.5 . . ?
C12 C22 C90 121.2(13) . . ?
C12 C22 C120 117.0(15) . . ?
C120 C22 C90 121.8(14) . . ?
Au21 C23 Au8 83.2(5) . . ?
C84 C23 Au8 135.8(13) . . ?
C84 C23 Au21 141.0(13) . . ?
C77 C24 Au13 126.3(9) . . ?
C79 C24 Au13 60.4(8) . . ?
C79 C24 C77 170.1(14) . . ?
C14 C25 H25 120.3 . . ?
C43 C25 C14 119.4(17) . . ?
C43 C25 H25 120.3 . . ?
C71 C26 C57 118.1(17) . . ?
C89 C26 C57 119.2(17) . . ?
C89 C26 C71 122.7(17) . . ?
C17 C27 Au14 74.8(9) . . ?
C17 C27 C63 163.7(14) . . ?
C63 C27 Au14 121.5(9) . . ?
Au10 C28 Au15 116.6(7) . . ?
C42 C28 Au10 168.8(14) . . ?
C42 C28 Au15 74.5(11) . . ?
C36 C29 C31 120.0(13) . . ?
C77 C29 C31 121.4(12) . . ?
C77 C29 C36 118.6(13) . . ?
C20 C30 C70 124.0(13) . . ?
C38 C30 C20 117.1(14) . . ?
C38 C30 C70 118.9(14) . . ?
C29 C31 H31A 109.5 . . ?
C29 C31 H31B 109.5 . . ?
C29 C31 H31C 109.5 . . ?
H31A C31 H31B 109.5 . . ?
H31A C31 H31C 109.5 . . ?
H31B C31 H31C 109.5 . . ?
C44 C32 C75 123.3(13) . . ?
C54 C32 C44 118.1(14) . . ?
C54 C32 C75 118.4(13) . . ?
C41 C33 C49 121.9(14) . . ?
C41 C33 C58 117.4(14) . . ?
C58 C33 C49 120.7(14) . . ?
C40 C34 H34 120.0 . . ?
C40 C34 C77 120.0(14) . . ?
C77 C34 H34 120.0 . . ?
C58 C35 H35 119.4 . . ?
C92 C35 H35 119.4 . . ?
C92 C35 C58 121.3(14) . . ?
C29 C36 H36 119.5 . . ?
C29 C36 C80 121.0(14) . . ?
C80 C36 H36 119.5 . . ?
H37A C37 H37B 109.5 . . ?
H37A C37 H37C 109.5 . . ?
H37B C37 H37C 109.5 . . ?
C148 C37 H37A 109.5 . . ?
C148 C37 H37B 109.5 . . ?
C148 C37 H37C 109.5 . . ?
C30 C38 H38 118.6 . . ?
C86 C38 C30 122.8(15) . . ?
C86 C38 H38 118.6 . . ?
Au28 C39 Au26 85.6(7) . . ?
C57 C39 Au26 124.3(14) . . ?
C57 C39 Au28 149.5(16) . . ?
C57 C39 Au29 152.2(15) . . ?
Au29 C39 Au26 76.4(6) . . ?
C34 C40 H40 118.8 . . ?
C80 C40 C34 122.3(14) . . ?
C80 C40 H40 118.8 . . ?
C33 C41 H41 118.5 . . ?
C33 C41 C60 123.0(14) . . ?
C60 C41 H41 118.5 . . ?
C28 C42 Au15 74.1(10) . . ?
C28 C42 C129 160.2(16) . . ?
C129 C42 Au15 125.7(10) . . ?
C25 C43 H43 119.3 . . ?
C67 C43 C25 121.3(17) . . ?
C67 C43 H43 119.3 . . ?
C32 C44 C69 119.7(14) . . ?
C72 C44 C32 119.7(15) . . ?
C72 C44 C69 120.6(15) . . ?
C20 C45 Au12 122.6(10) . . ?
C231 C45 Au12 72.0(8) . . ?
C231 C45 C20 163.8(14) . . ?
C6 C46 H46A 109.5 . . ?
C6 C46 H46B 109.5 . . ?
C6 C46 H46C 109.5 . . ?
H46A C46 H46B 109.5 . . ?
H46A C46 H46C 109.5 . . ?
H46B C46 H46C 109.5 . . ?
C82 C47 Au19 70.2(11) . . ?
C82 C47 C91 166.7(19) . . ?
C91 C47 Au19 122.8(12) . . ?
Au25 C48 Au23 109.1(6) . . ?
C50 C48 Au23 78.4(11) . . ?
C50 C48 Au25 172.1(13) . . ?
C33 C49 H49A 109.5 . . ?
C33 C49 H49B 109.5 . . ?
C33 C49 H49C 109.5 . . ?
H49A C49 H49B 109.5 . . ?
H49A C49 H49C 109.5 . . ?
H49B C49 H49C 109.5 . . ?
C48 C50 Au23 71.2(10) . . ?
C48 C50 C103 164.6(16) . . ?
C103 C50 Au23 122.4(12) . . ?
C21 C51 H51 119.9 . . ?
C86 C51 C21 120.3(15) . . ?
C86 C51 H51 119.9 . . ?
C19 C52 Au5 59.8(10) . . ?
C19 C52 C139 164.8(18) . . ?
C139 C52 Au5 131.1(11) . . ?
C91 C53 C105 122.1(18) . . ?
C107 C53 C91 118.1(19) . . ?
C107 C53 C105 119.7(17) . . ?
C32 C54 H54 119.3 . . ?
C200 C54 C32 121.5(15) . . ?
C200 C54 H54 119.3 . . ?
H55A C55 H55B 109.5 . . ?
H55A C55 H55C 109.5 . . ?
H55B C55 H55C 109.5 . . ?
C64 C55 H55A 109.5 . . ?
C64 C55 H55B 109.5 . . ?
C64 C55 H55C 109.5 . . ?
C112 C56 C96 120.8(16) . . ?
C112 C56 C124 117.2(17) . . ?
C124 C56 C96 121.9(16) . . ?
C39 C57 C26 175(2) . . ?
C33 C58 C11 119.1(13) . . ?
C33 C58 C35 120.0(13) . . ?
C35 C58 C11 120.8(13) . . ?
C85 C59 H59 118.5 . . ?
C109 C59 H59 118.5 . . ?
C109 C59 C85 122.9(16) . . ?
C41 C60 C121 121.3(14) . . ?
C92 C60 C41 119.0(14) . . ?
C92 C60 C121 119.5(15) . . ?
C62 C61 H61 120.0 . . ?
C62 C61 C66 120.0 . . ?
C66 C61 H61 120.0 . . ?
C61 C62 H62 120.0 . . ?
C61 C62 C63 120.0 . . ?
C63 C62 H62 120.0 . . ?
C62 C63 C27 120.4(9) . . ?
C62 C63 C64 120.0 . . ?
C64 C63 C27 119.6(8) . . ?
C63 C64 C55 120.3(10) . . ?
C65 C64 C55 119.6(10) . . ?
C65 C64 C63 120.0 . . ?
C64 C65 H65 120.0 . . ?
C66 C65 C64 120.0 . . ?
C66 C65 H65 120.0 . . ?
C61 C66 C123 118.3(11) . . ?
C65 C66 C61 120.0 . . ?
C65 C66 C123 121.6(11) . . ?
C43 C67 C119 123.4(18) . . ?
C122 C67 C43 117.9(18) . . ?
C122 C67 C119 118.7(19) . . ?
H68A C68 H68B 109.5 . . ?
H68A C68 H68C 109.5 . . ?
H68B C68 H68C 109.5 . . ?
C101 C68 H68A 109.5 . . ?
C101 C68 H68B 109.5 . . ?
C101 C68 H68C 109.5 . . ?
C44 C69 H69A 109.5 . . ?
C44 C69 H69B 109.5 . . ?
C44 C69 H69C 109.5 . . ?
H69A C69 H69B 109.5 . . ?
H69A C69 H69C 109.5 . . ?
H69B C69 H69C 109.5 . . ?
C30 C70 H70A 109.5 . . ?
C30 C70 H70B 109.5 . . ?
C30 C70 H70C 109.5 . . ?
H70A C70 H70B 109.5 . . ?
H70A C70 H70C 109.5 . . ?
H70B C70 H70C 109.5 . . ?
C26 C71 H71 120.3 . . ?
C26 C71 C126 119.5(18) . . ?
C126 C71 H71 120.3 . . ?
C44 C72 H72 118.9 . . ?
C201 C72 C44 122.1(17) . . ?
C201 C72 H72 118.9 . . ?
C103 C73 H73 120.0 . . ?
C103 C73 C106 119.9(16) . . ?
C106 C73 H73 120.0 . . ?
C1 C74 Au11 74.6(8) . . ?
C1 C74 C12 161.1(14) . . ?
C12 C74 Au11 123.9(10) . . ?
C15 C75 Au3 70.9(8) . . ?
C15 C75 C32 169.8(13) . . ?
C32 C75 Au3 119.1(9) . . ?
C2 C76 Au2 71.2(7) . . ?
C2 C76 C9 163.2(12) . . ?
C9 C76 Au2 123.6(8) . . ?
C29 C77 C24 119.4(12) . . ?
C29 C77 C34 119.9(12) . . ?
C34 C77 C24 120.7(12) . . ?
Au25 C78 Au21 112.3(6) . . ?
C11 C78 Au21 69.7(8) . . ?
C11 C78 Au25 175.7(12) . . ?
Au18 C79 Au13 99.7(6) . . ?
C24 C79 Au13 90.3(10) . . ?
C24 C79 Au18 166.9(12) . . ?
C36 C80 C102 119.6(14) . . ?
C40 C80 C36 118.0(13) . . ?
C40 C80 C102 122.4(14) . . ?
Au14 C81 Au6 84.2(6) . . ?
C158 C81 Au6 118.2(14) . . ?
C158 C81 Au14 157.7(16) . . ?
Au22 C82 Au19 108.8(7) . . ?
C47 C82 Au19 79.0(12) . . ?
C47 C82 Au22 169.5(16) . . ?
C89 C83 H83 119.1 . . ?
C101 C83 H83 119.1 . . ?
C101 C83 C89 121.8(18) . . ?
C23 C84 C149 175.7(18) . . ?
C59 C85 C98 118.9(14) . . ?
C59 C85 C103 117.1(15) . . ?
C103 C85 C98 123.6(14) . . ?
C38 C86 C51 119.5(16) . . ?
C38 C86 C118 121.2(16) . . ?
C51 C86 C118 119.2(16) . . ?
H87A C87 H87B 109.5 . . ?
H87A C87 H87C 109.5 . . ?
H87B C87 H87C 109.5 . . ?
C97 C87 H87A 109.5 . . ?
C97 C87 H87B 109.5 . . ?
C97 C87 H87C 109.5 . . ?
C8 C88 H88A 109.5 . . ?
C8 C88 H88B 109.5 . . ?
C8 C88 H88C 109.5 . . ?
H88A C88 H88B 109.5 . . ?
H88A C88 H88C 109.5 . . ?
H88B C88 H88C 109.5 . . ?
C26 C89 C83 117.0(16) . . ?
C26 C89 C110 124.4(17) . . ?
C83 C89 C110 118.7(17) . . ?
C22 C90 H90A 109.5 . . ?
C22 C90 H90B 109.5 . . ?
C22 C90 H90C 109.5 . . ?
H90A C90 H90B 109.5 . . ?
H90A C90 H90C 109.5 . . ?
H90B C90 H90C 109.5 . . ?
C53 C91 C47 114.5(17) . . ?
C127 C91 C47 124.5(17) . . ?
C127 C91 C53 120.7(18) . . ?
C35 C92 C60 119.1(16) . . ?
C35 C92 H92 120.4 . . ?
C60 C92 H92 120.4 . . ?
Au24 C93 Au16 88.3(9) . . ?
C135 C93 Au16 105.4(19) . . ?
C135 C93 Au24 164(2) . . ?
Au19 C94 Au24 117.9(7) . . ?
C13 C94 Au19 167.8(14) . . ?
C13 C94 Au24 74.3(10) . . ?
C99 C95 C111 119.2(17) . . ?
C162 C95 C99 117.6(19) . . ?
C162 C95 C111 122.8(19) . . ?
C10 C96 Au18 72.2(10) . . ?
C10 C96 C56 164.9(17) . . ?
C56 C96 Au18 122.3(11) . . ?
C14 C97 C87 121.8(16) . . ?
C14 C97 C122 117.7(17) . . ?
C122 C97 C87 120.3(17) . . ?
C85 C98 H98A 109.5 . . ?
C85 C98 H98B 109.5 . . ?
C85 C98 H98C 109.5 . . ?
H98A C98 H98B 109.5 . . ?
H98A C98 H98C 109.5 . . ?
H98B C98 H98C 109.5 . . ?
C95 C99 C13 117.5(16) . . ?
C157 C99 C13 120.6(16) . . ?
C157 C99 C95 121.9(17) . . ?
C18 C100 H100 119.9 . . ?
C104 C100 C18 120.2(17) . . ?
C104 C100 H100 119.9 . . ?
C83 C101 C68 118.4(18) . . ?
C83 C101 C126 119.4(17) . . ?
C126 C101 C68 122.2(17) . . ?
C80 C102 H10A 109.5 . . ?
C80 C102 H10B 109.5 . . ?
C80 C102 H10C 109.5 . . ?
H10A C102 H10B 109.5 . . ?
H10A C102 H10C 109.5 . . ?
H10B C102 H10C 109.5 . . ?
C73 C103 C50 119.9(14) . . ?
C73 C103 C85 120.8(15) . . ?
C85 C103 C50 119.1(14) . . ?
C100 C104 C159 121.3(18) . . ?
C120 C104 C100 120.9(16) . . ?
C120 C104 C159 117.8(18) . . ?
C53 C105 H10D 109.5 . . ?
C53 C105 H10E 109.5 . . ?
C53 C105 H10F 109.5 . . ?
H10D C105 H10E 109.5 . . ?
H10D C105 H10F 109.5 . . ?
H10E C105 H10F 109.5 . . ?
C73 C106 H106 120.4 . . ?
C109 C106 C73 119.2(17) . . ?
C109 C106 H106 120.4 . . ?
C53 C107 H107 119.4 . . ?
C150 C107 C53 121.2(19) . . ?
C150 C107 H107 119.4 . . ?
Au15 C108 Au17 84.5(17) . . ?
C181 C108 Au15 157(3) . . ?
C181 C108 Au17 118(3) . . ?
C59 C109 C106 119.5(17) . . ?
C59 C109 C115 121.4(16) . . ?
C106 C109 C115 118.9(17) . . ?
C89 C110 H11A 109.5 . . ?
C89 C110 H11B 109.5 . . ?
C89 C110 H11C 109.5 . . ?
H11A C110 H11B 109.5 . . ?
H11A C110 H11C 109.5 . . ?
H11B C110 H11C 109.5 . . ?
C95 C111 H11D 109.5 . . ?
C95 C111 H11E 109.5 . . ?
C95 C111 H11F 109.5 . . ?
H11D C111 H11E 109.5 . . ?
H11D C111 H11F 109.5 . . ?
H11E C111 H11F 109.5 . . ?
C56 C112 C114 120.7(17) . . ?
C56 C112 C117 119.6(16) . . ?
C114 C112 C117 119.5(17) . . ?
Au27 C113 Au29 101.9(11) . . ?
C125 C113 Au27 172(3) . . ?
C125 C113 Au29 85(2) . . ?
C112 C114 H114 119.5 . . ?
C174 C114 C112 121.0(19) . . ?
C174 C114 H114 119.5 . . ?
C109 C115 H11G 109.5 . . ?
C109 C115 H11H 109.5 . . ?
C109 C115 H11I 109.5 . . ?
H11G C115 H11H 109.5 . . ?
H11G C115 H11I 109.5 . . ?
H11H C115 H11I 109.5 . . ?
H11J C116 H11K 109.5 . . ?
H11J C116 H11L 109.5 . . ?
H11K C116 H11L 109.5 . . ?
C132 C116 H11J 109.5 . . ?
C132 C116 H11K 109.5 . . ?
C132 C116 H11L 109.5 . . ?
C112 C117 H11M 109.5 . . ?
C112 C117 H11N 109.5 . . ?
C112 C117 H11O 109.5 . . ?
H11M C117 H11N 109.5 . . ?
H11M C117 H11O 109.5 . . ?
H11N C117 H11O 109.5 . . ?
C86 C118 H11P 109.5 . . ?
C86 C118 H11Q 109.5 . . ?
C86 C118 H11R 109.5 . . ?
H11P C118 H11Q 109.5 . . ?
H11P C118 H11R 109.5 . . ?
H11Q C118 H11R 109.5 . . ?
C67 C119 H11S 109.5 . . ?
C67 C119 H11T 109.5 . . ?
C67 C119 H11U 109.5 . . ?
H11S C119 H11T 109.5 . . ?
H11S C119 H11U 109.5 . . ?
H11T C119 H11U 109.5 . . ?
C22 C120 H120 119.0 . . ?
C104 C120 C22 122.1(16) . . ?
C104 C120 H120 119.0 . . ?
C60 C121 H12A 109.5 . . ?
C60 C121 H12B 109.5 . . ?
C60 C121 H12C 109.5 . . ?
H12A C121 H12B 109.5 . . ?
H12A C121 H12C 109.5 . . ?
H12B C121 H12C 109.5 . . ?
C67 C122 C97 123.2(19) . . ?
C67 C122 H122 118.4 . . ?
C97 C122 H122 118.4 . . ?
C66 C123 H12D 109.5 . . ?
C66 C123 H12E 109.5 . . ?
C66 C123 H12F 109.5 . . ?
H12D C123 H12E 109.5 . . ?
H12D C123 H12F 109.5 . . ?
H12E C123 H12F 109.5 . . ?
C56 C124 H124 118.4 . . ?
C160 C124 C56 123.2(19) . . ?
C160 C124 H124 118.4 . . ?
C113 C125 C169 171(3) . . ?
C113 C125 Au29 68.9(19) . . ?
C169 C125 Au29 120.2(16) . . ?
C71 C126 H126 120.3 . . ?
C101 C126 C71 119.5(18) . . ?
C101 C126 H126 120.3 . . ?
C91 C127 H127 118.1 . . ?
C91 C127 C143 124(2) . . ?
C143 C127 H127 118.1 . . ?
C129 C128 C133 120.0 . . ?
C129 C128 C164 119.7(11) . . ?
C133 C128 C164 120.3(11) . . ?
C128 C129 C42 118.2(9) . . ?
C130 C129 C42 121.7(9) . . ?
C130 C129 C128 120.0 . . ?
C129 C130 H130 120.0 . . ?
C131 C130 C129 120.0 . . ?
C131 C130 H130 120.0 . . ?
C130 C131 H131 120.0 . . ?
C130 C131 C132 120.0 . . ?
C132 C131 H131 120.0 . . ?
C131 C132 C116 119.2(10) . . ?
C133 C132 C116 120.7(10) . . ?
C133 C132 C131 120.0 . . ?
C128 C133 H133 120.0 . . ?
C132 C133 C128 120.0 . . ?
C132 C133 H133 120.0 . . ?
H13A C134 H13B 109.5 . . ?
H13A C134 H13C 109.5 . . ?
H13B C134 H13C 109.5 . . ?
C138 C134 H13A 109.5 . . ?
C138 C134 H13B 109.5 . . ?
C138 C134 H13C 109.5 . . ?
C93 C135 C218 171(3) . . ?
C137 C136 C141 120.0 . . ?
C137 C136 C171 119.7(15) . . ?
C141 C136 C171 120.3(15) . . ?
C136 C137 H137 120.0 . . ?
C136 C137 C138 120.0 . . ?
C138 C137 H137 120.0 . . ?
C137 C138 C134 120.1(13) . . ?
C139 C138 C134 119.9(13) . . ?
C139 C138 C137 120.0 . . ?
C138 C139 C52 122.4(12) . . ?
C140 C139 C52 117.6(12) . . ?
C140 C139 C138 120.0 . . ?
C139 C140 H140 120.0 . . ?
C141 C140 C139 120.0 . . ?
C141 C140 H140 120.0 . . ?
C136 C141 H141 120.0 . . ?
C140 C141 C136 120.0 . . ?
C140 C141 H141 120.0 . . ?
H14A C142 H14B 109.5 . . ?
H14A C142 H14C 109.5 . . ?
H14B C142 H14C 109.5 . . ?
C174 C142 H14A 109.5 . . ?
C174 C142 H14B 109.5 . . ?
C174 C142 H14C 109.5 . . ?
C127 C143 H143 121.5 . . ?
C127 C143 C150 117(2) . . ?
C150 C143 H143 121.5 . . ?
C145 C144 H144 120.0 . . ?
C145 C144 C149 120.0 . . ?
C149 C144 H144 120.0 . . ?
C144 C145 H145 120.0 . . ?
C146 C145 C144 120.0 . . ?
C146 C145 H145 120.0 . . ?
C145 C146 C147 120.0 . . ?
C145 C146 C178 120.0(13) . . ?
C147 C146 C178 120.0(13) . . ?
C146 C147 H147 120.0 . . ?
C148 C147 C146 120.0 . . ?
C148 C147 H147 120.0 . . ?
C147 C148 C37 119.7(11) . . ?
C147 C148 C149 120.0 . . ?
C149 C148 C37 119.8(11) . . ?
C144 C149 C84 118.8(11) . . ?
C148 C149 C84 121.1(11) . . ?
C148 C149 C144 120.0 . . ?
C107 C150 C143 119(2) . . ?
C107 C150 C177 121.9(19) . . ?
C143 C150 C177 119(2) . . ?
C152 C151 C156 120.0 . . ?
C152 C151 C173 120.8(16) . . ?
C156 C151 C173 119.0(16) . . ?
C151 C152 H152 120.0 . . ?
C151 C152 C153 120.0 . . ?
C153 C152 H152 120.0 . . ?
C152 C153 H153 120.0 . . ?
C152 C153 C203 118(2) . . ?
C154 C153 C152 120.0 . . ?
C154 C153 H153 120.0 . . ?
C154 C153 C203 122(2) . . ?
C153 C154 C158 125.3(14) . . ?
C155 C154 C153 120.0 . . ?
C155 C154 C158 114.6(14) . . ?
C154 C155 H155 120.0 . . ?
C154 C155 C156 120.0 . . ?
C154 C155 C204 116(2) . . ?
C156 C155 H155 120.0 . . ?
C156 C155 C204 121(3) . . ?
C151 C156 H156 120.0 . . ?
C155 C156 C151 120.0 . . ?
C155 C156 H156 120.0 . . ?
C99 C157 H157 121.0 . . ?
C99 C157 C172 118.1(19) . . ?
C172 C157 H157 121.0 . . ?
C81 C158 C154 174(2) . . ?
C104 C159 H15A 109.5 . . ?
C104 C159 H15B 109.5 . . ?
C104 C159 H15C 109.5 . . ?
H15A C159 H15B 109.5 . . ?
H15A C159 H15C 109.5 . . ?
H15B C159 H15C 109.5 . . ?
C124 C160 H160 121.2 . . ?
C124 C160 C174 118(2) . . ?
C174 C160 H160 121.2 . . ?
C162 C161 C172 123(2) . . ?
C162 C161 C179 120(2) . . ?
C172 C161 C179 116(2) . . ?
C95 C162 H162 118.9 . . ?
C161 C162 C95 122(2) . . ?
C161 C162 H162 118.9 . . ?
H16A C163 H16B 109.5 . . ?
H16A C163 H16C 109.5 . . ?
H16B C163 H16C 109.5 . . ?
C217 C163 H16A 109.5 . . ?
C217 C163 H16B 109.5 . . ?
C217 C163 H16C 109.5 . . ?
C128 C164 H16D 109.5 . . ?
C128 C164 H16E 109.5 . . ?
C128 C164 H16F 109.5 . . ?
H16D C164 H16E 109.5 . . ?
H16D C164 H16F 109.5 . . ?
H16E C164 H16F 109.5 . . ?
C166 C165 H165 120.0 . . ?
C166 C165 C170 120.0 . . ?
C170 C165 H165 120.0 . . ?
C165 C166 C192 111.6(18) . . ?
C167 C166 C165 120.0 . . ?
C167 C166 C192 128.3(18) . . ?
C166 C167 H167 120.0 . . ?
C166 C167 C168 120.0 . . ?
C168 C167 H167 120.0 . . ?
C167 C168 C193 123.6(18) . . ?
C169 C168 C167 120.0 . . ?
C169 C168 C193 115.9(18) . . ?
C168 C169 C125 119.3(16) . . ?
C170 C169 C125 120.7(16) . . ?
C170 C169 C168 120.0 . . ?
C165 C170 H170 120.0 . . ?
C169 C170 C165 120.0 . . ?
C169 C170 H170 120.0 . . ?
C136 C171 H17A 109.5 . . ?
C136 C171 H17B 109.5 . . ?
C136 C171 H17C 109.5 . . ?
H17A C171 H17B 109.5 . . ?
H17A C171 H17C 109.5 . . ?
H17B C171 H17C 109.5 . . ?
C157 C172 H172 121.7 . . ?
C161 C172 C157 117(2) . . ?
C161 C172 H172 121.7 . . ?
C151 C173 H17D 109.5 . . ?
C151 C173 H17E 109.5 . . ?
C151 C173 H17F 109.5 . . ?
H17D C173 H17E 109.5 . . ?
H17D C173 H17F 109.5 . . ?
H17E C173 H17F 109.5 . . ?
C114 C174 C142 119(2) . . ?
C114 C174 C160 120(2) . . ?
C160 C174 C142 121(2) . . ?
H17G C175 H17H 109.5 . . ?
H17G C175 H17I 109.5 . . ?
H17H C175 H17I 109.5 . . ?
C215 C175 H17G 109.5 . . ?
C215 C175 H17H 109.5 . . ?
C215 C175 H17I 109.5 . . ?
H17J C176 H17K 109.5 . . ?
H17J C176 H17L 109.5 . . ?
H17K C176 H17L 109.5 . . ?
C195 C176 H17J 109.5 . . ?
C195 C176 H17K 109.5 . . ?
C195 C176 H17L 109.5 . . ?
C150 C177 H17M 109.5 . . ?
C150 C177 H17N 109.5 . . ?
C150 C177 H17O 109.5 . . ?
H17M C177 H17N 109.5 . . ?
H17M C177 H17O 109.5 . . ?
H17N C177 H17O 109.5 . . ?
C146 C178 H17P 109.5 . . ?
C146 C178 H17Q 109.5 . . ?
C146 C178 H17R 109.5 . . ?
H17P C178 H17Q 109.5 . . ?
H17P C178 H17R 109.5 . . ?
H17Q C178 H17R 109.5 . . ?
C161 C179 H17S 109.5 . . ?
C161 C179 H17T 109.5 . . ?
C161 C179 H17U 109.5 . . ?
H17S C179 H17T 109.5 . . ?
H17S C179 H17U 109.5 . . ?
H17T C179 H17U 109.5 . . ?
H18A C180 H18B 109.5 . . ?
H18A C180 H18C 109.5 . . ?
H18B C180 H18C 109.5 . . ?
C199 C180 H18A 109.5 . . ?
C199 C180 H18B 109.5 . . ?
C199 C180 H18C 109.5 . . ?
C108 C181 C198 175(4) . . ?
C184 C182 Au28 77(2) . . ?
C184 C182 C191 162(3) . . ?
C191 C182 Au28 116.4(19) . . ?
H18D C183 H18E 109.5 . . ?
H18D C183 H18F 109.5 . . ?
H18E C183 H18F 109.5 . . ?
C190 C183 H18D 109.5 . . ?
C190 C183 H18E 109.5 . . ?
C190 C183 H18F 109.5 . . ?
C182 C184 Au28 71(2) . . ?
C182 C184 Au30 165(3) . . ?
Au30 C184 Au28 120.4(14) . . ?
H18G C185 H18H 109.5 . . ?
H18G C185 H18I 109.5 . . ?
H18H C185 H18I 109.5 . . ?
C188 C185 H18G 109.5 . . ?
C188 C185 H18H 109.5 . . ?
C188 C185 H18I 109.5 . . ?
C187 C186 H186 120.0 . . ?
C187 C186 C191 120.0 . . ?
C191 C186 H186 120.0 . . ?
C186 C187 H187 120.0 . . ?
C186 C187 C188 120.0 . . ?
C188 C187 H187 120.0 . . ?
C187 C188 C185 125(2) . . ?
C189 C188 C185 115(2) . . ?
C189 C188 C187 120.0 . . ?
C188 C189 H189 120.0 . . ?
C188 C189 C190 120.0 . . ?
C190 C189 H189 120.0 . . ?
C189 C190 C183 124.3(19) . . ?
C189 C190 C191 120.0 . . ?
C191 C190 C183 115.7(19) . . ?
C186 C191 C182 119.7(19) . . ?
C190 C191 C182 120.3(19) . . ?
C190 C191 C186 120.0 . . ?
C166 C192 H19A 109.5 . . ?
C166 C192 H19B 109.5 . . ?
C166 C192 H19C 109.5 . . ?
H19A C192 H19B 109.5 . . ?
H19A C192 H19C 109.5 . . ?
H19B C192 H19C 109.5 . . ?
C168 C193 H19D 109.5 . . ?
C168 C193 H19E 109.5 . . ?
C168 C193 H19F 109.5 . . ?
H19D C193 H19E 109.5 . . ?
H19D C193 H19F 109.5 . . ?
H19E C193 H19F 109.5 . . ?
C195 C194 H194 120.0 . . ?
C195 C194 C199 120.0 . . ?
C199 C194 H194 120.0 . . ?
C194 C195 C176 117(2) . . ?
C194 C195 C196 120.0 . . ?
C196 C195 C176 122(2) . . ?
C195 C196 H196 120.0 . . ?
C197 C196 C195 120.0 . . ?
C197 C196 H196 120.0 . . ?
C196 C197 H197 120.0 . . ?
C196 C197 C198 120.0 . . ?
C198 C197 H197 120.0 . . ?
C197 C198 C181 118(2) . . ?
C197 C198 C199 120.0 . . ?
C199 C198 C181 121(2) . . ?
C194 C199 C180 117(2) . . ?
C198 C199 C180 123(2) . . ?
C198 C199 C194 120.0 . . ?
Au26 Au29 C125 136.9(6) . . ?
C39 Au29 Au26 53.6(5) . . ?
C39 Au29 C113 133.9(9) . . ?
C39 Au29 C125 124.2(8) . . ?
C113 Au29 Au26 117.8(6) . . ?
C113 Au29 C125 25.9(8) . . ?
Au16 Au30 Au12 53.38(3) . . ?
Au23 Au30 Au12 55.79(6) . . ?
Au23 Au30 Au16 50.67(3) . . ?
C184 Au30 Au12 150.4(9) . . ?
C184 Au30 Au16 97.6(9) . . ?
C184 Au30 Au23 103.0(10) . . ?
C231 Au30 Au12 40.9(4) . . ?
C231 Au30 Au16 88.2(4) . . ?
C231 Au30 Au23 93.5(5) . . ?
C231 Au30 C184 162.5(12) . . ?
C54 C200 H200 120.1 . . ?
C54 C200 C201 119.9(16) . . ?
C201 C200 H200 120.0 . . ?
C72 C201 C200 118.6(17) . . ?
C72 C201 C202 122.3(17) . . ?
C200 C201 C202 119.1(16) . . ?
C201 C202 H20A 109.5 . . ?
C201 C202 H20B 109.5 . . ?
C201 C202 H20C 109.5 . . ?
H20A C202 H20B 109.5 . . ?
H20A C202 H20C 109.5 . . ?
H20B C202 H20C 109.5 . . ?
C153 C203 H20D 109.5 . . ?
C153 C203 H20E 109.4 . . ?
C153 C203 H20F 109.6 . . ?
H20D C203 H20E 109.5 . . ?
H20D C203 H20F 109.5 . . ?
H20E C203 H20F 109.5 . . ?
C155 C204 H20G 109.5 . . ?
C155 C204 H20H 109.5 . . ?
C155 C204 H20I 109.5 . . ?
H20G C204 H20H 109.5 . . ?
H20G C204 H20I 109.5 . . ?
H20H C204 H20I 109.5 . . ?
C206 C205 H205 120.0 . . ?
C206 C205 C210 120.0 . . ?
C210 C205 H205 120.0 . . ?
C205 C206 H206 120.0 . . ?
C207 C206 C205 120.0 . . ?
C207 C206 H206 120.0 . . ?
C206 C207 C212 119(2) . . ?
C208 C207 C206 120.0 . . ?
C208 C207 C212 121(2) . . ?
C207 C208 C209 120.0 . . ?
C207 C208 C214 121(2) . . ?
C209 C208 C214 119(2) . . ?
C208 C209 H209 120.0 . . ?
C210 C209 C208 120.0 . . ?
C210 C209 H209 120.0 . . ?
C205 C210 C211 120(2) . . ?
C209 C210 C205 120.0 . . ?
C209 C210 C211 120(2) . . ?
C210 C211 H21A 109.5 . . ?
C210 C211 H21B 109.5 . . ?
C210 C211 H21C 109.5 . . ?
H21A C211 H21B 109.5 . . ?
H21A C211 H21C 109.5 . . ?
H21B C211 H21C 109.5 . . ?
C213 C212 C207 174(3) . . ?
Au15 C213 Au17 85.7(16) . . ?
C212 C213 Au15 164(3) . . ?
C212 C213 Au17 110(3) . . ?
C208 C214 H21D 109.5 . . ?
C208 C214 H21E 109.5 . . ?
C208 C214 H21F 109.5 . . ?
H21D C214 H21E 109.5 . . ?
H21D C214 H21F 109.5 . . ?
H21E C214 H21F 109.5 . . ?
C216 C215 C175 120.0(17) . . ?
C216 C215 C220 120.0 . . ?
C220 C215 C175 119.9(17) . . ?
C215 C216 H216 120.0 . . ?
C215 C216 C217 120.0 . . ?
C217 C216 H216 120.0 . . ?
C216 C217 C163 120.6(14) . . ?
C216 C217 C218 120.0 . . ?
C218 C217 C163 119.4(14) . . ?
C217 C218 C135 118.8(14) . . ?
C219 C218 C135 121.2(14) . . ?
C219 C218 C217 120.0 . . ?
C218 C219 H219 120.0 . . ?
C220 C219 C218 120.0 . . ?
C220 C219 H219 120.0 . . ?
C215 C220 H220 120.0 . . ?
C219 C220 C215 120.0 . . ?
C219 C220 H220 120.0 . . ?
C222 C221 C228 114(3) . . ?
C226 C221 C222 122(4) . . ?
C226 C221 C228 123(4) . . ?
C221 C222 H222 120.4 . . ?
C224 C222 C221 119(3) . . ?
C224 C222 H222 120.4 . . ?
C224 C223 C227 113(3) . . ?
C225 C223 C224 121(3) . . ?
C225 C223 C227 126(3) . . ?
C222 C224 C223 115(3) . . ?
C222 C224 C229 120(3) . . ?
C223 C224 C229 125(3) . . ?
Au28 C225 H225 95.9 . . ?
C223 C225 Au28 91(2) . . ?
C223 C225 H225 119.2 . . ?
C226 C225 Au28 83(2) . . ?
C226 C225 C223 122(4) . . ?
C226 C225 H225 119.2 . . ?
Au28 C226 H226 106.4 . . ?
C221 C226 Au28 98(3) . . ?
C221 C226 C225 120(4) . . ?
C221 C226 H226 119.8 . . ?
C225 C226 Au28 65(2) . . ?
C225 C226 H226 119.8 . . ?
C223 C227 Au16 121(2) . . ?
C230 C227 Au16 66(2) . . ?
C230 C227 C223 169(4) . . ?
C221 C228 H22A 109.5 . . ?
C221 C228 H22B 109.5 . . ?
C221 C228 H22C 109.5 . . ?
H22A C228 H22B 109.5 . . ?
H22A C228 H22C 109.5 . . ?
H22B C228 H22C 109.5 . . ?
C224 C229 H22D 109.5 . . ?
C224 C229 H22E 109.5 . . ?
C224 C229 H22F 109.5 . . ?
H22D C229 H22E 109.5 . . ?
H22D C229 H22F 109.5 . . ?
H22E C229 H22F 109.5 . . ?
Au24 C230 Au16 111.4(17) . . ?
C227 C230 Au16 81(3) . . ?
C227 C230 Au24 168(4) . . ?
Au27 C231 Au12 111.8(6) . . ?
C45 C231 Au12 76.2(9) . . ?
C45 C231 Au27 171.8(12) . . ?
C45 C231 Au30 161.4(14) . . ?
Au30 C231 Au12 107.2(6) . . ?

loop_
_geom_bond_atom_site_label_1
_geom_bond_atom_site_label_2
_geom_bond_distance
_geom_bond_site_symmetry_2
_geom_bond_publ_flag
Au1 Au3 2.7649(6) . ?
Au1 Au4 2.7983(7) . ?
Au1 Au5 3.0131(7) . ?
Au1 Au6 2.6914(7) . ?
Au1 Au7 2.9225(6) . ?
Au1 Au8 2.6820(7) . ?
Au1 Au12 2.7920(6) . ?
Au1 Au13 2.7784(8) . ?
Au1 Au16 3.0138(6) . ?
Au1 Au19 3.3697(7) . ?
Au1 Au22 3.3136(7) . ?
Au1 Au24 3.2414(7) . ?
Au2 Au3 3.0380(7) . ?
Au2 Au4 2.9985(7) . ?
Au2 Au5 2.7268(7) . ?
Au2 Au7 2.7803(6) . ?
Au2 Au10 3.3128(7) . ?
Au2 Au11 3.0529(7) . ?
Au2 Au17 2.7544(8) . ?
Au2 C2 2.250(12) . ?
Au2 C76 2.314(11) . ?
Au3 Au4 2.7353(6) . ?
Au3 Au5 2.9481(7) . ?
Au3 Au6 2.7429(7) . ?
Au3 Au22 3.1134(7) . ?
Au3 C15 2.265(11) . ?
Au3 C75 2.343(12) . ?
Au4 Au6 2.7349(7) . ?
Au4 Au7 3.0127(8) . ?
Au4 Au9 3.2450(7) . ?
Au4 Au11 3.2096(7) . ?
Au4 Au16 2.9646(7) . ?
Au4 C3 2.212(12) . ?
Au4 C16 2.546(14) . ?
Au5 Au7 2.8112(7) . ?
Au5 Au10 3.3063(7) . ?
Au5 Au13 2.9660(6) . ?
Au5 Au17 2.7104(7) . ?
Au5 Au22 3.2211(8) . ?
Au5 C19 2.193(13) . ?
Au5 C52 2.536(16) . ?
Au6 Au14 2.7747(7) . ?
Au6 Au19 2.9740(7) . ?
Au6 Au24 2.9602(7) . ?
Au6 C81 2.143(16) . ?
Au7 Au11 3.2238(7) . ?
Au7 Au13 3.0246(7) . ?
Au7 Au16 2.8113(7) . ?
Au7 Au17 2.6956(7) . ?
Au7 Au18 3.3568(9) . ?
Au7 Au20 3.2302(7) . ?
Au7 Au23 2.7592(6) . ?
Au7 Au26 2.7118(7) . ?
Au8 Au12 2.7597(7) . ?
Au8 Au13 2.7248(7) . ?
Au8 Au19 2.8825(8) . ?
Au8 Au21 2.7302(7) . ?
Au8 Au22 2.9612(7) . ?
Au8 C23 2.079(14) . ?
Au9 C2 1.959(13) . ?
Au9 C17 1.992(15) . ?
Au10 C15 1.956(14) . ?
Au10 C28 1.997(16) . ?
Au11 Au26 2.9169(8) . ?
Au11 C1 2.230(13) . ?
Au11 C3 1.983(14) . ?
Au11 C74 2.217(13) . ?
Au12 Au13 2.7241(8) . ?
Au12 Au16 2.9715(7) . ?
Au12 Au23 2.9981(7) . ?
Au12 Au24 3.0646(9) . ?
Au12 C45 2.324(13) . ?
Au12 Au30 3.322(2) . ?
Au12 C231 2.277(13) . ?
Au13 Au18 3.2049(8) . ?
Au13 Au23 3.0045(7) . ?
Au13 Au25 3.2545(7) . ?
Au13 C24 2.538(14) . ?
Au13 C79 2.208(14) . ?
Au14 C17 2.195(13) . ?
Au14 C27 2.175(14) . ?
Au14 C81 1.994(15) . ?
Au15 Au17 2.8110(7) . ?
Au15 C28 2.191(15) . ?
Au15 C42 2.196(15) . ?
Au15 C108 1.94(5) . ?
Au15 C213 2.04(4) . ?
Au16 Au23 2.7295(10) . ?
Au16 Au24 3.1366(8) . ?
Au16 Au26 2.7174(8) . ?
Au16 Au27 3.2211(11) . ?
Au16 C93 2.35(3) . ?
Au16 Au30 3.293(2) . ?
Au16 C227 2.15(4) . ?
Au16 C230 2.00(4) . ?
Au17 Au18 2.9897(7) . ?
Au17 Au20 2.9085(8) . ?
Au17 C108 2.23(4) . ?
Au17 C213 2.09(4) . ?
Au18 Au20 3.3333(7) . ?
Au18 Au23 3.1330(9) . ?
Au18 C10 2.204(14) . ?
Au18 C79 1.981(13) . ?
Au18 C96 2.243(15) . ?
Au19 Au22 3.3600(9) . ?
Au19 C47 2.275(16) . ?
Au19 C82 2.180(15) . ?
Au19 C94 1.951(15) . ?
Au20 Au26 2.9002(9) . ?
Au20 C1 1.984(13) . ?
Au20 C10 1.983(15) . ?
Au21 C11 2.143(13) . ?
Au21 C23 2.033(15) . ?
Au21 C78 2.225(13) . ?
Au22 C19 2.014(17) . ?
Au22 C82 1.949(17) . ?
Au23 Au26 2.7478(9) . ?
Au23 C48 2.250(15) . ?
Au23 C50 2.328(15) . ?
Au23 Au30 3.068(5) . ?
Au24 C13 2.234(15) . ?
Au24 C93 2.14(2) . ?
Au24 C94 2.233(15) . ?
Au24 C230 1.80(3) . ?
Au25 C48 2.012(16) . ?
Au25 C78 1.956(14) . ?
Au26 Au28 2.8796(12) . ?
Au26 C39 2.178(17) . ?
Au26 Au29 2.6309(13) . ?
Au27 C113 2.03(3) . ?
Au27 C231 2.074(15) . ?
Au28 C39 2.057(18) . ?
Au28 C182 2.23(3) . ?
Au28 C184 2.29(3) . ?
Au28 C225 2.36(4) . ?
Au28 C226 2.58(4) . ?
C1 C74 1.226(17) . ?
C2 C76 1.264(17) . ?
C3 C16 1.212(19) . ?
C4 H4 0.9500 . ?
C4 C5 1.3900 . ?
C4 C9 1.3900 . ?
C5 H5 0.9500 . ?
C5 C6 1.3900 . ?
C6 C7 1.3900 . ?
C6 C46 1.520(16) . ?
C7 H7 0.9500 . ?
C7 C8 1.3900 . ?
C8 C9 1.3900 . ?
C8 C88 1.480(17) . ?
C9 C76 1.446(14) . ?
C10 C96 1.23(2) . ?
C11 C58 1.469(19) . ?
C11 C78 1.261(18) . ?
C12 C18 1.41(2) . ?
C12 C22 1.38(2) . ?
C12 C74 1.442(18) . ?
C13 C94 1.213(19) . ?
C13 C99 1.45(2) . ?
C14 C16 1.44(2) . ?
C14 C25 1.41(2) . ?
C14 C97 1.39(2) . ?
C15 C75 1.243(18) . ?
C17 C27 1.21(2) . ?
C18 H18 0.9500 . ?
C18 C100 1.40(2) . ?
C19 C52 1.18(2) . ?
C20 C21 1.395(19) . ?
C20 C30 1.393(19) . ?
C20 C45 1.454(19) . ?
C21 H21 0.9500 . ?
C21 C51 1.39(2) . ?
C22 C90 1.48(2) . ?
C22 C120 1.40(2) . ?
C23 C84 1.211(19) . ?
C24 C77 1.411(17) . ?
C24 C79 1.240(17) . ?
C25 H25 0.9500 . ?
C25 C43 1.39(2) . ?
C26 C57 1.46(2) . ?
C26 C71 1.37(2) . ?
C26 C89 1.31(2) . ?
C27 C63 1.468(17) . ?
C28 C42 1.19(2) . ?
C29 C31 1.498(19) . ?
C29 C36 1.410(18) . ?
C29 C77 1.385(18) . ?
C30 C38 1.39(2) . ?
C30 C70 1.50(2) . ?
C31 H31A 0.9800 . ?
C31 H31B 0.9800 . ?
C31 H31C 0.9800 . ?
C32 C44 1.40(2) . ?
C32 C54 1.387(19) . ?
C32 C75 1.429(19) . ?
C33 C41 1.38(2) . ?
C33 C49 1.52(2) . ?
C33 C58 1.402(19) . ?
C34 H34 0.9500 . ?
C34 C40 1.380(18) . ?
C34 C77 1.400(17) . ?
C35 H35 0.9500 . ?
C35 C58 1.40(2) . ?
C35 C92 1.38(2) . ?
C36 H36 0.9500 . ?
C36 C80 1.42(2) . ?
C37 H37A 0.9800 . ?
C37 H37B 0.9800 . ?
C37 H37C 0.9800 . ?
C37 C148 1.48(2) . ?
C38 H38 0.9500 . ?
C38 C86 1.35(2) . ?
C39 C57 1.21(2) . ?
C39 Au29 2.076(18) . ?
C40 H40 0.9500 . ?
C40 C80 1.35(2) . ?
C41 H41 0.9500 . ?
C41 C60 1.39(2) . ?
C42 C129 1.468(17) . ?
C43 H43 0.9500 . ?
C43 C67 1.39(2) . ?
C44 C69 1.53(2) . ?
C44 C72 1.37(2) . ?
C45 C231 1.262(19) . ?
C46 H46A 0.9800 . ?
C46 H46B 0.9800 . ?
C46 H46C 0.9800 . ?
C47 C82 1.19(2) . ?
C47 C91 1.47(2) . ?
C48 C50 1.20(2) . ?
C49 H49A 0.9800 . ?
C49 H49B 0.9800 . ?
C49 H49C 0.9800 . ?
C50 C103 1.47(2) . ?
C51 H51 0.9500 . ?
C51 C86 1.38(2) . ?
C52 C139 1.41(2) . ?
C53 C91 1.44(2) . ?
C53 C105 1.52(3) . ?
C53 C107 1.41(3) . ?
C54 H54 0.9500 . ?
C54 C200 1.37(2) . ?
C55 H55A 0.9800 . ?
C55 H55B 0.9800 . ?
C55 H55C 0.9800 . ?
C55 C64 1.502(19) . ?
C56 C96 1.45(2) . ?
C56 C112 1.37(2) . ?
C56 C124 1.38(2) . ?
C59 H59 0.9500 . ?
C59 C85 1.40(2) . ?
C59 C109 1.36(2) . ?
C60 C92 1.39(2) . ?
C60 C121 1.54(2) . ?
C61 H61 0.9500 . ?
C61 C62 1.3900 . ?
C61 C66 1.3900 . ?
C62 H62 0.9500 . ?
C62 C63 1.3900 . ?
C63 C64 1.3900 . ?
C64 C65 1.3900 . ?
C65 H65 0.9500 . ?
C65 C66 1.3900 . ?
C66 C123 1.539(19) . ?
C67 C119 1.49(2) . ?
C67 C122 1.38(2) . ?
C68 H68A 0.9800 . ?
C68 H68B 0.9800 . ?
C68 H68C 0.9800 . ?
C68 C101 1.54(2) . ?
C69 H69A 0.9800 . ?
C69 H69B 0.9800 . ?
C69 H69C 0.9800 . ?
C70 H70A 0.9800 . ?
C70 H70B 0.9800 . ?
C70 H70C 0.9800 . ?
C71 H71 0.9500 . ?
C71 C126 1.41(2) . ?
C72 H72 0.9500 . ?
C72 C201 1.36(2) . ?
C73 H73 0.9500 . ?
C73 C103 1.37(2) . ?
C73 C106 1.42(2) . ?
C80 C102 1.501(19) . ?
C81 C158 1.20(2) . ?
C83 H83 0.9500 . ?
C83 C89 1.46(2) . ?
C83 C101 1.34(2) . ?
C84 C149 1.446(17) . ?
C85 C98 1.47(2) . ?
C85 C103 1.41(2) . ?
C86 C118 1.54(2) . ?
C87 H87A 0.9800 . ?
C87 H87B 0.9800 . ?
C87 H87C 0.9800 . ?
C87 C97 1.53(2) . ?
C88 H88A 0.9800 . ?
C88 H88B 0.9800 . ?
C88 H88C 0.9800 . ?
C89 C110 1.51(2) . ?
C90 H90A 0.9800 . ?
C90 H90B 0.9800 . ?
C90 H90C 0.9800 . ?
C91 C127 1.31(2) . ?
C92 H92 0.9500 . ?
C93 C135 1.17(3) . ?
C95 C99 1.40(2) . ?
C95 C111 1.45(2) . ?
C95 C162 1.36(3) . ?
C97 C122 1.40(2) . ?
C98 H98A 0.9800 . ?
C98 H98B 0.9800 . ?
C98 H98C 0.9800 . ?
C99 C157 1.39(2) . ?
C100 H100 0.9500 . ?
C100 C104 1.36(2) . ?
C101 C126 1.37(2) . ?
C102 H10A 0.9800 . ?
C102 H10B 0.9800 . ?
C102 H10C 0.9800 . ?
C104 C120 1.35(2) . ?
C104 C159 1.55(2) . ?
C105 H10D 0.9800 . ?
C105 H10E 0.9800 . ?
C105 H10F 0.9800 . ?
C106 H106 0.9500 . ?
C106 C109 1.38(2) . ?
C107 H107 0.9500 . ?
C107 C150 1.41(3) . ?
C108 C181 1.30(5) . ?
C109 C115 1.57(2) . ?
C110 H11A 0.9800 . ?
C110 H11B 0.9800 . ?
C110 H11C 0.9800 . ?
C111 H11D 0.9800 . ?
C111 H11E 0.9800 . ?
C111 H11F 0.9800 . ?
C112 C114 1.38(2) . ?
C112 C117 1.50(2) . ?
C113 C125 1.18(3) . ?
C113 Au29 2.53(3) . ?
C114 H114 0.9500 . ?
C114 C174 1.35(3) . ?
C115 H11G 0.9800 . ?
C115 H11H 0.9800 . ?
C115 H11I 0.9800 . ?
C116 H11J 0.9800 . ?
C116 H11K 0.9800 . ?
C116 H11L 0.9800 . ?
C116 C132 1.508(18) . ?
C117 H11M 0.9800 . ?
C117 H11N 0.9800 . ?
C117 H11O 0.9800 . ?
C118 H11P 0.9800 . ?
C118 H11Q 0.9800 . ?
C118 H11R 0.9800 . ?
C119 H11S 0.9800 . ?
C119 H11T 0.9800 . ?
C119 H11U 0.9800 . ?
C120 H120 0.9500 . ?
C121 H12A 0.9800 . ?
C121 H12B 0.9800 . ?
C121 H12C 0.9800 . ?
C122 H122 0.9500 . ?
C123 H12D 0.9800 . ?
C123 H12E 0.9800 . ?
C123 H12F 0.9800 . ?
C124 H124 0.9500 . ?
C124 C160 1.37(3) . ?
C125 C169 1.51(3) . ?
C125 Au29 2.70(3) . ?
C126 H126 0.9500 . ?
C127 H127 0.9500 . ?
C127 C143 1.42(3) . ?
C128 C129 1.3900 . ?
C128 C133 1.3900 . ?
C128 C164 1.54(2) . ?
C129 C130 1.3900 . ?
C130 H130 0.9500 . ?
C130 C131 1.3900 . ?
C131 H131 0.9500 . ?
C131 C132 1.3900 . ?
C132 C133 1.3900 . ?
C133 H133 0.9500 . ?
C134 H13A 0.9800 . ?
C134 H13B 0.9800 . ?
C134 H13C 0.9800 . ?
C134 C138 1.44(2) . ?
C135 C218 1.51(3) . ?
C136 C137 1.3900 . ?
C136 C141 1.3900 . ?
C136 C171 1.58(2) . ?
C137 H137 0.9500 . ?
C137 C138 1.3900 . ?
C138 C139 1.3900 . ?
C139 C140 1.3900 . ?
C140 H140 0.9500 . ?
C140 C141 1.3900 . ?
C141 H141 0.9500 . ?
C142 H14A 0.9800 . ?
C142 H14B 0.9800 . ?
C142 H14C 0.9800 . ?
C142 C174 1.56(3) . ?
C143 H143 0.9500 . ?
C143 C150 1.45(3) . ?
C144 H144 0.9500 . ?
C144 C145 1.3900 . ?
C144 C149 1.3900 . ?
C145 H145 0.9500 . ?
C145 C146 1.3900 . ?
C146 C147 1.3900 . ?
C146 C178 1.54(2) . ?
C147 H147 0.9500 . ?
C147 C148 1.3900 . ?
C148 C149 1.3900 . ?
C150 C177 1.60(3) . ?
C151 C152 1.3900 . ?
C151 C156 1.3900 . ?
C151 C173 1.55(2) . ?
C152 H152 0.9500 . ?
C152 C153 1.3900 . ?
C153 H153 0.9500 . ?
C153 C154 1.3900 . ?
C153 C203 1.550(2) . ?
C154 C155 1.3900 . ?
C154 C158 1.46(2) . ?
C155 H155 0.9500 . ?
C155 C156 1.3900 . ?
C155 C204 1.550(2) . ?
C156 H156 0.9500 . ?
C157 H157 0.9500 . ?
C157 C172 1.45(3) . ?
C159 H15A 0.9800 . ?
C159 H15B 0.9800 . ?
C159 H15C 0.9800 . ?
C160 H160 0.9500 . ?
C160 C174 1.40(3) . ?
C161 C162 1.33(3) . ?
C161 C172 1.37(3) . ?
C161 C179 1.63(3) . ?
C162 H162 0.9500 . ?
C163 H16A 0.9800 . ?
C163 H16B 0.9800 . ?
C163 H16C 0.9800 . ?
C163 C217 1.62(3) . ?
C164 H16D 0.9800 . ?
C164 H16E 0.9800 . ?
C164 H16F 0.9800 . ?
C165 H165 0.9500 . ?
C165 C166 1.3900 . ?
C165 C170 1.3900 . ?
C166 C167 1.3900 . ?
C166 C192 1.68(3) . ?
C167 H167 0.9500 . ?
C167 C168 1.3900 . ?
C168 C169 1.3900 . ?
C168 C193 1.51(4) . ?
C169 C170 1.3900 . ?
C170 H170 0.9500 . ?
C171 H17A 0.9800 . ?
C171 H17B 0.9800 . ?
C171 H17C 0.9800 . ?
C172 H172 0.9500 . ?
C173 H17D 0.9800 . ?
C173 H17E 0.9800 . ?
C173 H17F 0.9800 . ?
C175 H17G 0.9800 . ?
C175 H17H 0.9800 . ?
C175 H17I 0.9800 . ?
C175 C215 1.50(3) . ?
C176 H17J 0.9800 . ?
C176 H17K 0.9800 . ?
C176 H17L 0.9800 . ?
C176 C195 1.550(2) . ?
C177 H17M 0.9800 . ?
C177 H17N 0.9800 . ?
C177 H17O 0.9800 . ?
C178 H17P 0.9800 . ?
C178 H17Q 0.9800 . ?
C178 H17R 0.9800 . ?
C179 H17S 0.9800 . ?
C179 H17T 0.9800 . ?
C179 H17U 0.9800 . ?
C180 H18A 0.9800 . ?
C180 H18B 0.9800 . ?
C180 H18C 0.9800 . ?
C180 C199 1.49(4) . ?
C181 C198 1.41(4) . ?
C182 C184 1.24(4) . ?
C182 C191 1.51(3) . ?
C183 H18D 0.9800 . ?
C183 H18E 0.9800 . ?
C183 H18F 0.9800 . ?
C183 C190 1.64(4) . ?
C184 Au30 1.98(3) . ?
C185 H18G 0.9800 . ?
C185 H18H 0.9800 . ?
C185 H18I 0.9800 . ?
C185 C188 1.56(4) . ?
C186 H186 0.9500 . ?
C186 C187 1.3900 . ?
C186 C191 1.3900 . ?
C187 H187 0.9500 . ?
C187 C188 1.3900 . ?
C188 C189 1.3900 . ?
C189 H189 0.9500 . ?
C189 C190 1.3900 . ?
C190 C191 1.3900 . ?
C192 H19A 0.9800 . ?
C192 H19B 0.9800 . ?
C192 H19C 0.9800 . ?
C193 H19D 0.9800 . ?
C193 H19E 0.9800 . ?
C193 H19F 0.9800 . ?
C194 H194 0.9500 . ?
C194 C195 1.3900 . ?
C194 C199 1.3900 . ?
C195 C196 1.3900 . ?
C196 H196 0.9500 . ?
C196 C197 1.3900 . ?
C197 H197 0.9500 . ?
C197 C198 1.3900 . ?
C198 C199 1.3900 . ?
Au30 C231 1.838(14) . ?
C200 H200 0.9500 . ?
C200 C201 1.40(2) . ?
C201 C202 1.54(3) . ?
C202 H20A 0.9800 . ?
C202 H20B 0.9800 . ?
C202 H20C 0.9800 . ?
C203 H20D 0.9799 . ?
C203 H20E 0.9799 . ?
C203 H20F 0.9799 . ?
C204 H20G 0.9800 . ?
C204 H20H 0.9800 . ?
C204 H20I 0.9800 . ?
C205 H205 0.9500 . ?
C205 C206 1.3900 . ?
C205 C210 1.3900 . ?
C206 H206 0.9500 . ?
C206 C207 1.3900 . ?
C207 C208 1.3900 . ?
C207 C212 1.45(3) . ?
C208 C209 1.3900 . ?
C208 C214 1.41(3) . ?
C209 H209 0.9500 . ?
C209 C210 1.3900 . ?
C210 C211 1.550(2) . ?
C211 H21A 0.9800 . ?
C211 H21B 0.9800 . ?
C211 H21C 0.9800 . ?
C212 C213 1.25(5) . ?
C214 H21D 0.9800 . ?
C214 H21E 0.9800 . ?
C214 H21F 0.9800 . ?
C215 C216 1.3900 . ?
C215 C220 1.3900 . ?
C216 H216 0.9500 . ?
C216 C217 1.3900 . ?
C217 C218 1.3900 . ?
C218 C219 1.3900 . ?
C219 H219 0.9500 . ?
C219 C220 1.3900 . ?
C220 H220 0.9500 . ?
C221 C222 1.45(5) . ?
C221 C226 1.33(5) . ?
C221 C228 1.53(5) . ?
C222 H222 0.9500 . ?
C222 C224 1.44(5) . ?
C223 C224 1.48(5) . ?
C223 C225 1.38(5) . ?
C223 C227 1.49(4) . ?
C224 C229 1.50(5) . ?
C225 H225 0.9500 . ?
C225 C226 1.37(5) . ?
C226 H226 0.9500 . ?
C227 C230 1.18(3) . ?
C228 H22A 0.9800 . ?
C228 H22B 0.9800 . ?
C228 H22C 0.9800 . ?
C229 H22D 0.9800 . ?
C229 H22E 0.9800 . ?
C229 H22F 0.9800 . ?

loop_
_geom_torsion_atom_site_label_1
_geom_torsion_atom_site_label_2
_geom_torsion_atom_site_label_3
_geom_torsion_atom_site_label_4
_geom_torsion
_geom_torsion_site_symmetry_1
_geom_torsion_site_symmetry_2
_geom_torsion_site_symmetry_3
_geom_torsion_site_symmetry_4
_geom_torsion_publ_flag
Au1 Au24 C230 Au16 -17.5(16) . . . . ?
Au1 Au24 C230 C227 167(16) . . . . ?
Au2 C2 C76 C9 153(4) . . . . ?
Au3 C15 C75 C32 168(8) . . . . ?
Au4 C3 C16 C14 -147(7) . . . . ?
Au5 C19 C52 C139 -139(6) . . . . ?
Au5 C52 C139 C138 -118.9(12) . . . . ?
Au5 C52 C139 C140 58.5(16) . . . . ?
Au6 Au24 C230 Au16 -67.9(17) . . . . ?
Au6 Au24 C230 C227 117(16) . . . . ?
Au10 C28 C42 Au15 -171(7) . . . . ?
Au10 C28 C42 C129 5(11) . . . . ?
Au11 C1 C74 C12 168(4) . . . . ?
Au11 C3 C16 Au4 143(5) . . . . ?
Au11 C3 C16 C14 -3(12) . . . . ?
Au12 Au24 C230 Au16 34.8(15) . . . . ?
Au12 Au24 C230 C227 -140(16) . . . . ?
Au12 C45 C231 Au30 -103(4) . . . . ?
Au12 Au30 C231 C45 98(4) . . . . ?
Au13 C24 C77 C29 -129.6(12) . . . . ?
Au13 C24 C77 C34 51.6(16) . . . . ?
Au13 C24 C79 Au18 140(5) . . . . ?
Au14 C17 C27 C63 -179(5) . . . . ?
Au14 C27 C63 C62 -2.7(13) . . . . ?
Au14 C27 C63 C64 176.2(6) . . . . ?
Au15 C28 C42 C129 176(5) . . . . ?
Au15 C42 C129 C128 167.8(8) . . . . ?
Au15 C42 C129 C130 -7.9(16) . . . . ?
Au16 Au24 C230 C227 -175(17) . . . . ?
Au16 Au30 C231 Au12 29.0(6) . . . . ?
Au16 Au30 C231 C45 127(4) . . . . ?
Au16 C227 C230 Au24 175(17) . . . . ?
Au18 C10 C96 C56 164(7) . . . . ?
Au19 C47 C82 Au22 139(8) . . . . ?
Au19 C47 C91 C53 175.6(13) . . . . ?
Au19 C47 C91 C127 -10(3) . . . . ?
Au21 C11 C58 C33 -164.8(11) . . . . ?
Au21 C11 C58 C35 12.3(19) . . . . ?
Au22 C19 C52 Au5 162(6) . . . . ?
Au22 C19 C52 C139 23(11) . . . . ?
Au23 C48 C50 C103 154(7) . . . . ?
Au23 C50 C103 C73 -49(2) . . . . ?
Au23 C50 C103 C85 126.4(16) . . . . ?
Au23 Au30 C231 Au12 -21.4(6) . . . . ?
Au23 Au30 C231 C45 76(4) . . . . ?
Au24 C13 C94 Au19 -179(6) . . . . ?
Au24 C13 C99 C95 176.4(14) . . . . ?
Au24 C13 C99 C157 -1(3) . . . . ?
Au28 C182 C184 Au30 142(11) . . . . ?
Au28 C182 C191 C186 -30(3) . . . . ?
Au28 C182 C191 C190 150.0(15) . . . . ?
Au28 C225 C226 C221 -85(4) . . . . ?
C4 C5 C6 C7 0.0 . . . . ?
C4 C5 C6 C46 -177.9(11) . . . . ?
C4 C9 C76 Au2 -46.9(11) . . . . ?
C4 C9 C76 C2 164(4) . . . . ?
C5 C4 C9 C8 0.0 . . . . ?
C5 C4 C9 C76 176.6(9) . . . . ?
C5 C6 C7 C8 0.0 . . . . ?
C6 C7 C8 C9 0.0 . . . . ?
C6 C7 C8 C88 179.6(10) . . . . ?
C7 C8 C9 C4 0.0 . . . . ?
C7 C8 C9 C76 -176.6(9) . . . . ?
C8 C9 C76 Au2 129.7(7) . . . . ?
C8 C9 C76 C2 -20(4) . . . . ?
C9 C4 C5 C6 0.0 . . . . ?
C12 C18 C100 C104 0(2) . . . . ?
C12 C22 C120 C104 -3(3) . . . . ?
C13 Au24 C230 Au16 123(2) . . . . ?
C13 Au24 C230 C227 -52(17) . . . . ?
C13 C99 C157 C172 175.6(19) . . . . ?
C14 C25 C43 C67 1(2) . . . . ?
C14 C97 C122 C67 1(2) . . . . ?
C16 C14 C25 C43 -175.2(14) . . . . ?
C16 C14 C97 C87 -1(2) . . . . ?
C16 C14 C97 C122 173.9(14) . . . . ?
C17 C27 C63 C62 177(5) . . . . ?
C17 C27 C63 C64 -5(6) . . . . ?
C18 C12 C22 C90 -177.0(15) . . . . ?
C18 C12 C22 C120 5(2) . . . . ?
C18 C12 C74 Au11 -10.2(18) . . . . ?
C18 C12 C74 C1 -176(4) . . . . ?
C18 C100 C104 C120 2(3) . . . . ?
C18 C100 C104 C159 179.9(16) . . . . ?
C19 C52 C139 C138 12(7) . . . . ?
C19 C52 C139 C140 -170(6) . . . . ?
C20 C21 C51 C86 2(2) . . . . ?
C20 C30 C38 C86 4(2) . . . . ?
C20 C45 C231 Au12 156(6) . . . . ?
C20 C45 C231 Au30 53(8) . . . . ?
C21 C20 C30 C38 0(2) . . . . ?
C21 C20 C30 C70 -179.9(15) . . . . ?
C21 C20 C45 Au12 -53.5(19) . . . . ?
C21 C20 C45 C231 154(5) . . . . ?
C21 C51 C86 C38 1(3) . . . . ?
C21 C51 C86 C118 179.3(16) . . . . ?
C22 C12 C18 C100 -3(2) . . . . ?
C22 C12 C74 Au11 172.3(11) . . . . ?
C22 C12 C74 C1 7(5) . . . . ?
C25 C14 C16 Au4 49.5(19) . . . . ?
C25 C14 C16 C3 -169(7) . . . . ?
C25 C14 C97 C87 -176.2(14) . . . . ?
C25 C14 C97 C122 -2(2) . . . . ?
C25 C43 C67 C119 -179.4(15) . . . . ?
C25 C43 C67 C122 -2(2) . . . . ?
C26 C71 C126 C101 2(3) . . . . ?
C27 C63 C64 C55 -0.8(13) . . . . ?
C27 C63 C64 C65 -178.9(11) . . . . ?
C28 C42 C129 C128 -8(5) . . . . ?
C28 C42 C129 C130 177(4) . . . . ?
C29 C36 C80 C40 -2(2) . . . . ?
C29 C36 C80 C102 177.8(14) . . . . ?
C30 C20 C21 C51 -3(2) . . . . ?
C30 C20 C45 Au12 126.4(13) . . . . ?
C30 C20 C45 C231 -26(7) . . . . ?
C30 C38 C86 C51 -4(3) . . . . ?
C30 C38 C86 C118 177.6(16) . . . . ?
C31 C29 C36 C80 -178.9(14) . . . . ?
C31 C29 C77 C24 -1(2) . . . . ?
C31 C29 C77 C34 178.1(13) . . . . ?
C32 C44 C72 C201 -3(3) . . . . ?
C32 C54 C200 C201 -1(2) . . . . ?
C33 C41 C60 C92 2(2) . . . . ?
C33 C41 C60 C121 -172.0(15) . . . . ?
C34 C40 C80 C36 3(2) . . . . ?
C34 C40 C80 C102 -176.7(14) . . . . ?
C36 C29 C77 C24 178.6(12) . . . . ?
C36 C29 C77 C34 -3(2) . . . . ?
C37 C148 C149 C84 5.7(17) . . . . ?
C37 C148 C149 C144 -171.6(16) . . . . ?
C40 C34 C77 C24 -177.5(13) . . . . ?
C40 C34 C77 C29 4(2) . . . . ?
C41 C33 C58 C11 176.0(13) . . . . ?
C41 C33 C58 C35 -1(2) . . . . ?
C41 C60 C92 C35 0(2) . . . . ?
C42 C129 C130 C131 175.7(12) . . . . ?
C43 C67 C122 C97 0(3) . . . . ?
C44 C32 C54 C200 2(2) . . . . ?
C44 C32 C75 Au3 121.0(13) . . . . ?
C44 C32 C75 C15 -46(8) . . . . ?
C44 C72 C201 C200 3(3) . . . . ?
C44 C72 C201 C202 180.0(17) . . . . ?
C45 C20 C21 C51 177.4(14) . . . . ?
C45 C20 C30 C38 179.7(14) . . . . ?
C45 C20 C30 C70 0(2) . . . . ?
C46 C6 C7 C8 177.9(11) . . . . ?
C47 C91 C127 C143 178(2) . . . . ?
C48 C50 C103 C73 160(7) . . . . ?
C48 C50 C103 C85 -24(8) . . . . ?
C49 C33 C41 C60 178.7(15) . . . . ?
C49 C33 C58 C11 -5(2) . . . . ?
C49 C33 C58 C35 178.3(15) . . . . ?
C52 C139 C140 C141 -177.5(12) . . . . ?
C53 C91 C127 C143 -8(4) . . . . ?
C53 C107 C150 C143 0(4) . . . . ?
C53 C107 C150 C177 -178(2) . . . . ?
C54 C32 C44 C69 179.2(14) . . . . ?
C54 C32 C44 C72 0(2) . . . . ?
C54 C32 C75 Au3 -54.4(16) . . . . ?
C54 C32 C75 C15 139(7) . . . . ?
C54 C200 C201 C72 -1(3) . . . . ?
C54 C200 C201 C202 -178.2(16) . . . . ?
C55 C64 C65 C66 -178.2(12) . . . . ?
C56 C112 C114 C174 -6(3) . . . . ?
C56 C124 C160 C174 -5(3) . . . . ?
C57 C26 C71 C126 -178.1(15) . . . . ?
C57 C26 C89 C83 177.1(14) . . . . ?
C57 C26 C89 C110 -3(3) . . . . ?
C58 C11 C78 Au21 -173(5) . . . . ?
C58 C33 C41 C60 -2(2) . . . . ?
C58 C35 C92 C60 -3(3) . . . . ?
C59 C85 C103 C50 -179.5(17) . . . . ?
C59 C85 C103 C73 -4(3) . . . . ?
C61 C62 C63 C27 178.9(11) . . . . ?
C61 C62 C63 C64 0.0 . . . . ?
C62 C61 C66 C65 0.0 . . . . ?
C62 C61 C66 C123 -178.4(12) . . . . ?
C62 C63 C64 C55 178.2(12) . . . . ?
C62 C63 C64 C65 0.0 . . . . ?
C63 C64 C65 C66 0.0 . . . . ?
C64 C65 C66 C61 0.0 . . . . ?
C64 C65 C66 C123 178.3(12) . . . . ?
C66 C61 C62 C63 0.0 . . . . ?
C68 C101 C126 C71 177.6(16) . . . . ?
C69 C44 C72 C201 178.0(16) . . . . ?
C70 C30 C38 C86 -176.7(16) . . . . ?
C71 C26 C89 C83 -3(3) . . . . ?
C71 C26 C89 C110 176.5(16) . . . . ?
C73 C106 C109 C59 -8(3) . . . . ?
C73 C106 C109 C115 177.0(19) . . . . ?
C74 C12 C18 C100 179.7(13) . . . . ?
C74 C12 C22 C90 0(2) . . . . ?
C74 C12 C22 C120 -178.0(14) . . . . ?
C75 C32 C44 C69 4(2) . . . . ?
C75 C32 C44 C72 -175.6(14) . . . . ?
C75 C32 C54 C200 177.6(13) . . . . ?
C77 C29 C36 C80 2(2) . . . . ?
C77 C34 C40 C80 -4(2) . . . . ?
C78 C11 C58 C33 8(5) . . . . ?
C78 C11 C58 C35 -175(4) . . . . ?
C82 C47 C91 C53 -18(9) . . . . ?
C82 C47 C91 C127 156(7) . . . . ?
C83 C101 C126 C71 -5(3) . . . . ?
C85 C59 C109 C106 6(3) . . . . ?
C85 C59 C109 C115 -179.3(19) . . . . ?
C87 C97 C122 C67 175.9(15) . . . . ?
C88 C8 C9 C4 -179.6(10) . . . . ?
C88 C8 C9 C76 3.8(11) . . . . ?
C89 C26 C71 C126 2(3) . . . . ?
C89 C83 C101 C68 -178.5(15) . . . . ?
C89 C83 C101 C126 4(3) . . . . ?
C90 C22 C120 C104 178.3(17) . . . . ?
C91 C47 C82 Au19 -168(8) . . . . ?
C91 C47 C82 Au22 -28(14) . . . . ?
C91 C53 C107 C150 0(3) . . . . ?
C91 C127 C143 C150 8(4) . . . . ?
C92 C35 C58 C11 -173.3(15) . . . . ?
C92 C35 C58 C33 4(2) . . . . ?
C94 C13 C99 C95 3(7) . . . . ?
C94 C13 C99 C157 -175(5) . . . . ?
C95 C99 C157 C172 -2(3) . . . . ?
C96 C56 C112 C114 -173.9(18) . . . . ?
C96 C56 C112 C117 0(3) . . . . ?
C96 C56 C124 C160 179(2) . . . . ?
C97 C14 C16 Au4 -126.2(13) . . . . ?
C97 C14 C16 C3 16(8) . . . . ?
C97 C14 C25 C43 0(2) . . . . ?
C98 C85 C103 C50 -6(3) . . . . ?
C98 C85 C103 C73 169.7(19) . . . . ?
C99 C13 C94 Au19 -5(12) . . . . ?
C99 C13 C94 Au24 175(6) . . . . ?
C99 C95 C162 C161 1(4) . . . . ?
C99 C157 C172 C161 -2(3) . . . . ?
C100 C104 C120 C22 0(3) . . . . ?
C101 C83 C89 C26 0(2) . . . . ?
C101 C83 C89 C110 -179.5(16) . . . . ?
C103 C73 C106 C109 4(3) . . . . ?
C105 C53 C91 C47 -2(3) . . . . ?
C105 C53 C91 C127 -176(2) . . . . ?
C105 C53 C107 C150 -180(2) . . . . ?
C106 C73 C103 C50 177.1(18) . . . . ?
C106 C73 C103 C85 2(3) . . . . ?
C107 C53 C91 C47 178.4(19) . . . . ?
C107 C53 C91 C127 4(3) . . . . ?
C109 C59 C85 C98 -173.7(19) . . . . ?
C109 C59 C85 C103 0(3) . . . . ?
C111 C95 C99 C13 -3(3) . . . . ?
C111 C95 C99 C157 175(2) . . . . ?
C111 C95 C162 C161 -171(2) . . . . ?
C112 C56 C96 Au18 173.3(14) . . . . ?
C112 C56 C96 C10 12(8) . . . . ?
C112 C56 C124 C160 2(3) . . . . ?
C112 C114 C174 C142 -177.5(19) . . . . ?
C112 C114 C174 C160 3(3) . . . . ?
C116 C132 C133 C128 176.9(13) . . . . ?
C117 C112 C114 C174 -179.3(19) . . . . ?
C119 C67 C122 C97 178.1(16) . . . . ?
C121 C60 C92 C35 174.8(16) . . . . ?
C124 C56 C96 Au18 -4(3) . . . . ?
C124 C56 C96 C10 -166(6) . . . . ?
C124 C56 C112 C114 3(3) . . . . ?
C124 C56 C112 C117 177.0(18) . . . . ?
C124 C160 C174 C114 3(3) . . . . ?
C124 C160 C174 C142 -177(2) . . . . ?
C125 C169 C170 C165 179(2) . . . . ?
C127 C143 C150 C107 -4(4) . . . . ?
C127 C143 C150 C177 175(2) . . . . ?
C128 C129 C130 C131 0.0 . . . . ?
C129 C128 C133 C132 0.0 . . . . ?
C129 C130 C131 C132 0.0 . . . . ?
C130 C131 C132 C116 -177.0(12) . . . . ?
C130 C131 C132 C133 0.0 . . . . ?
C131 C132 C133 C128 0.0 . . . . ?
C133 C128 C129 C42 -175.8(11) . . . . ?
C133 C128 C129 C130 0.0 . . . . ?
C134 C138 C139 C52 -3.7(16) . . . . ?
C134 C138 C139 C140 178.9(15) . . . . ?
C135 C218 C219 C220 178.1(19) . . . . ?
C136 C137 C138 C134 -178.9(15) . . . . ?
C136 C137 C138 C139 0.0 . . . . ?
C137 C136 C141 C140 0.0 . . . . ?
C137 C138 C139 C52 177.4(13) . . . . ?
C137 C138 C139 C140 0.0 . . . . ?
C138 C139 C140 C141 0.0 . . . . ?
C139 C140 C141 C136 0.0 . . . . ?
C141 C136 C137 C138 0.0 . . . . ?
C144 C145 C146 C147 0.0 . . . . ?
C144 C145 C146 C178 -176.9(18) . . . . ?
C145 C144 C149 C84 -177.4(14) . . . . ?
C145 C144 C149 C148 0.0 . . . . ?
C145 C146 C147 C148 0.0 . . . . ?
C146 C147 C148 C37 171.6(16) . . . . ?
C146 C147 C148 C149 0.0 . . . . ?
C147 C148 C149 C84 177.4(14) . . . . ?
C147 C148 C149 C144 0.0 . . . . ?
C149 C144 C145 C146 0.0 . . . . ?
C151 C152 C153 C154 0.0 . . . . ?
C151 C152 C153 C203 -170(3) . . . . ?
C152 C151 C156 C155 0.0 . . . . ?
C152 C153 C154 C155 0.0 . . . . ?
C152 C153 C154 C158 176.5(17) . . . . ?
C153 C154 C155 C156 0.0 . . . . ?
C153 C154 C155 C204 -161(3) . . . . ?
C154 C155 C156 C151 0.0 . . . . ?
C156 C151 C152 C153 0.0 . . . . ?
C158 C154 C155 C156 -176.9(16) . . . . ?
C158 C154 C155 C204 22(3) . . . . ?
C159 C104 C120 C22 -178.1(16) . . . . ?
C162 C95 C99 C13 -175.1(19) . . . . ?
C162 C95 C99 C157 3(3) . . . . ?
C162 C161 C172 C157 6(4) . . . . ?
C163 C217 C218 C135 4(2) . . . . ?
C163 C217 C218 C219 -177.9(19) . . . . ?
C164 C128 C129 C42 1.5(16) . . . . ?
C164 C128 C129 C130 177.3(15) . . . . ?
C164 C128 C133 C132 -177.3(15) . . . . ?
C165 C166 C167 C168 0.0 . . . . ?
C166 C165 C170 C169 0.0 . . . . ?
C166 C167 C168 C169 0.0 . . . . ?
C166 C167 C168 C193 -171(3) . . . . ?
C167 C168 C169 C125 -179(2) . . . . ?
C167 C168 C169 C170 0.0 . . . . ?
C168 C169 C170 C165 0.0 . . . . ?
C170 C165 C166 C167 0.0 . . . . ?
C170 C165 C166 C192 -176(2) . . . . ?
C171 C136 C137 C138 178.9(14) . . . . ?
C171 C136 C141 C140 -178.9(14) . . . . ?
C172 C161 C162 C95 -6(4) . . . . ?
C173 C151 C152 C153 -174.5(19) . . . . ?
C173 C151 C156 C155 174.6(19) . . . . ?
C175 C215 C216 C217 177(2) . . . . ?
C175 C215 C220 C219 -177(2) . . . . ?
C176 C195 C196 C197 175(3) . . . . ?
C178 C146 C147 C148 176.9(18) . . . . ?
C179 C161 C162 C95 -178(2) . . . . ?
C179 C161 C172 C157 179(2) . . . . ?
C181 C198 C199 C180 -3(3) . . . . ?
C181 C198 C199 C194 178(3) . . . . ?
C183 C190 C191 C182 -2(3) . . . . ?
C183 C190 C191 C186 179(3) . . . . ?
C184 C182 C191 C186 -166(10) . . . . ?
C184 C182 C191 C190 15(12) . . . . ?
C184 Au30 C231 Au12 139(3) . . . . ?
C184 Au30 C231 C45 -123(5) . . . . ?
C185 C188 C189 C190 -178(3) . . . . ?
C186 C187 C188 C185 178(3) . . . . ?
C186 C187 C188 C189 0.0 . . . . ?
C187 C186 C191 C182 -180(3) . . . . ?
C187 C186 C191 C190 0.0 . . . . ?
C187 C188 C189 C190 0.0 . . . . ?
C188 C189 C190 C183 -179(3) . . . . ?
C188 C189 C190 C191 0.0 . . . . ?
C189 C190 C191 C182 180(3) . . . . ?
C189 C190 C191 C186 0.0 . . . . ?
C191 C182 C184 Au28 140(11) . . . . ?
C191 C182 C184 Au30 -78(18) . . . . ?
C191 C186 C187 C188 0.0 . . . . ?
C192 C166 C167 C168 175(2) . . . . ?
C193 C168 C169 C125 -7(3) . . . . ?
C193 C168 C169 C170 172(2) . . . . ?
C194 C195 C196 C197 0.0 . . . . ?
C195 C194 C199 C180 -178(2) . . . . ?
C195 C194 C199 C198 0.0 . . . . ?
C195 C196 C197 C198 0.0 . . . . ?
C196 C197 C198 C181 -178(2) . . . . ?
C196 C197 C198 C199 0.0 . . . . ?
C197 C198 C199 C180 178(3) . . . . ?
C197 C198 C199 C194 0.0 . . . . ?
C199 C194 C195 C176 -175(2) . . . . ?
C199 C194 C195 C196 0.0 . . . . ?
Au29 C125 C169 C168 -109.2(16) . . . . ?
Au29 C125 C169 C170 72(2) . . . . ?
C203 C153 C154 C155 170(3) . . . . ?
C203 C153 C154 C158 -13(3) . . . . ?
C204 C155 C156 C151 160(3) . . . . ?
C205 C206 C207 C208 0.0 . . . . ?
C205 C206 C207 C212 -178(2) . . . . ?
C206 C205 C210 C209 0.0 . . . . ?
C206 C205 C210 C211 -177(3) . . . . ?
C206 C207 C208 C209 0.0 . . . . ?
C206 C207 C208 C214 178(2) . . . . ?
C207 C208 C209 C210 0.0 . . . . ?
C208 C209 C210 C205 0.0 . . . . ?
C208 C209 C210 C211 177(3) . . . . ?
C210 C205 C206 C207 0.0 . . . . ?
C212 C207 C208 C209 178(2) . . . . ?
C212 C207 C208 C214 -4(3) . . . . ?
C214 C208 C209 C210 -179(2) . . . . ?
C215 C216 C217 C163 178(2) . . . . ?
C215 C216 C217 C218 0.0 . . . . ?
C216 C215 C220 C219 0.0 . . . . ?
C216 C217 C218 C135 -178.1(18) . . . . ?
C216 C217 C218 C219 0.0 . . . . ?
C217 C218 C219 C220 0.0 . . . . ?
C218 C219 C220 C215 0.0 . . . . ?
C220 C215 C216 C217 0.0 . . . . ?
C221 C222 C224 C223 8(5) . . . . ?
C221 C222 C224 C229 179(3) . . . . ?
C222 C221 C226 Au28 -70(4) . . . . ?
C222 C221 C226 C225 -4(6) . . . . ?
C223 C225 C226 Au28 87(4) . . . . ?
C223 C225 C226 C221 3(6) . . . . ?
C223 C227 C230 Au16 -133(22) . . . . ?
C223 C227 C230 Au24 43(34) . . . . ?
C224 C223 C225 Au28 86(3) . . . . ?
C224 C223 C225 C226 4(6) . . . . ?
C224 C223 C227 Au16 -132(3) . . . . ?
C224 C223 C227 C230 -4(23) . . . . ?
C225 C223 C224 C222 -9(5) . . . . ?
C225 C223 C224 C229 -180(4) . . . . ?
C225 C223 C227 Au16 53(5) . . . . ?
C225 C223 C227 C230 -179(100) . . . . ?
C226 C221 C222 C224 -2(6) . . . . ?
C227 C223 C224 C222 176(3) . . . . ?
C227 C223 C224 C229 5(5) . . . . ?
C227 C223 C225 Au28 -99(4) . . . . ?
C227 C223 C225 C226 178(4) . . . . ?
C228 C221 C222 C224 179(3) . . . . ?
C228 C221 C226 Au28 110(4) . . . . ?
C228 C221 C226 C225 176(4) . . . . ?

loop_
_smtbx_masks_void_nr
_smtbx_masks_void_average_x
_smtbx_masks_void_average_y
_smtbx_masks_void_average_z
_smtbx_masks_void_volume
_smtbx_masks_void_count_electrons
_smtbx_masks_void_content
1 0.225 0.069 0.907 972.1 115.2 ?
2 0.275 0.569 0.593 972.1 90.7 ?
3 -0.275 0.431 0.407 972.1 101.8 ?
4 -0.225 0.931 0.093 972.1 77.4 ?
5 0.243 0.770 0.579 17.4 3.1 ?
6 0.257 0.270 0.921 17.4 4.0 ?
7 0.743 0.730 0.079 17.4 3.1 ?
8 0.757 0.230 0.421 17.4 4.0 ?
